data_1548145
loop_
_publ_author_name
'Yokoi, Hiroki'
'Hiroto, Satoru'
'Sakamaki, Daisuke'
'Seki, Shu'
'Shinokubo, Hiroshi'

_publ_section_title
;
 Supramolecular assemblies of a nitrogen-embedded buckybowl dimer with
 C<sub>60</sub>.
;
_journal_issue 4
_journal_name_full 'Chemical science'
_journal_page_first 819
_journal_page_last 824
_journal_paper_doi 10.1039/c7sc04453d
_journal_volume 9
_journal_year 2018
_chemical_formula_sum 'C160 H94 N2'
_chemical_formula_weight 2044.36
_space_group_crystal_system monoclinic
_space_group_IT_number 4
_space_group_name_Hall 'P 2yb'
_space_group_name_H-M_alt 'P 1 21 1'
_symmetry_space_group_name_Hall 'P 2yb'
_symmetry_space_group_name_H-M 'P 1 21 1'
_atom_sites_solution_hydrogens geom
_audit_creation_method SHELXL-2014/7
_audit_update_record
;
2017-10-10 deposited with the CCDC.
2017-11-21 downloaded from the CCDC.
;
_cell_angle_alpha 90
_cell_angle_beta 100.4840(10)
_cell_angle_gamma 90
_cell_formula_units_Z 4
_cell_length_a 17.0175(8)
_cell_length_b 28.9186(13)
_cell_length_c 22.7929(10)
_cell_measurement_reflns_used 9859
_cell_measurement_temperature 113(2)
_cell_measurement_theta_max 24.9573
_cell_measurement_theta_min 2.2999
_cell_volume 11029.6(9)
_computing_cell_refinement 'SAINT V8.34A (Bruker AXS Inc., 2013)'
_computing_data_collection 'Bruker APEX3'
_computing_data_reduction 'SAINT V8.34A (Bruker AXS Inc., 2013)'
_computing_molecular_graphics 'Bruker SHELXTL'
_computing_publication_material 'Bruker SHELXTL'
_computing_structure_refinement 'SHELXL-2014/7 (Sheldrick, 2014)'
_computing_structure_solution 'SHELXT-2014/7 (Sheldrick, 2014)'
_diffrn_ambient_temperature 113(2)
_diffrn_detector_area_resol_mean 10.4167
_diffrn_measured_fraction_theta_full 0.992
_diffrn_measured_fraction_theta_max 0.992
_diffrn_measurement_device_type 'Bruker D8 QUEST'
_diffrn_measurement_method '\f and \w scans'
_diffrn_radiation_type MoK\a
_diffrn_radiation_wavelength 0.71073
_diffrn_reflns_av_R_equivalents 0.0497
_diffrn_reflns_av_unetI/netI 0.1013
_diffrn_reflns_Laue_measured_fraction_full 0.992
_diffrn_reflns_Laue_measured_fraction_max 0.992
_diffrn_reflns_limit_h_max 20
_diffrn_reflns_limit_h_min -19
_diffrn_reflns_limit_k_max 31
_diffrn_reflns_limit_k_min -34
_diffrn_reflns_limit_l_max 27
_diffrn_reflns_limit_l_min -27
_diffrn_reflns_number 75648
_diffrn_reflns_point_group_measured_fraction_full 0.900
_diffrn_reflns_point_group_measured_fraction_max 0.900
_diffrn_reflns_theta_full 25.000
_diffrn_reflns_theta_max 25.000
_diffrn_reflns_theta_min 2.166
_exptl_absorpt_coefficient_mu 0.070
_exptl_absorpt_correction_T_max 0.99
_exptl_absorpt_correction_T_min 0.87
_exptl_absorpt_correction_type multi-scan
_exptl_absorpt_process_details 'SADABS V2014/5 (Bruker AXS Inc.)'
_exptl_crystal_colour black
_exptl_crystal_density_diffrn 1.231
_exptl_crystal_density_method 'not measured'
_exptl_crystal_description plate
_exptl_crystal_F_000 4272
_exptl_crystal_recrystallization_method 'Re-crystallisation from solvent: chloroform and hexane'
_exptl_crystal_size_max 0.399
_exptl_crystal_size_mid 0.199
_exptl_crystal_size_min 0.155
_refine_diff_density_max 0.984
_refine_diff_density_min -0.678
_refine_diff_density_rms 0.076
_refine_ls_abs_structure_details
;
 Flack x determined using 7797 quotients [(I+)-(I-)]/[(I+)+(I-)]
 (Parsons, Flack and Wagner, Acta Cryst. B69 (2013) 249-259).
;
_refine_ls_abs_structure_Flack 0.4(10)
_refine_ls_extinction_method none
_refine_ls_goodness_of_fit_ref 1.077
_refine_ls_hydrogen_treatment constr
_refine_ls_matrix_type full
_refine_ls_number_parameters 4135
_refine_ls_number_reflns 34976
_refine_ls_number_restraints 6697
_refine_ls_restrained_S_all 1.121
_refine_ls_R_factor_all 0.1356
_refine_ls_R_factor_gt 0.0969
_refine_ls_shift/su_max 0.001
_refine_ls_shift/su_mean 0.000
_refine_ls_structure_factor_coef Fsqd
_refine_ls_weighting_details 'w=1/[\s^2^(Fo^2^)+(0.1362P)^2^+10.9445P] where P=(Fo^2^+2Fc^2^)/3'
_refine_ls_weighting_scheme calc
_refine_ls_wR_factor_gt 0.2411
_refine_ls_wR_factor_ref 0.2627
_reflns_Friedel_coverage 0.776
_reflns_Friedel_fraction_full 0.804
_reflns_Friedel_fraction_max 0.804
_reflns_number_gt 23428
_reflns_number_total 34976
_reflns_threshold_expression 'I > 2\s(I)'
_cod_data_source_file c7sc04453d2.cif
_cod_data_source_block yokoi170905d8y_0m_c_sqd_sqd
_cod_depositor_comments
;

2019-07-12
Z value and formula fixed to values more according to usual
chemical conventions.                 miguel

 Adding full bibliography for 1548144--1548145.cif.
;
_cod_original_formula_sum 'C320 H188 N4'
_cod_original_formula_units_Z 2
_cod_original_formula_weight 4088.73
_cod_database_code 1548145
_shelx_shelxl_version_number 2014/7
_shelx_space_group_comment
;
The symmetry employed for this shelxl refinement is uniquely defined
by the following loop, which should always be used as a source of
symmetry information in preference to the above space-group names.
They are only intended as comments.
;
_shelx_estimated_absorpt_t_min 0.973
_shelx_estimated_absorpt_t_max 0.989

loop_
_space_group_symop_operation_xyz
'x, y, z'
'-x, y+1/2, -z'

loop_
_atom_site_label
_atom_site_type_symbol
_atom_site_fract_x
_atom_site_fract_y
_atom_site_fract_z
_atom_site_U_iso_or_equiv
_atom_site_adp_type
_atom_site_occupancy
_atom_site_site_symmetry_order
_atom_site_calc_flag
_atom_site_refinement_flags_posn
_atom_site_refinement_flags_adp
_atom_site_refinement_flags_occupancy
_atom_site_disorder_assembly
_atom_site_disorder_group
C1 C 0.6105(9) 0.5090(7) 0.8015(6) 0.055(3) Uani 0.633(7) 1 d D U P A 1
C2 C 0.5875(12) 0.4676(6) 0.8259(8) 0.056(4) Uani 0.633(7) 1 d D U P A 1
C3 C 0.6428(10) 0.4311(5) 0.8395(7) 0.058(4) Uani 0.633(7) 1 d D U P A 1
C4 C 0.7198(10) 0.4321(6) 0.8264(8) 0.067(4) Uani 0.633(7) 1 d D U P A 1
C5 C 0.7420(11) 0.4740(6) 0.8022(10) 0.067(4) Uani 0.633(7) 1 d D U P A 1
C6 C 0.6905(8) 0.5126(6) 0.7894(5) 0.058(3) Uani 0.633(7) 1 d D U P A 1
C7 C 0.7229(10) 0.5582(6) 0.8037(8) 0.059(4) Uani 0.633(7) 1 d D U P A 1
C8 C 0.6566(10) 0.5839(5) 0.8250(7) 0.054(3) Uani 0.633(7) 1 d D U P A 1
C9 C 0.5900(11) 0.5523(6) 0.8233(8) 0.053(4) Uani 0.633(7) 1 d D U P A 1
C10 C 0.5439(11) 0.5521(6) 0.8674(7) 0.052(4) Uani 0.633(7) 1 d D U P A 1
C11 C 0.5202(10) 0.5119(7) 0.8924(7) 0.058(4) Uani 0.633(7) 1 d D U P A 1
C12 C 0.5415(12) 0.4690(6) 0.8730(8) 0.058(4) Uani 0.633(7) 1 d D U P A 1
C13 C 0.5665(11) 0.4317(6) 0.9145(8) 0.054(4) Uani 0.633(7) 1 d D U P A 1
C14 C 0.6314(11) 0.4073(6) 0.8951(8) 0.060(4) Uani 0.633(7) 1 d D U P A 1
C15 C 0.6962(11) 0.3905(10) 0.9317(8) 0.067(4) Uani 0.633(7) 1 d D U P A 1
C16 C 0.7743(11) 0.3940(6) 0.9190(8) 0.069(4) Uani 0.633(7) 1 d D U P A 1
C17 C 0.7880(11) 0.4167(7) 0.8701(8) 0.068(4) Uani 0.633(7) 1 d D U P A 1
C18 C 0.8554(10) 0.4503(6) 0.8685(7) 0.068(4) Uani 0.633(7) 1 d D U P A 1
C19 C 0.8241(11) 0.4872(6) 0.8267(8) 0.066(4) Uani 0.633(7) 1 d D U P A 1
C20 C 0.8537(11) 0.5319(6) 0.8401(7) 0.056(4) Uani 0.633(7) 1 d D U P A 1
C21 C 0.7964(10) 0.5693(6) 0.8291(8) 0.060(4) Uani 0.633(7) 1 d D U P A 1
C22 C 0.8202(10) 0.6025(5) 0.8781(7) 0.051(3) Uani 0.633(7) 1 d D U P A 1
C23 C 0.7547(10) 0.6237(5) 0.8980(7) 0.065(4) Uani 0.633(7) 1 d D U P A 1
C24 C 0.6744(11) 0.6152(8) 0.8691(8) 0.062(4) Uani 0.633(7) 1 d D U P A 1
C25 C 0.6256(10) 0.6174(6) 0.9143(7) 0.057(4) Uani 0.633(7) 1 d D U P A 1
C26 C 0.5646(11) 0.5858(6) 0.9150(8) 0.057(4) Uani 0.633(7) 1 d D U P A 1
C27 C 0.5517(13) 0.5644(6) 0.9700(7) 0.057(4) Uani 0.633(7) 1 d D U P A 1
C28 C 0.5252(11) 0.5164(6) 0.9569(7) 0.064(4) Uani 0.633(7) 1 d D U P A 1
C29 C 0.5489(11) 0.4823(6) 0.9953(8) 0.062(4) Uani 0.633(7) 1 d D U P A 1
C30 C 0.5720(11) 0.4374(6) 0.9744(7) 0.065(4) Uani 0.633(7) 1 d D U P A 1
C31 C 0.6385(10) 0.4194(6) 1.0147(7) 0.056(4) Uani 0.633(7) 1 d D U P A 1
C32 C 0.7015(10) 0.3964(6) 0.9960(8) 0.067(4) Uani 0.633(7) 1 d D U P A 1
C33 C 0.7824(11) 0.4054(6) 1.0221(8) 0.067(4) Uani 0.633(7) 1 d D U P A 1
C34 C 0.8301(10) 0.4038(6) 0.9757(8) 0.069(4) Uani 0.633(7) 1 d D U P A 1
C35 C 0.8939(12) 0.4327(6) 0.9760(8) 0.064(4) Uani 0.633(7) 1 d D U P A 1
C36 C 0.9048(13) 0.4571(7) 0.9205(8) 0.072(4) Uani 0.633(7) 1 d D U P A 1
C37 C 0.9338(11) 0.5039(7) 0.9367(7) 0.070(4) Uani 0.633(7) 1 d D U P A 1
C38 C 0.9062(11) 0.5401(6) 0.8983(8) 0.066(4) Uani 0.633(7) 1 d D U P A 1
C39 C 0.8867(11) 0.5841(6) 0.9198(8) 0.067(4) Uani 0.633(7) 1 d D U P A 1
C40 C 0.8896(12) 0.5880(7) 0.9810(8) 0.062(4) Uani 0.633(7) 1 d D U P A 1
C41 C 0.8241(11) 0.6137(7) 0.9992(8) 0.054(4) Uani 0.633(7) 1 d D U P A 1
C42 C 0.7572(10) 0.6308(8) 0.9617(8) 0.056(4) Uani 0.633(7) 1 d D U P A 1
C43 C 0.6791(10) 0.6251(6) 0.9724(8) 0.062(4) Uani 0.633(7) 1 d D U P A 1
C44 C 0.6646(10) 0.6049(7) 1.0228(8) 0.053(4) Uani 0.633(7) 1 d D U P A 1
C45 C 0.5983(9) 0.5729(5) 1.0234(6) 0.054(3) Uani 0.633(7) 1 d D U P A 1
C46 C 0.6281(9) 0.5363(5) 1.0642(7) 0.050(3) Uani 0.633(7) 1 d D U P A 1
C47 C 0.6038(12) 0.4915(6) 1.0524(8) 0.060(4) Uani 0.633(7) 1 d D U P A 1
C48 C 0.6584(12) 0.4532(7) 1.0637(11) 0.070(4) Uani 0.633(7) 1 d D U P A 1
C49 C 0.7344(10) 0.4622(6) 1.0887(7) 0.057(4) Uani 0.633(7) 1 d D U P A 1
C50 C 0.7998(10) 0.4363(6) 1.0674(8) 0.059(4) Uani 0.633(7) 1 d D U P A 1
C51 C 0.8668(10) 0.4665(6) 1.0680(8) 0.056(4) Uani 0.633(7) 1 d D U P A 1
C52 C 0.9147(15) 0.4669(7) 1.0246(9) 0.061(4) Uani 0.633(7) 1 d D U P A 1
C53 C 0.9388(14) 0.5090(7) 1.0015(7) 0.066(4) Uani 0.633(7) 1 d D U P A 1
C54 C 0.9149(12) 0.5510(6) 1.0224(8) 0.057(4) Uani 0.633(7) 1 d D U P A 1
C55 C 0.8673(11) 0.5529(6) 1.0700(8) 0.052(4) Uani 0.633(7) 1 d D U P A 1
C56 C 0.8138(9) 0.5920(5) 1.0558(7) 0.050(3) Uani 0.633(7) 1 d D U P A 1
C57 C 0.7361(9) 0.5891(5) 1.0663(6) 0.046(3) Uani 0.633(7) 1 d D U P A 1
C58 C 0.7117(10) 0.5472(6) 1.0908(9) 0.051(4) Uani 0.633(7) 1 d D U P A 1
C59 C 0.7632(7) 0.5099(6) 1.1043(5) 0.048(3) Uani 0.633(7) 1 d D U P A 1
C60 C 0.8433(8) 0.5117(6) 1.0927(5) 0.050(3) Uani 0.633(7) 1 d D U P A 1
C61 C 0.0837(6) 0.2920(3) 0.2923(4) 0.027(2) Uani 1 1 d . U . . .
C62 C 0.1348(6) 0.2747(3) 0.3397(4) 0.0264(12) Uani 1 1 d . U . . .
C63 C 0.0870(6) 0.2772(3) 0.3876(4) 0.0257(19) Uani 1 1 d . U . . .
C64 C 0.0141(6) 0.2912(3) 0.3641(4) 0.026(2) Uani 1 1 d . . . . .
C65 C -0.1484(6) 0.3948(4) 0.2128(4) 0.035(3) Uani 1 1 d . . . . .
H1 H -0.1874 0.4143 0.1899 0.042 Uiso 1 1 calc R U . . .
C66 C -0.0782(7) 0.3802(4) 0.1901(5) 0.048(3) Uani 1 1 d . . . . .
H2 H -0.0699 0.3915 0.1526 0.058 Uiso 1 1 calc R U . . .
C67 C -0.0230(6) 0.3501(3) 0.2216(4) 0.030(2) Uani 1 1 d . . . . .
C68 C -0.0427(6) 0.3329(4) 0.2730(4) 0.032(2) Uani 1 1 d . . . . .
C69 C -0.1047(6) 0.3502(4) 0.3037(5) 0.036(3) Uani 1 1 d . . . . .
C70 C -0.1568(7) 0.3797(5) 0.2686(5) 0.050(3) Uani 1 1 d . . . . .
H3 H -0.2018 0.3904 0.2840 0.061 Uiso 1 1 calc R U . . .
C71 C 0.0858(6) 0.3613(3) 0.1592(4) 0.032(2) Uani 1 1 d . . . . .
H4 H 0.0495 0.3783 0.1306 0.038 Uiso 1 1 calc R U . . .
C72 C 0.1643(6) 0.3599(3) 0.1534(4) 0.027(2) Uani 1 1 d . . . . .
C73 C 0.2202(7) 0.3384(3) 0.1976(4) 0.035(3) Uani 1 1 d . . . . .
H5 H 0.2754 0.3398 0.1955 0.042 Uiso 1 1 calc R U . . .
C74 C 0.1956(6) 0.3144(3) 0.2453(4) 0.031(2) Uani 1 1 d . U . . .
C75 C 0.1097(6) 0.3152(3) 0.2430(4) 0.026(2) Uani 1 1 d . U . . .
C76 C 0.0563(6) 0.3391(3) 0.2046(4) 0.030(2) Uani 1 1 d . U . . .
C77 C 0.2483(6) 0.3009(3) 0.2994(4) 0.0266(12) Uani 1 1 d . U . . .
C78 C 0.3301(6) 0.3077(3) 0.3142(5) 0.034(2) Uani 1 1 d . U . . .
H6 H 0.3564 0.3158 0.2823 0.041 Uiso 1 1 calc R U . . .
C79 C 0.3778(6) 0.3040(3) 0.3699(5) 0.031(2) Uani 1 1 d . U . . .
C80 C 0.3390(7) 0.2899(4) 0.4194(5) 0.040(2) Uani 1 1 d . U . . .
H7 H 0.3701 0.2857 0.4580 0.048 Uiso 1 1 calc R U . . .
C81 C 0.2589(6) 0.2828(3) 0.4103(4) 0.0260(12) Uani 1 1 d . U . . .
C82 C 0.2182(6) 0.2827(3) 0.3504(4) 0.0264(11) Uani 1 1 d . U . . .
C83 C 0.1252(6) 0.2835(3) 0.4480(4) 0.0270(17) Uani 1 1 d . U . . .
C84 C 0.2132(6) 0.2822(3) 0.4607(4) 0.0262(13) Uani 1 1 d . U . . .
C85 C 0.2438(6) 0.2935(3) 0.5205(4) 0.0263(13) Uani 1 1 d . U . . .
H8 H 0.3002 0.2941 0.5329 0.032 Uiso 1 1 calc R U . . .
C86 C 0.1957(6) 0.3040(3) 0.5635(4) 0.0267(14) Uani 1 1 d . U . . .
C87 C 0.1126(5) 0.3087(3) 0.5451(4) 0.021(2) Uani 1 1 d . U . . .
H9 H 0.0806 0.3167 0.5737 0.025 Uiso 1 1 calc R U . . .
C88 C 0.0762(6) 0.3019(3) 0.4855(4) 0.026(2) Uani 1 1 d . U . . .
C89 C -0.0995(6) 0.3407(3) 0.3675(4) 0.026(2) Uani 1 1 d . . . . .
C90 C -0.0325(6) 0.3136(3) 0.3996(4) 0.025(2) Uani 1 1 d . . . . .
C91 C -0.0097(5) 0.3142(3) 0.4609(4) 0.0229(19) Uani 1 1 d . . . . .
C92 C -0.0575(6) 0.3378(3) 0.4926(4) 0.028(2) Uani 1 1 d . . . . .
H10 H -0.0419 0.3392 0.5348 0.033 Uiso 1 1 calc R U . . .
C93 C -0.1287(6) 0.3601(3) 0.4662(4) 0.033(2) Uani 1 1 d . . . . .
C94 C -0.1484(6) 0.3613(4) 0.4027(4) 0.034(2) Uani 1 1 d . . . . .
H11 H -0.1959 0.3765 0.3841 0.041 Uiso 1 1 calc R U . . .
C95 C 0.1939(7) 0.3850(4) 0.1006(4) 0.041(3) Uani 1 1 d . . . . .
C96 C 0.2809(8) 0.3764(4) 0.0997(5) 0.049(3) Uani 1 1 d . U . . .
H12 H 0.3137 0.3932 0.1328 0.073 Uiso 1 1 calc R U . . .
H13 H 0.2936 0.3874 0.0618 0.073 Uiso 1 1 calc R U . . .
H14 H 0.2921 0.3433 0.1040 0.073 Uiso 1 1 calc R U . . .
C97 C 0.1412(9) 0.3654(4) 0.0402(4) 0.055(3) Uani 1 1 d . U . . .
H15 H 0.1546 0.3328 0.0353 0.083 Uiso 1 1 calc R U . . .
H16 H 0.1525 0.3833 0.0062 0.083 Uiso 1 1 calc R U . . .
H17 H 0.0844 0.3680 0.0423 0.083 Uiso 1 1 calc R U . . .
C98 C 0.1823(7) 0.4384(3) 0.1064(5) 0.040(3) Uani 1 1 d . U . . .
H18 H 0.1289 0.4446 0.1150 0.060 Uiso 1 1 calc R U . . .
H19 H 0.1879 0.4535 0.0689 0.060 Uiso 1 1 calc R U . . .
H20 H 0.2228 0.4505 0.1389 0.060 Uiso 1 1 calc R U . . .
C99 C -0.1821(6) 0.3828(3) 0.5030(5) 0.034(2) Uani 1 1 d . U . . .
C100 C -0.1821(7) 0.4350(4) 0.4933(4) 0.046(3) Uani 1 1 d . U . . .
H21 H -0.1319 0.4481 0.5149 0.069 Uiso 1 1 calc R U . . .
H22 H -0.2272 0.4488 0.5083 0.069 Uiso 1 1 calc R U . . .
H23 H -0.1872 0.4416 0.4506 0.069 Uiso 1 1 calc R U . . .
C101 C -0.2691(6) 0.3653(4) 0.4830(5) 0.043(3) Uani 1 1 d . U . . .
H24 H -0.3045 0.3816 0.5055 0.064 Uiso 1 1 calc R U . . .
H25 H -0.2713 0.3320 0.4906 0.064 Uiso 1 1 calc R U . . .
H26 H -0.2865 0.3712 0.4403 0.064 Uiso 1 1 calc R U . . .
C102 C -0.1636(8) 0.3718(4) 0.5653(5) 0.050(3) Uani 1 1 d . U . . .
H27 H -0.1132 0.3867 0.5832 0.075 Uiso 1 1 calc R U . . .
H28 H -0.1584 0.3382 0.5702 0.075 Uiso 1 1 calc R U . . .
H29 H -0.2066 0.3830 0.5849 0.075 Uiso 1 1 calc R U . . .
C103 C 0.3111(10) 0.3374(6) 0.6297(7) 0.098(5) Uani 1 1 d . U . . .
H30 H 0.3022 0.3686 0.6437 0.148 Uiso 1 1 calc R U . . .
H31 H 0.3243 0.3390 0.5896 0.148 Uiso 1 1 calc R U . . .
H32 H 0.3554 0.3229 0.6570 0.148 Uiso 1 1 calc R U . . .
C104 C 0.2790(12) 0.2607(7) 0.6511(7) 0.111(6) Uani 1 1 d . U . . .
H33 H 0.3084 0.2641 0.6920 0.166 Uiso 1 1 calc R U . . .
H34 H 0.3159 0.2508 0.6251 0.166 Uiso 1 1 calc R U . . .
H35 H 0.2369 0.2375 0.6501 0.166 Uiso 1 1 calc R U . . .
C105 C 0.2391(6) 0.3100(3) 0.6277(4) 0.033(2) Uani 1 1 d . . . . .
C106 C 0.1824(7) 0.3339(6) 0.6605(5) 0.079(4) Uani 1 1 d . U . . .
H36 H 0.1740 0.3658 0.6459 0.118 Uiso 1 1 calc R U . . .
H37 H 0.2047 0.3343 0.7033 0.118 Uiso 1 1 calc R U . . .
H38 H 0.1312 0.3174 0.6537 0.118 Uiso 1 1 calc R U . . .
C108 C 0.4672(7) 0.3108(4) 0.3843(6) 0.080(5) Uani 1 1 d D . . . .
C111 C -0.1441(7) 0.6275(4) 0.2139(5) 0.045(3) Uani 1 1 d . U . . .
H39 H -0.1827 0.6077 0.1913 0.054 Uiso 1 1 calc R U . . .
C112 C -0.1564(5) 0.6404(3) 0.2705(4) 0.026(2) Uani 1 1 d . U . . .
H40 H -0.1992 0.6279 0.2870 0.031 Uiso 1 1 calc R U . . .
C113 C -0.1025(5) 0.6729(3) 0.3023(4) 0.025(2) Uani 1 1 d . U . . .
C114 C -0.0422(6) 0.6896(3) 0.2744(4) 0.0234(19) Uani 1 1 d . U . . .
C115 C -0.0274(6) 0.6727(3) 0.2177(4) 0.025(2) Uani 1 1 d . U . . .
C116 C -0.0828(6) 0.6406(3) 0.1889(4) 0.025(2) Uani 1 1 d . . . . .
H41 H -0.0767 0.6281 0.1514 0.029 Uiso 1 1 calc R U . . .
C117 C -0.1432(6) 0.6570(3) 0.4057(4) 0.0268(13) Uani 1 1 d . U . . .
H42 H -0.1857 0.6373 0.3881 0.032 Uiso 1 1 calc R U . . .
C118 C -0.1272(6) 0.6623(3) 0.4662(4) 0.0262(12) Uani 1 1 d . U . . .
C119 C -0.0590(5) 0.6840(3) 0.4950(4) 0.0254(12) Uani 1 1 d . U . . .
H43 H -0.0480 0.6855 0.5374 0.030 Uiso 1 1 calc R U . . .
C120 C -0.0039(5) 0.7044(3) 0.4612(4) 0.0255(13) Uani 1 1 d . U . . .
C121 C -0.0358(6) 0.7066(3) 0.3979(4) 0.025(2) Uani 1 1 d . U . . .
C122 C -0.0990(5) 0.6796(3) 0.3698(4) 0.030(2) Uani 1 1 d . U . . .
C123 C 0.0776(5) 0.7219(3) 0.4874(4) 0.021(2) Uani 1 1 d . U . . .
C124 C 0.1172(6) 0.7122(4) 0.5450(4) 0.034(3) Uani 1 1 d . . . . .
H44 H 0.0870 0.7012 0.5733 0.040 Uiso 1 1 calc R U . . .
C125 C 0.1990(6) 0.7180(3) 0.5627(4) 0.0257(19) Uani 1 1 d . . . . .
C126 C 0.2096(6) 0.7364(3) 0.4606(4) 0.0209(18) Uani 1 1 d . . . . .
C127 C 0.2441(6) 0.7296(3) 0.5200(4) 0.030(2) Uani 1 1 d . . . . .
H45 H 0.3003 0.7329 0.5318 0.036 Uiso 1 1 calc R U . . .
C128 C 0.2573(6) 0.7373(3) 0.4105(4) 0.0268(19) Uani 1 1 d . U . . .
C129 C 0.3416(5) 0.7282(3) 0.4165(4) 0.023(2) Uani 1 1 d . U . . .
H46 H 0.3732 0.7271 0.4554 0.028 Uiso 1 1 calc R U . . .
C130 C 0.3776(6) 0.7214(3) 0.3693(5) 0.032(2) Uani 1 1 d . U . . .
C131 C 0.3346(6) 0.7130(3) 0.3113(4) 0.0285(19) Uani 1 1 d . U . . .
H47 H 0.3595 0.7016 0.2802 0.034 Uiso 1 1 calc R U . . .
C132 C 0.2519(6) 0.7227(3) 0.3027(4) 0.0258(15) Uani 1 1 d . U . . .
C133 C 0.2155(5) 0.7368(3) 0.3500(4) 0.0222(15) Uani 1 1 d . U . . .
C134 C 0.0552(6) 0.6783(3) 0.2029(4) 0.024(2) Uani 1 1 d . U . . .
C135 C 0.1128(6) 0.7081(3) 0.2439(4) 0.029(2) Uani 1 1 d . U . . .
C136 C 0.1956(6) 0.7058(3) 0.2460(4) 0.0241(18) Uani 1 1 d . U . . .
C137 C 0.2200(6) 0.6838(3) 0.1977(4) 0.026(2) Uani 1 1 d . U . . .
H48 H 0.2751 0.6847 0.1951 0.031 Uiso 1 1 calc R U . . .
C138 C 0.1684(7) 0.6610(3) 0.1537(4) 0.035(2) Uani 1 1 d . U . . .
C139 C 0.0844(6) 0.6557(3) 0.1576(4) 0.030(2) Uani 1 1 d . U . . .
H49 H 0.0501 0.6371 0.1296 0.036 Uiso 1 1 calc R U . . .
C140 C 0.0150(5) 0.7280(3) 0.3649(4) 0.0218(19) Uani 1 1 d . U . . .
C141 C 0.0929(5) 0.7448(3) 0.3871(4) 0.0203(17) Uani 1 1 d . U . . .
C142 C 0.1333(5) 0.7425(3) 0.3424(4) 0.0223(14) Uani 1 1 d . U . . .
C143 C 0.0859(6) 0.7288(3) 0.2891(4) 0.0242(17) Uani 1 1 d . U . . .
C144 C -0.1803(7) 0.5848(4) 0.4938(6) 0.051(3) Uani 1 1 d . . . . .
H50 H -0.1241 0.5752 0.5031 0.076 Uiso 1 1 calc R U . . .
H51 H -0.2025 0.5769 0.4523 0.076 Uiso 1 1 calc R U . . .
H52 H -0.2105 0.5687 0.5204 0.076 Uiso 1 1 calc R U . . .
C145 C -0.1861(6) 0.6369(4) 0.5027(4) 0.035(3) Uani 1 1 d . . . . .
C146 C -0.2718(7) 0.6542(5) 0.4780(6) 0.061(4) Uani 1 1 d . . . . .
H53 H -0.3095 0.6391 0.4997 0.092 Uiso 1 1 calc R U . . .
H54 H -0.2859 0.6466 0.4355 0.092 Uiso 1 1 calc R U . . .
H55 H -0.2742 0.6877 0.4833 0.092 Uiso 1 1 calc R U . . .
C147 C -0.1607(7) 0.6460(4) 0.5717(4) 0.037(3) Uani 1 1 d . . . . .
H56 H -0.1669 0.6789 0.5798 0.056 Uiso 1 1 calc R U . . .
H57 H -0.1048 0.6370 0.5847 0.056 Uiso 1 1 calc R U . . .
H58 H -0.1947 0.6278 0.5933 0.056 Uiso 1 1 calc R U . . .
C151 C 0.2355(5) 0.7069(3) 0.6290(5) 0.042(3) Uani 1 1 d D . . . .
C152 C 0.4968(10) 0.7469(7) 0.3313(7) 0.096(5) Uani 1 1 d . U . . .
H59 H 0.5552 0.7491 0.3394 0.143 Uiso 1 1 calc R U . . .
H60 H 0.4737 0.7775 0.3355 0.143 Uiso 1 1 calc R U . . .
H61 H 0.4787 0.7355 0.2906 0.143 Uiso 1 1 calc R U . . .
C153 C 0.4691(6) 0.7126(3) 0.3767(4) 0.031(2) Uani 1 1 d . . . . .
C154 C 0.4908(10) 0.6654(6) 0.3601(8) 0.103(6) Uani 1 1 d . U . . .
H62 H 0.4514 0.6544 0.3262 0.154 Uiso 1 1 calc R U . . .
H63 H 0.4916 0.6445 0.3941 0.154 Uiso 1 1 calc R U . . .
H64 H 0.5438 0.6660 0.3491 0.154 Uiso 1 1 calc R U . . .
C155 C 0.5174(8) 0.7286(7) 0.4351(7) 0.088(5) Uani 1 1 d . U . . .
H65 H 0.5066 0.7084 0.4673 0.132 Uiso 1 1 calc R U . . .
H66 H 0.5025 0.7604 0.4430 0.132 Uiso 1 1 calc R U . . .
H67 H 0.5744 0.7273 0.4332 0.132 Uiso 1 1 calc R U . . .
C156 C 0.1921(6) 0.6366(4) 0.1005(4) 0.035(3) Uani 1 1 d . . . . .
C157 C 0.1777(9) 0.5850(4) 0.1048(4) 0.057(4) Uani 1 1 d . . . . .
H68 H 0.1201 0.5791 0.0995 0.086 Uiso 1 1 calc R U . . .
H69 H 0.2038 0.5737 0.1441 0.086 Uiso 1 1 calc R U . . .
H70 H 0.1997 0.5688 0.0737 0.086 Uiso 1 1 calc R U . . .
C158 C 0.2809(7) 0.6452(4) 0.0974(5) 0.044(3) Uani 1 1 d . . . . .
H71 H 0.3144 0.6358 0.1352 0.066 Uiso 1 1 calc R U . . .
H72 H 0.2891 0.6782 0.0906 0.066 Uiso 1 1 calc R U . . .
H73 H 0.2954 0.6272 0.0646 0.066 Uiso 1 1 calc R U . . .
C159 C 0.1444(7) 0.6528(3) 0.0436(5) 0.039(3) Uani 1 1 d . . . . .
H74 H 0.1709 0.6438 0.0106 0.059 Uiso 1 1 calc R U . . .
H75 H 0.1393 0.6865 0.0445 0.059 Uiso 1 1 calc R U . . .
H76 H 0.0911 0.6387 0.0379 0.059 Uiso 1 1 calc R U . . .
C160 C 0.9219(6) 0.2976(3) 1.0609(4) 0.0237(18) Uani 1 1 d . U . . .
H77 H 0.9684 0.2987 1.0910 0.028 Uiso 1 1 calc R U . . .
C161 C 0.9331(6) 0.2983(3) 0.9995(4) 0.0217(17) Uani 1 1 d . U . . .
H78 H 0.9841 0.3040 0.9896 0.026 Uiso 1 1 calc R U . . .
C162 C 0.8649(5) 0.2903(3) 0.9547(4) 0.0232(10) Uani 1 1 d . U . . .
C163 C 0.7944(6) 0.2813(3) 0.9767(4) 0.0240(17) Uani 1 1 d . U . . .
C164 C 0.7850(6) 0.2890(3) 1.0341(4) 0.0237(17) Uani 1 1 d . U . . .
C165 C 0.8505(5) 0.2955(3) 1.0786(4) 0.0180(18) Uani 1 1 d . U . . .
H79 H 0.8457 0.2983 1.1193 0.022 Uiso 1 1 calc R U . . .
C166 C 0.6976(5) 0.2935(3) 1.0507(4) 0.0216(16) Uani 1 1 d . U . . .
C167 C 0.6806(6) 0.3090(3) 1.1014(4) 0.025(2) Uani 1 1 d . U . . .
H80 H 0.7229 0.3119 1.1347 0.030 Uiso 1 1 calc R U . . .
C168 C 0.6035(6) 0.3214(3) 1.1086(4) 0.0244(17) Uani 1 1 d . U . . .
C169 C 0.5425(6) 0.3232(3) 1.0540(4) 0.0274(16) Uani 1 1 d . U . . .
H81 H 0.4909 0.3345 1.0565 0.033 Uiso 1 1 calc R U . . .
C170 C 0.5567(6) 0.3094(3) 1.0009(4) 0.0270(18) Uani 1 1 d . U . . .
C171 C 0.6334(6) 0.2891(3) 0.9987(4) 0.0232(18) Uani 1 1 d . U . . .
C172 C 0.5306(6) 0.3080(3) 0.8880(4) 0.022(2) Uani 1 1 d . U . . .
C173 C 0.5015(5) 0.3192(3) 0.9413(4) 0.021(2) Uani 1 1 d . . . . .
C174 C 0.4313(6) 0.3422(4) 0.9378(5) 0.034(2) Uani 1 1 d . . . . .
H82 H 0.4087 0.3468 0.9725 0.041 Uiso 1 1 calc R U . . .
C175 C 0.3926(6) 0.3591(4) 0.8825(4) 0.030(2) Uani 1 1 d . . . . .
C176 C 0.4288(6) 0.3541(4) 0.8329(4) 0.033(2) Uani 1 1 d . U . . .
H83 H 0.4028 0.3675 0.7966 0.039 Uiso 1 1 calc R U . . .
C177 C 0.4972(6) 0.3318(4) 0.8325(4) 0.029(2) Uani 1 1 d . U . . .
C178 C 0.9288(6) 0.3143(3) 0.8680(4) 0.0234(10) Uani 1 1 d . U . . .
H84 H 0.9801 0.3143 0.8928 0.028 Uiso 1 1 calc R U . . .
C179 C 0.8635(6) 0.2989(3) 0.8909(4) 0.0232(9) Uani 1 1 d . U . . .
C180 C 0.7884(6) 0.2955(3) 0.8515(4) 0.0233(10) Uani 1 1 d . U . . .
C181 C 0.7765(5) 0.3164(3) 0.7921(4) 0.024(2) Uani 1 1 d . . . . .
C182 C 0.8415(6) 0.3310(3) 0.7704(4) 0.0258(17) Uani 1 1 d . U . . .
H85 H 0.8346 0.3417 0.7304 0.031 Uiso 1 1 calc R U . . .
C183 C 0.9205(6) 0.3308(3) 0.8060(4) 0.0241(14) Uani 1 1 d . U . . .
C184 C 0.6873(5) 0.3255(3) 0.7646(4) 0.024(2) Uani 1 1 d . U . . .
C185 C 0.6281(6) 0.3129(3) 0.7960(4) 0.0267(19) Uani 1 1 d . U . . .
C186 C 0.5500(6) 0.3330(4) 0.7843(4) 0.035(2) Uani 1 1 d . U . . .
C187 C 0.5354(6) 0.3623(4) 0.7362(4) 0.038(3) Uani 1 1 d . U . . .
H86 H 0.4844 0.3766 0.7279 0.045 Uiso 1 1 calc R U . . .
C188 C 0.5888(6) 0.3731(4) 0.6981(4) 0.032(2) Uani 1 1 d . U . . .
C189 C 0.6682(6) 0.3545(3) 0.7144(4) 0.033(2) Uani 1 1 d . . . . .
H87 H 0.7077 0.3618 0.6913 0.039 Uiso 1 1 calc R U . . .
C190 C 0.6489(6) 0.2764(3) 0.9441(4) 0.0243(17) Uani 1 1 d . U . . .
C191 C 0.6018(6) 0.2836(3) 0.8920(4) 0.0247(19) Uani 1 1 d . U . . .
C192 C 0.6503(6) 0.2861(3) 0.8477(4) 0.0246(19) Uani 1 1 d . U . . .
C193 C 0.7236(6) 0.2788(3) 0.8732(4) 0.023(2) Uani 1 1 d . . . . .
C194 C 0.6399(9) 0.4380(5) 0.6398(7) 0.074(4) Uani 1 1 d . U . . .
H88 H 0.6264 0.4554 0.6024 0.111 Uiso 1 1 calc R U . . .
H89 H 0.6907 0.4218 0.6409 0.111 Uiso 1 1 calc R U . . .
H90 H 0.6449 0.4594 0.6736 0.111 Uiso 1 1 calc R U . . .
C195 C 0.5711(6) 0.4013(5) 0.6439(5) 0.061(4) Uani 1 1 d . . . . .
C196 C 0.4910(10) 0.4298(7) 0.6389(8) 0.107(6) Uani 1 1 d . U . . .
H91 H 0.4898 0.4455 0.6768 0.160 Uiso 1 1 calc R U . . .
H92 H 0.4452 0.4088 0.6297 0.160 Uiso 1 1 calc R U . . .
H93 H 0.4881 0.4528 0.6070 0.160 Uiso 1 1 calc R U . . .
C197 C 0.5682(12) 0.3709(6) 0.5921(6) 0.098(5) Uani 1 1 d . U . . .
H94 H 0.5702 0.3896 0.5565 0.147 Uiso 1 1 calc R U . . .
H95 H 0.5184 0.3530 0.5859 0.147 Uiso 1 1 calc R U . . .
H96 H 0.6139 0.3497 0.5991 0.147 Uiso 1 1 calc R U . . .
C198 C 1.0184(7) 0.3957(4) 0.8166(5) 0.045(3) Uani 1 1 d . . . . .
H97 H 0.9773 0.4192 0.8041 0.068 Uiso 1 1 calc R U . . .
H98 H 1.0686 0.4055 0.8053 0.068 Uiso 1 1 calc R U . . .
H99 H 1.0263 0.3917 0.8600 0.068 Uiso 1 1 calc R U . . .
C199 C 0.9912(6) 0.3490(4) 0.7854(4) 0.032(2) Uani 1 1 d . . . . .
C200 C 0.9745(7) 0.3561(4) 0.7154(4) 0.042(3) Uani 1 1 d . . . . .
H100 H 0.9575 0.3267 0.6957 0.063 Uiso 1 1 calc R U . . .
H101 H 1.0234 0.3667 0.7026 0.063 Uiso 1 1 calc R U . . .
H102 H 0.9323 0.3792 0.7044 0.063 Uiso 1 1 calc R U . . .
C201 C 1.0614(6) 0.3123(4) 0.7993(5) 0.043(3) Uani 1 1 d . . . . .
H103 H 1.0753 0.3074 0.8425 0.064 Uiso 1 1 calc R U . . .
H104 H 1.1082 0.3238 0.7844 0.064 Uiso 1 1 calc R U . . .
H105 H 1.0439 0.2830 0.7796 0.064 Uiso 1 1 calc R U . . .
C202 C 0.5877(6) 0.3400(4) 1.1677(4) 0.033(2) Uani 1 1 d . . . . .
C203 C 0.6217(7) 0.3052(4) 1.2171(4) 0.047(3) Uani 1 1 d . . . . .
H106 H 0.5900 0.2767 1.2117 0.071 Uiso 1 1 calc R U . . .
H107 H 0.6191 0.3186 1.2562 0.071 Uiso 1 1 calc R U . . .
H108 H 0.6774 0.2982 1.2148 0.071 Uiso 1 1 calc R U . . .
C204 C 0.4974(6) 0.3433(3) 1.1703(4) 0.033(2) Uani 1 1 d . . . . .
H109 H 0.4714 0.3650 1.1397 0.049 Uiso 1 1 calc R U . . .
H110 H 0.4908 0.3543 1.2098 0.049 Uiso 1 1 calc R U . . .
H111 H 0.4728 0.3127 1.1629 0.049 Uiso 1 1 calc R U . . .
C205 C 0.6243(7) 0.3867(3) 1.1819(5) 0.038(3) Uani 1 1 d . . . . .
H112 H 0.6822 0.3848 1.1840 0.057 Uiso 1 1 calc R U . . .
H113 H 0.6130 0.3972 1.2204 0.057 Uiso 1 1 calc R U . . .
H114 H 0.6015 0.4087 1.1507 0.057 Uiso 1 1 calc R U . . .
C206 C 0.3248(8) 0.4269(5) 0.9221(5) 0.070(4) Uani 1 1 d . U . . .
H213 H 0.2721 0.4380 0.9273 0.105 Uiso 1 1 calc R U . . .
H214 H 0.3522 0.4512 0.9037 0.105 Uiso 1 1 calc R U . . .
H215 H 0.3565 0.4188 0.9611 0.105 Uiso 1 1 calc R U . . .
C207 C 0.3148(6) 0.3840(4) 0.8818(4) 0.039(3) Uani 1 1 d . . . . .
C208 C 0.2710(10) 0.3925(7) 0.8187(6) 0.097(6) Uani 1 1 d . U . . .
H216 H 0.2606 0.3628 0.7978 0.145 Uiso 1 1 calc R U . . .
H217 H 0.3039 0.4119 0.7975 0.145 Uiso 1 1 calc R U . . .
H218 H 0.2202 0.4081 0.8198 0.145 Uiso 1 1 calc R U . . .
C209 C 0.2556(9) 0.3564(7) 0.9104(7) 0.097(6) Uani 1 1 d . U . . .
H219 H 0.2424 0.3276 0.8882 0.146 Uiso 1 1 calc R U . . .
H220 H 0.2069 0.3746 0.9096 0.146 Uiso 1 1 calc R U . . .
H221 H 0.2795 0.3493 0.9518 0.146 Uiso 1 1 calc R U . . .
C210 C 0.8512(7) 0.7265(4) 1.0775(5) 0.046(3) Uani 1 1 d . . . . .
H115 H 0.8496 0.7258 1.1189 0.055 Uiso 1 1 calc R U . . .
C211 C 0.9278(6) 0.7190(3) 1.0601(5) 0.033(2) Uani 1 1 d . . . . .
H116 H 0.9744 0.7138 1.0892 0.040 Uiso 1 1 calc R U . . .
C212 C 0.9312(6) 0.7197(4) 1.0024(4) 0.036(2) Uani 1 1 d . . . . .
H117 H 0.9812 0.7131 0.9913 0.044 Uiso 1 1 calc R U . . .
C213 C 0.8670(5) 0.7295(3) 0.9572(4) 0.0249(19) Uani 1 1 d . U . . .
C214 C 0.7930(6) 0.7385(3) 0.9763(4) 0.0233(19) Uani 1 1 d . U . . .
C215 C 0.7790(6) 0.7346(3) 1.0382(4) 0.022(2) Uani 1 1 d . U . . .
C216 C 0.6008(6) 0.6992(3) 1.1047(4) 0.0231(19) Uani 1 1 d . U . . .
C217 C 0.6805(6) 0.7118(3) 1.1029(4) 0.026(2) Uani 1 1 d . U . . .
H118 H 0.7206 0.7097 1.1378 0.032 Uiso 1 1 calc R U . . .
C218 C 0.7004(6) 0.7280(3) 1.0470(4) 0.0232(19) Uani 1 1 d . U . . .
C219 C 0.6355(6) 0.7312(3) 1.0010(4) 0.024(2) Uani 1 1 d . . . . .
C220 C 0.5568(6) 0.7143(3) 0.9995(4) 0.0223(19) Uani 1 1 d . . . . .
C221 C 0.5426(6) 0.6998(3) 1.0581(4) 0.0232(19) Uani 1 1 d . . . . .
H119 H 0.4904 0.6906 1.0626 0.028 Uiso 1 1 calc R U . . .
C222 C 0.8668(6) 0.7228(3) 0.8907(4) 0.0237(18) Uani 1 1 d . . . . .
C223 C 0.9283(6) 0.7044(3) 0.8659(4) 0.029(2) Uani 1 1 d . . . . .
H120 H 0.9800 0.7014 0.8898 0.034 Uiso 1 1 calc R U . . .
C224 C 0.9162(6) 0.6908(3) 0.8082(4) 0.026(2) Uani 1 1 d . . . . .
C225 C 0.8422(5) 0.6889(3) 0.7738(4) 0.0218(18) Uani 1 1 d . U . . .
H121 H 0.8362 0.6762 0.7349 0.026 Uiso 1 1 calc R U . . .
C226 C 0.7722(5) 0.7058(3) 0.7945(4) 0.0197(16) Uani 1 1 d . U . . .
C227 C 0.7923(5) 0.7252(3) 0.8515(4) 0.0205(16) Uani 1 1 d . U . . .
C228 C 0.6254(5) 0.7077(3) 0.7944(4) 0.0228(14) Uani 1 1 d . U . . .
C229 C 0.6917(6) 0.6949(3) 0.7652(4) 0.0245(16) Uani 1 1 d . U . . .
C230 C 0.6648(6) 0.6684(4) 0.7144(4) 0.030(2) Uani 1 1 d . U . . .
H122 H 0.7018 0.6618 0.6889 0.036 Uiso 1 1 calc R U . . .
C231 C 0.5916(6) 0.6519(4) 0.6993(4) 0.034(2) Uani 1 1 d . U . . .
C232 C 0.5299(6) 0.6587(4) 0.7335(4) 0.027(2) Uani 1 1 d . . . . .
H123 H 0.4786 0.6451 0.7222 0.032 Uiso 1 1 calc R U . . .
C233 C 0.5494(5) 0.6870(3) 0.7854(4) 0.0225(17) Uani 1 1 d . U . . .
C234 C 0.5287(6) 0.7114(3) 0.8875(4) 0.027(2) Uani 1 1 d . U . . .
C235 C 0.5006(5) 0.6900(3) 0.8335(4) 0.025(2) Uani 1 1 d . U . . .
C236 C 0.4277(6) 0.6633(4) 0.8298(4) 0.030(2) Uani 1 1 d . U . . .
H124 H 0.4044 0.6481 0.7938 0.036 Uiso 1 1 calc R U . . .
C237 C 0.3921(6) 0.6605(4) 0.8820(4) 0.035(2) Uani 1 1 d . U . . .
C238 C 0.4316(6) 0.6782(3) 0.9365(4) 0.027(2) Uani 1 1 d . U . . .
H125 H 0.4094 0.6723 0.9711 0.032 Uiso 1 1 calc R U . . .
C239 C 0.5032(6) 0.7047(3) 0.9433(4) 0.027(2) Uani 1 1 d . U . . .
C240 C 0.7272(6) 0.7416(3) 0.8744(4) 0.0228(17) Uani 1 1 d . U . . .
C241 C 0.6454(5) 0.7350(3) 0.8456(4) 0.0213(14) Uani 1 1 d . U . . .
C242 C 0.6009(6) 0.7367(3) 0.8910(4) 0.0231(16) Uani 1 1 d . U . . .
C243 C 0.6522(5) 0.7457(3) 0.9450(4) 0.0217(19) Uani 1 1 d . . . . .
C244 C 0.3113(6) 0.6334(5) 0.8780(5) 0.047(3) Uani 1 1 d . U . . .
C245 C 0.3299(9) 0.5914(5) 0.9160(9) 0.096(5) Uani 1 1 d . U . . .
H126 H 0.3632 0.5703 0.8974 0.144 Uiso 1 1 calc R U . . .
H127 H 0.2800 0.5758 0.9201 0.144 Uiso 1 1 calc R U . . .
H128 H 0.3587 0.6005 0.9555 0.144 Uiso 1 1 calc R U . . .
C246 C 0.2547(6) 0.6689(4) 0.9050(5) 0.049(3) Uani 1 1 d . U . . .
H129 H 0.2040 0.6537 0.9077 0.074 Uiso 1 1 calc R U . . .
H130 H 0.2442 0.6960 0.8789 0.074 Uiso 1 1 calc R U . . .
H131 H 0.2812 0.6788 0.9448 0.074 Uiso 1 1 calc R U . . .
C247 C 0.2730(7) 0.6208(6) 0.8183(6) 0.065(4) Uani 1 1 d . U . . .
H132 H 0.3066 0.5986 0.8018 0.098 Uiso 1 1 calc R U . . .
H133 H 0.2657 0.6485 0.7931 0.098 Uiso 1 1 calc R U . . .
H134 H 0.2209 0.6069 0.8195 0.098 Uiso 1 1 calc R U . . .
C248 C 0.5836(6) 0.6826(3) 1.1666(4) 0.025(2) Uani 1 1 d . . . . .
C249 C 0.4964(6) 0.6751(5) 1.1665(4) 0.052(4) Uani 1 1 d . . . . .
H135 H 0.4892 0.6645 1.2061 0.079 Uiso 1 1 calc R U . . .
H136 H 0.4756 0.6516 1.1367 0.079 Uiso 1 1 calc R U . . .
H137 H 0.4674 0.7041 1.1568 0.079 Uiso 1 1 calc R U . . .
C250 C 0.6215(8) 0.7166(4) 1.2156(5) 0.055(4) Uani 1 1 d . . . . .
H138 H 0.6055 0.7483 1.2034 0.083 Uiso 1 1 calc R U . . .
H139 H 0.6798 0.7141 1.2216 0.083 Uiso 1 1 calc R U . . .
H140 H 0.6033 0.7093 1.2529 0.083 Uiso 1 1 calc R U . . .
C251 C 0.6279(7) 0.6349(4) 1.1803(4) 0.043(3) Uani 1 1 d . . . . .
H141 H 0.6252 0.6252 1.2211 0.064 Uiso 1 1 calc R U . . .
H142 H 0.6839 0.6382 1.1762 0.064 Uiso 1 1 calc R U . . .
H143 H 0.6021 0.6115 1.1521 0.064 Uiso 1 1 calc R U . . .
C252 C 1.0206(6) 0.6285(4) 0.8162(5) 0.039(3) Uani 1 1 d . U . . .
H144 H 1.0705 0.6179 0.8049 0.058 Uiso 1 1 calc R U . . .
H145 H 0.9793 0.6048 0.8058 0.058 Uiso 1 1 calc R U . . .
H146 H 1.0295 0.6342 0.8593 0.058 Uiso 1 1 calc R U . . .
C253 C 1.0605(6) 0.7072(3) 0.7970(5) 0.032(2) Uani 1 1 d . U . . .
H147 H 1.1045 0.6978 0.7773 0.049 Uiso 1 1 calc R U . . .
H148 H 1.0794 0.7085 0.8403 0.049 Uiso 1 1 calc R U . . .
H149 H 1.0414 0.7379 0.7826 0.049 Uiso 1 1 calc R U . . .
C254 C 0.9935(5) 0.6730(3) 0.7831(4) 0.029(2) Uani 1 1 d . U . . .
C255 C 0.9759(6) 0.6624(4) 0.7178(5) 0.038(3) Uani 1 1 d . U . . .
H150 H 0.9615 0.6910 0.6953 0.057 Uiso 1 1 calc R U . . .
H151 H 0.9313 0.6405 0.7094 0.057 Uiso 1 1 calc R U . . .
H152 H 1.0233 0.6489 0.7058 0.057 Uiso 1 1 calc R U . . .
C257 C 0.5650(5) 0.6188(3) 0.6412(3) 0.032(2) Uani 1 1 d D . . . .
C1A C 0.1674(11) 0.4097(7) 0.3153(8) 0.068(3) Uani 0.621(6) 1 d D U P B 1
C2A C 0.1777(10) 0.3920(6) 0.3631(7) 0.059(3) Uani 0.621(6) 1 d D U P B 1
C3A C 0.2614(9) 0.4010(5) 0.3890(7) 0.056(3) Uani 0.621(6) 1 d D U P B 1
C4A C 0.3127(11) 0.4286(6) 0.3663(8) 0.059(3) Uani 0.621(6) 1 d D U P B 1
C5A C 0.2827(10) 0.4488(6) 0.3073(8) 0.064(3) Uani 0.621(6) 1 d D U P B 1
C6A C 0.2005(10) 0.4393(6) 0.2798(8) 0.067(3) Uani 0.621(6) 1 d D U P B 1
C7A C 0.1510(10) 0.4778(6) 0.2483(8) 0.070(3) Uani 0.621(6) 1 d D U P B 1
C8A C 0.0724(11) 0.4658(6) 0.2635(9) 0.072(3) Uani 0.621(6) 1 d D U P B 1
C9A C 0.0734(10) 0.4297(6) 0.2985(8) 0.070(3) Uani 0.621(6) 1 d D U P B 1
C10A C 0.0277(11) 0.4264(6) 0.3414(8) 0.069(3) Uani 0.621(6) 1 d D U P B 1
C11A C 0.0611(10) 0.4062(6) 0.3983(8) 0.067(3) Uani 0.621(6) 1 d D U P B 1
C12A C 0.1313(10) 0.3912(6) 0.4164(7) 0.060(3) Uani 0.621(6) 1 d D U P B 1
C13A C 0.1825(10) 0.4012(5) 0.4665(7) 0.056(3) Uani 0.621(6) 1 d D U P B 1
C14A C 0.2626(10) 0.4043(6) 0.4482(7) 0.057(3) Uani 0.621(6) 1 d D U P B 1
C15A C 0.3074(10) 0.4345(6) 0.4904(8) 0.062(3) Uani 0.621(6) 1 d D U P B 1
C16A C 0.3611(11) 0.4634(6) 0.4632(8) 0.069(3) Uani 0.621(6) 1 d D U P B 1
C17A C 0.3639(11) 0.4609(6) 0.4059(7) 0.062(3) Uani 0.621(6) 1 d D U P B 1
C18A C 0.3678(9) 0.5042(6) 0.3699(7) 0.062(3) Uani 0.621(6) 1 d D U P B 1
C19A C 0.3196(10) 0.4978(5) 0.3086(7) 0.060(3) Uani 0.621(6) 1 d D U P B 1
C20A C 0.2679(9) 0.5305(5) 0.2779(7) 0.060(3) Uani 0.621(6) 1 d D U P B 1
C21A C 0.1859(10) 0.5184(6) 0.2485(7) 0.067(3) Uani 0.621(6) 1 d D U P B 1
C22A C 0.1299(10) 0.5622(6) 0.2573(8) 0.065(3) Uani 0.621(6) 1 d D U P B 1
C23A C 0.0566(10) 0.5547(6) 0.2657(8) 0.066(3) Uani 0.621(6) 1 d D U P B 1
C24A C 0.0286(9) 0.5089(7) 0.2672(6) 0.070(3) Uani 0.621(6) 1 d D U P B 1
C25A C -0.0239(9) 0.5082(6) 0.3154(6) 0.064(3) Uani 0.621(6) 1 d D U P B 1
C26A C -0.0221(13) 0.4679(6) 0.3436(8) 0.072(3) Uani 0.621(6) 1 d D U P B 1
C27A C -0.0218(12) 0.4694(6) 0.4081(8) 0.069(3) Uani 0.621(6) 1 d D U P B 1
C28A C 0.0318(12) 0.4338(6) 0.4412(7) 0.065(3) Uani 0.621(6) 1 d D U P B 1
C29A C 0.0761(10) 0.4420(6) 0.4958(7) 0.058(3) Uani 0.621(6) 1 d D U P B 1
C30A C 0.1616(10) 0.4272(6) 0.5128(7) 0.055(3) Uani 0.621(6) 1 d D U P B 1
C31A C 0.2076(10) 0.4605(6) 0.5435(8) 0.067(3) Uani 0.621(6) 1 d D U P B 1
C32A C 0.2832(11) 0.4618(6) 0.5327(8) 0.068(3) Uani 0.621(6) 1 d D U P B 1
C33A C 0.3082(9) 0.5100(7) 0.5346(6) 0.075(3) Uani 0.621(6) 1 d D U P B 1
C34A C 0.3671(10) 0.5116(7) 0.4869(7) 0.073(3) Uani 0.621(6) 1 d D U P B 1
C35A C 0.3641(13) 0.5518(7) 0.4568(8) 0.075(3) Uani 0.621(6) 1 d D U P B 1
C36A C 0.3646(11) 0.5512(6) 0.3908(8) 0.067(3) Uani 0.621(6) 1 d D U P B 1
C37A C 0.3137(11) 0.5876(6) 0.3562(7) 0.062(3) Uani 0.621(6) 1 d D U P B 1
C38A C 0.2661(9) 0.5763(6) 0.3020(7) 0.057(3) Uani 0.621(6) 1 d D U P B 1
C39A C 0.1850(9) 0.5936(5) 0.2870(7) 0.051(3) Uani 0.621(6) 1 d D U P B 1
C40A C 0.1623(10) 0.6204(5) 0.3319(7) 0.055(3) Uani 0.621(6) 1 d D U P B 1
C41A C 0.0840(10) 0.6159(6) 0.3492(7) 0.057(3) Uani 0.621(6) 1 d D U P B 1
C42A C 0.0400(10) 0.5853(5) 0.3098(7) 0.060(3) Uani 0.621(6) 1 d D U P B 1
C43A C -0.0144(11) 0.5559(6) 0.3368(7) 0.067(3) Uani 0.621(6) 1 d D U P B 1
C44A C -0.0183(12) 0.5597(6) 0.3948(7) 0.065(3) Uani 0.621(6) 1 d D U P B 1
C45A C -0.0240(8) 0.5148(6) 0.4273(7) 0.063(3) Uani 0.621(6) 1 d D U P B 1
C46A C 0.0254(9) 0.5208(5) 0.4874(6) 0.059(3) Uani 0.621(6) 1 d D U P B 1
C47A C 0.0725(9) 0.4885(5) 0.5184(7) 0.058(3) Uani 0.621(6) 1 d D U P B 1
C48A C 0.1550(9) 0.5019(6) 0.5492(8) 0.064(3) Uani 0.621(6) 1 d D U P B 1
C49A C 0.1885(10) 0.5431(6) 0.5508(8) 0.071(3) Uani 0.621(6) 1 d D U P B 1
C50A C 0.2677(11) 0.5532(6) 0.5387(9) 0.075(3) Uani 0.621(6) 1 d D U P B 1
C51A C 0.2664(10) 0.5917(6) 0.5048(8) 0.076(3) Uani 0.621(6) 1 d D U P B 1
C52A C 0.3145(12) 0.5945(7) 0.4604(8) 0.075(3) Uani 0.621(6) 1 d D U P B 1
C53A C 0.2819(10) 0.6131(6) 0.4013(8) 0.067(3) Uani 0.621(6) 1 d D U P B 1
C54A C 0.2111(10) 0.6295(6) 0.3809(7) 0.065(3) Uani 0.621(6) 1 d D U P B 1
C55A C 0.1690(10) 0.6297(6) 0.4348(7) 0.061(3) Uani 0.621(6) 1 d D U P B 1
C56A C 0.0849(10) 0.6181(6) 0.4100(7) 0.059(3) Uani 0.621(6) 1 d D U P B 1
C57A C 0.0328(11) 0.5914(6) 0.4351(8) 0.063(3) Uani 0.621(6) 1 d D U P B 1
C58A C 0.0612(12) 0.5692(6) 0.4919(8) 0.066(3) Uani 0.621(6) 1 d D U P B 1
C59A C 0.1393(10) 0.5793(6) 0.5201(8) 0.068(3) Uani 0.621(6) 1 d D U P B 1
C60A C 0.1765(11) 0.6107(8) 0.4864(9) 0.068(3) Uani 0.621(6) 1 d D U P B 1
C1B C 0.0907(15) 0.4661(9) 0.5199(13) 0.0638(16) Uani 0.379(6) 1 d D U P B 4
C2B C 0.1308(12) 0.5048(8) 0.5458(14) 0.0634(16) Uani 0.379(6) 1 d D U P B 4
C3B C 0.1226(13) 0.5521(8) 0.5300(12) 0.0632(16) Uani 0.379(6) 1 d D U P B 4
C4B C 0.0503(17) 0.5563(9) 0.4917(12) 0.0636(16) Uani 0.379(6) 1 d D U P B 4
C5B C -0.0001(16) 0.5183(7) 0.4625(11) 0.0637(16) Uani 0.379(6) 1 d D U P B 4
C6B C 0.0203(15) 0.4741(7) 0.4772(10) 0.0639(16) Uani 0.379(6) 1 d D U P B 4
C7B C 0.0105(17) 0.4418(9) 0.4247(10) 0.0640(16) Uani 0.379(6) 1 d D U P B 4
C8B C 0.0777(15) 0.4104(9) 0.4359(10) 0.0638(16) Uani 0.379(6) 1 d D U P B 4
C9B C 0.1168(14) 0.4275(10) 0.4941(11) 0.0640(16) Uani 0.379(6) 1 d D U P B 4
C10B C 0.1956(13) 0.4205(10) 0.5059(12) 0.0641(16) Uani 0.379(6) 1 d D U P B 4
C11B C 0.2471(15) 0.4523(8) 0.5344(13) 0.0638(16) Uani 0.379(6) 1 d D U P B 4
C12B C 0.2184(13) 0.4946(7) 0.5557(13) 0.0636(16) Uani 0.379(6) 1 d D U P B 4
C13B C 0.2572(14) 0.5359(8) 0.5480(14) 0.0637(16) Uani 0.379(6) 1 d D U P B 4
C14B C 0.2014(13) 0.5776(8) 0.5290(12) 0.0633(16) Uani 0.379(6) 1 d D U P B 4
C15B C 0.1939(13) 0.6124(12) 0.4875(13) 0.0638(16) Uani 0.379(6) 1 d D U P B 4
C16B C 0.1228(13) 0.6207(10) 0.4457(10) 0.0637(16) Uani 0.379(6) 1 d D U P B 4
C17B C 0.0544(17) 0.5942(10) 0.4477(11) 0.0637(16) Uani 0.379(6) 1 d D U P B 4
C18B C 0.0078(16) 0.5814(9) 0.3894(10) 0.0637(16) Uani 0.379(6) 1 d D U P B 4
C19B C -0.0271(18) 0.5359(8) 0.4006(10) 0.0639(16) Uani 0.379(6) 1 d D U P B 4
C20B C -0.0350(14) 0.5062(8) 0.3546(9) 0.0642(16) Uani 0.379(6) 1 d D U P B 4
C21B C -0.0148(18) 0.4589(8) 0.3715(10) 0.0640(16) Uani 0.379(6) 1 d D U P B 4
C22B C 0.0166(16) 0.4467(8) 0.3178(11) 0.0639(16) Uani 0.379(6) 1 d D U P B 4
C23B C 0.0740(14) 0.4120(10) 0.3309(11) 0.0639(16) Uani 0.379(6) 1 d D U P B 4
C24B C 0.1068(14) 0.3962(10) 0.3846(10) 0.0637(16) Uani 0.379(6) 1 d D U P B 4
C25B C 0.1983(13) 0.3925(11) 0.3989(10) 0.0641(16) Uani 0.379(6) 1 d D U P B 4
C26B C 0.2288(15) 0.4002(11) 0.4550(10) 0.0641(16) Uani 0.379(6) 1 d D U P B 4
C27B C 0.3105(16) 0.4225(10) 0.4549(11) 0.0640(16) Uani 0.379(6) 1 d D U P B 4
C28B C 0.3139(16) 0.4522(8) 0.5058(12) 0.0640(16) Uani 0.379(6) 1 d D U P B 4
C29B C 0.3550(18) 0.4945(7) 0.5024(12) 0.0642(16) Uani 0.379(6) 1 d D U P B 4
C30B C 0.3261(15) 0.5366(8) 0.5229(12) 0.0639(16) Uani 0.379(6) 1 d D U P B 4
C31B C 0.3288(16) 0.5774(8) 0.4848(11) 0.0639(16) Uani 0.379(6) 1 d D U P B 4
C32B C 0.2711(14) 0.6103(10) 0.4678(11) 0.0637(16) Uani 0.379(6) 1 d D U P B 4
C33B C 0.2444(14) 0.6255(11) 0.4114(10) 0.0636(16) Uani 0.379(6) 1 d D U P B 4
C34B C 0.1530(14) 0.6312(10) 0.3925(10) 0.0639(16) Uani 0.379(6) 1 d D U P B 4
C35B C 0.1194(15) 0.6209(10) 0.3383(10) 0.0639(16) Uani 0.379(6) 1 d D U P B 4
C36B C 0.0425(17) 0.5968(10) 0.3422(11) 0.0638(16) Uani 0.379(6) 1 d D U P B 4
C37B C 0.0303(16) 0.5694(9) 0.2894(12) 0.0639(16) Uani 0.379(6) 1 d D U P B 4
C38B C -0.0094(17) 0.5273(7) 0.3016(11) 0.0641(16) Uani 0.379(6) 1 d D U P B 4
C39B C 0.0187(15) 0.4863(8) 0.2778(12) 0.0639(16) Uani 0.379(6) 1 d D U P B 4
C40B C 0.0845(13) 0.4922(7) 0.2510(13) 0.0637(16) Uani 0.379(6) 1 d D U P B 4
C41B C 0.1424(13) 0.4482(8) 0.2659(13) 0.0637(16) Uani 0.379(6) 1 d D U P B 4
C42B C 0.1493(13) 0.4133(12) 0.3047(13) 0.0642(16) Uani 0.379(6) 1 d D U P B 4
C43B C 0.2235(13) 0.4038(9) 0.3450(10) 0.0639(16) Uani 0.379(6) 1 d D U P B 4
C44B C 0.2973(16) 0.4290(10) 0.3465(11) 0.0639(16) Uani 0.379(6) 1 d D U P B 4
C45B C 0.3410(17) 0.4411(9) 0.4070(10) 0.0639(16) Uani 0.379(6) 1 d D U P B 4
C46B C 0.3781(18) 0.4881(8) 0.4009(10) 0.0640(16) Uani 0.379(6) 1 d D U P B 4
C47B C 0.3848(14) 0.5152(8) 0.4500(9) 0.0643(16) Uani 0.379(6) 1 d D U P B 4
C48B C 0.3655(18) 0.5636(8) 0.4321(10) 0.0640(16) Uani 0.379(6) 1 d D U P B 4
C49B C 0.3415(16) 0.5807(9) 0.3766(10) 0.0639(16) Uani 0.379(6) 1 d D U P B 4
C50B C 0.2744(15) 0.6119(9) 0.3624(10) 0.0636(16) Uani 0.379(6) 1 d D U P B 4
C51B C 0.2345(14) 0.5952(9) 0.3051(11) 0.0639(16) Uani 0.379(6) 1 d D U P B 4
C52B C 0.1573(13) 0.6007(10) 0.2890(13) 0.0640(16) Uani 0.379(6) 1 d D U P B 4
C53B C 0.1003(14) 0.5698(8) 0.2634(14) 0.0636(16) Uani 0.379(6) 1 d D U P B 4
C54B C 0.1314(13) 0.5274(7) 0.2431(13) 0.0635(16) Uani 0.379(6) 1 d D U P B 4
C55B C 0.2197(13) 0.5167(7) 0.2529(13) 0.0633(16) Uani 0.379(6) 1 d D U P B 4
C56B C 0.2264(12) 0.4697(8) 0.2655(12) 0.0634(16) Uani 0.379(6) 1 d D U P B 4
C57B C 0.3003(15) 0.4673(9) 0.3031(11) 0.0636(16) Uani 0.379(6) 1 d D U P B 4
C58B C 0.3496(16) 0.5036(7) 0.3373(11) 0.0636(16) Uani 0.379(6) 1 d D U P B 4
C59B C 0.3269(15) 0.5481(7) 0.3254(10) 0.0637(16) Uani 0.379(6) 1 d D U P B 4
C60B C 0.2629(15) 0.5554(8) 0.2770(12) 0.0636(16) Uani 0.379(6) 1 d D U P B 4
C1D C 0.8016(17) 0.4206(11) 0.8553(12) 0.055(5) Uani 0.367(7) 1 d D U P A 3
C2D C 0.8333(14) 0.4081(9) 0.9121(9) 0.045(4) Uani 0.367(7) 1 d D U P A 3
C3D C 0.8977(15) 0.4321(8) 0.9415(10) 0.041(4) Uani 0.367(7) 1 d D U P A 3
C4D C 0.9264(17) 0.4730(8) 0.9189(10) 0.041(4) Uani 0.367(7) 1 d D U P A 3
C5D C 0.8885(14) 0.4876(7) 0.8616(10) 0.043(4) Uani 0.367(7) 1 d D U P A 3
C6D C 0.8283(14) 0.4624(8) 0.8305(12) 0.053(5) Uani 0.367(7) 1 d D U P A 3
C7D C 0.7615(14) 0.4876(8) 0.7973(15) 0.053(5) Uani 0.367(7) 1 d D U P A 3
C8D C 0.6918(13) 0.4604(8) 0.8038(13) 0.054(5) Uani 0.367(7) 1 d D U P A 3
C9D C 0.7160(16) 0.4199(10) 0.8424(13) 0.055(5) Uani 0.367(7) 1 d D U P A 3
C10D C 0.6705(14) 0.4040(10) 0.8809(10) 0.049(5) Uani 0.367(7) 1 d D U P A 3
C11D C 0.7043(14) 0.3889(15) 0.9413(11) 0.050(5) Uani 0.367(7) 1 d D U P A 3
C12D C 0.7849(13) 0.3890(9) 0.9558(10) 0.042(4) Uani 0.367(7) 1 d D U P A 3
C13D C 0.8237(14) 0.4063(9) 1.0133(10) 0.039(4) Uani 0.367(7) 1 d D U P A 3
C14D C 0.8954(15) 0.4313(9) 1.0050(10) 0.042(5) Uani 0.367(7) 1 d D U P A 3
C15D C 0.909(2) 0.4706(9) 1.0402(13) 0.047(5) Uani 0.367(7) 1 d D U P A 3
C16D C 0.941(2) 0.5110(9) 1.0178(10) 0.047(5) Uani 0.367(7) 1 d D U P A 3
C17D C 0.9510(15) 0.5120(8) 0.9587(9) 0.044(4) Uani 0.367(7) 1 d D U P A 3
C18D C 0.9280(16) 0.5535(8) 0.9250(10) 0.044(5) Uani 0.367(7) 1 d D U P A 3
C19D C 0.8903(15) 0.5387(8) 0.8628(11) 0.045(4) Uani 0.367(7) 1 d D U P A 3
C20D C 0.8239(13) 0.5598(9) 0.8328(13) 0.041(5) Uani 0.367(7) 1 d D U P A 3
C21D C 0.7562(12) 0.5351(8) 0.7987(10) 0.036(4) Uani 0.367(7) 1 d D U P A 3
C22D C 0.6808(13) 0.5579(8) 0.8005(13) 0.049(5) Uani 0.367(7) 1 d D U P A 3
C23D C 0.6150(15) 0.5326(9) 0.8082(13) 0.049(4) Uani 0.367(7) 1 d D U P A 3
C24D C 0.6210(14) 0.4813(9) 0.8088(12) 0.050(4) Uani 0.367(7) 1 d D U P A 3
C25D C 0.5705(17) 0.4670(8) 0.8500(12) 0.046(5) Uani 0.367(7) 1 d D U P A 3
C26D C 0.5953(15) 0.4291(9) 0.8843(10) 0.047(5) Uani 0.367(7) 1 d D U P A 3
C27D C 0.5877(16) 0.4293(9) 0.9460(10) 0.044(5) Uani 0.367(7) 1 d D U P A 3
C28D C 0.6510(14) 0.4041(9) 0.9814(10) 0.052(5) Uani 0.367(7) 1 d D U P A 3
C29D C 0.6897(14) 0.4211(9) 1.0362(11) 0.051(5) Uani 0.367(7) 1 d D U P A 3
C30D C 0.7747(14) 0.4227(10) 1.0516(12) 0.051(5) Uani 0.367(7) 1 d D U P A 3
C31D C 0.7957(13) 0.4620(9) 1.0906(13) 0.055(5) Uani 0.367(7) 1 d D U P A 3
C32D C 0.8627(16) 0.4862(9) 1.0849(13) 0.053(5) Uani 0.367(7) 1 d D U P A 3
C33D C 0.8640(16) 0.5369(9) 1.0860(13) 0.049(5) Uani 0.367(7) 1 d D U P A 3
C34D C 0.9148(18) 0.5525(8) 1.0449(12) 0.047(5) Uani 0.367(7) 1 d D U P A 3
C35D C 0.8903(16) 0.5902(9) 1.0109(10) 0.049(5) Uani 0.367(7) 1 d D U P A 3
C36D C 0.8958(16) 0.5912(9) 0.9483(10) 0.047(5) Uani 0.367(7) 1 d D U P A 3
C37D C 0.8296(13) 0.6152(9) 0.9127(9) 0.047(5) Uani 0.367(7) 1 d D U P A 3
C38D C 0.7883(13) 0.6004(9) 0.8581(10) 0.041(5) Uani 0.367(7) 1 d D U P A 3
C39D C 0.7034(12) 0.5978(8) 0.8374(10) 0.041(4) Uani 0.367(7) 1 d D U P A 3
C40D C 0.6549(14) 0.6129(11) 0.8779(11) 0.039(5) Uani 0.367(7) 1 d D U P A 3
C41D C 0.5866(14) 0.5867(8) 0.8867(10) 0.040(4) Uani 0.367(7) 1 d D U P A 3
C42D C 0.5646(17) 0.5485(8) 0.8493(12) 0.045(5) Uani 0.367(7) 1 d D U P A 3
C43D C 0.5380(15) 0.5083(9) 0.8756(9) 0.044(4) Uani 0.367(7) 1 d D U P A 3
C44D C 0.5282(16) 0.5084(9) 0.9350(9) 0.045(4) Uani 0.367(7) 1 d D U P A 3
C45D C 0.5516(17) 0.4675(8) 0.9702(10) 0.050(5) Uani 0.367(7) 1 d D U P A 3
C46D C 0.5927(18) 0.4844(9) 1.0281(12) 0.054(5) Uani 0.367(7) 1 d D U P A 3
C47D C 0.6565(16) 0.4627(10) 1.0618(16) 0.059(5) Uani 0.367(7) 1 d D U P A 3
C48D C 0.7218(14) 0.4864(9) 1.0966(13) 0.052(5) Uani 0.367(7) 1 d D U P A 3
C49D C 0.7233(14) 0.5349(9) 1.0949(17) 0.051(5) Uani 0.367(7) 1 d D U P A 3
C50D C 0.7939(13) 0.5607(8) 1.0890(12) 0.052(5) Uani 0.367(7) 1 d D U P A 3
C51D C 0.7701(14) 0.6017(9) 1.0543(12) 0.046(5) Uani 0.367(7) 1 d D U P A 3
C52D C 0.8163(16) 0.6148(13) 1.0150(11) 0.046(5) Uani 0.367(7) 1 d D U P A 3
C53D C 0.7774(13) 0.6281(14) 0.9554(10) 0.044(5) Uani 0.367(7) 1 d D U P A 3
C54D C 0.6969(12) 0.6296(8) 0.9341(9) 0.035(4) Uani 0.367(7) 1 d D U P A 3
C55D C 0.6459(13) 0.6135(9) 0.9794(9) 0.043(5) Uani 0.367(7) 1 d D U P A 3
C56D C 0.5774(15) 0.5888(8) 0.9486(10) 0.043(4) Uani 0.367(7) 1 d D U P A 3
C57D C 0.551(2) 0.5490(8) 0.9743(10) 0.045(5) Uani 0.367(7) 1 d D U P A 3
C58D C 0.5908(14) 0.5357(8) 1.0320(10) 0.041(4) Uani 0.367(7) 1 d D U P A 3
C59D C 0.6540(13) 0.5610(8) 1.0636(11) 0.040(4) Uani 0.367(7) 1 d D U P A 3
C60D C 0.6847(14) 0.6019(11) 1.0355(12) 0.046(5) Uani 0.367(7) 1 d D U P A 3
N1 N 0.7290(5) 0.7495(2) 0.9360(3) 0.0234(17) Uani 1 1 d . U . . .
N2 N 0.7264(4) 0.2717(2) 0.9320(3) 0.0211(15) Uani 1 1 d . U . . .
N3 N 0.0099(5) 0.3010(3) 0.3047(3) 0.0250(17) Uani 1 1 d . . . . .
N4 N 0.0104(5) 0.7212(2) 0.3040(3) 0.0246(15) Uani 1 1 d . U . . .
C300 C 0.1276(5) 0.7364(3) 0.4467(4) 0.0203(19) Uani 1 1 d . . . . .
C149 C 0.2667(10) 0.7549(5) 0.6490(8) 0.033(3) Uani 0.549(10) 1 d D U P C 1
H153 H 0.3060 0.7523 0.6861 0.049 Uiso 0.549(10) 1 calc R U P C 1
H154 H 0.2222 0.7744 0.6559 0.049 Uiso 0.549(10) 1 calc R U P C 1
H155 H 0.2921 0.7689 0.6180 0.049 Uiso 0.549(10) 1 calc R U P C 1
C150 C 0.1798(11) 0.7124(8) 0.6735(8) 0.046(4) Uani 0.549(10) 1 d D U P C 1
H156 H 0.1370 0.6894 0.6652 0.070 Uiso 0.549(10) 1 calc R U P C 1
H157 H 0.1566 0.7435 0.6701 0.070 Uiso 0.549(10) 1 calc R U P C 1
H158 H 0.2099 0.7078 0.7140 0.070 Uiso 0.549(10) 1 calc R U P C 1
C148 C 0.3088(9) 0.6753(5) 0.6293(7) 0.028(3) Uani 0.549(10) 1 d D U P C 1
H159 H 0.3405 0.6739 0.6697 0.042 Uiso 0.549(10) 1 calc R U P C 1
H160 H 0.3416 0.6877 0.6018 0.042 Uiso 0.549(10) 1 calc R U P C 1
H161 H 0.2906 0.6441 0.6164 0.042 Uiso 0.549(10) 1 calc R U P C 1
C1T C 0.2301(13) 0.6549(5) 0.6463(7) 0.037(4) Uani 0.451(10) 1 d D U P C 5
H162 H 0.2638 0.6363 0.6248 0.056 Uiso 0.451(10) 1 calc R U P C 5
H163 H 0.1745 0.6444 0.6357 0.056 Uiso 0.451(10) 1 calc R U P C 5
H164 H 0.2486 0.6513 0.6894 0.056 Uiso 0.451(10) 1 calc R U P C 5
C2T C 0.1967(12) 0.7366(8) 0.6734(8) 0.039(3) Uani 0.451(10) 1 d D U P C 5
H165 H 0.2228 0.7297 0.7144 0.058 Uiso 0.451(10) 1 calc R U P C 5
H166 H 0.1396 0.7293 0.6684 0.058 Uiso 0.451(10) 1 calc R U P C 5
H167 H 0.2032 0.7695 0.6652 0.058 Uiso 0.451(10) 1 calc R U P C 5
C3T C 0.3218(8) 0.7225(6) 0.6503(8) 0.030(3) Uiso 0.451(10) 1 d D U P C 5
H168 H 0.3237 0.7564 0.6529 0.045 Uiso 0.451(10) 1 calc R U P C 5
H169 H 0.3549 0.7120 0.6220 0.045 Uiso 0.451(10) 1 calc R U P C 5
H170 H 0.3421 0.7093 0.6897 0.045 Uiso 0.451(10) 1 calc R U P C 5
C256 C 0.4962(9) 0.5858(6) 0.6466(7) 0.036(4) Uani 0.594(12) 1 d D U P D 1
H171 H 0.4484 0.6038 0.6499 0.054 Uiso 0.594(12) 1 calc R U P D 1
H172 H 0.5112 0.5665 0.6822 0.054 Uiso 0.594(12) 1 calc R U P D 1
H173 H 0.4850 0.5661 0.6111 0.054 Uiso 0.594(12) 1 calc R U P D 1
C258 C 0.6327(8) 0.5835(5) 0.6403(7) 0.034(4) Uani 0.594(12) 1 d D U P D 1
H174 H 0.6195 0.5639 0.6048 0.052 Uiso 0.594(12) 1 calc R U P D 1
H175 H 0.6387 0.5641 0.6762 0.052 Uiso 0.594(12) 1 calc R U P D 1
H176 H 0.6828 0.5999 0.6396 0.052 Uiso 0.594(12) 1 calc R U P D 1
C259 C 0.5510(11) 0.6469(6) 0.5850(5) 0.036(4) Uani 0.594(12) 1 d D U P D 1
H177 H 0.5973 0.6669 0.5841 0.054 Uiso 0.594(12) 1 calc R U P D 1
H178 H 0.5032 0.6660 0.5836 0.054 Uiso 0.594(12) 1 calc R U P D 1
H179 H 0.5435 0.6262 0.5504 0.054 Uiso 0.594(12) 1 calc R U P D 1
C4T C 0.5653(17) 0.5693(5) 0.6607(9) 0.046(6) Uani 0.406(12) 1 d D U P D 6
H180 H 0.5631 0.5490 0.6260 0.068 Uiso 0.406(12) 1 calc R U P D 6
H181 H 0.5187 0.5635 0.6794 0.068 Uiso 0.406(12) 1 calc R U P D 6
H182 H 0.6143 0.5630 0.6895 0.068 Uiso 0.406(12) 1 calc R U P D 6
C6T C 0.4785(9) 0.6326(7) 0.6095(8) 0.032(5) Uani 0.406(12) 1 d D U P D 6
H183 H 0.4595 0.6106 0.5773 0.048 Uiso 0.406(12) 1 calc R U P D 6
H184 H 0.4794 0.6638 0.5928 0.048 Uiso 0.406(12) 1 calc R U P D 6
H185 H 0.4426 0.6321 0.6385 0.048 Uiso 0.406(12) 1 calc R U P D 6
C5T C 0.6139(12) 0.6311(9) 0.5926(7) 0.035(5) Uani 0.406(12) 1 d D U P D 6
H186 H 0.6675 0.6177 0.6032 0.053 Uiso 0.406(12) 1 calc R U P D 6
H187 H 0.6181 0.6648 0.5897 0.053 Uiso 0.406(12) 1 calc R U P D 6
H188 H 0.5871 0.6186 0.5542 0.053 Uiso 0.406(12) 1 calc R U P D 6
C107 C 0.5059(9) 0.2994(8) 0.4364(7) 0.033(4) Uani 0.520(11) 1 d D U P E 1
H195 H 0.5625 0.2952 0.4345 0.050 Uiso 0.520(11) 1 calc R U P E 1
H196 H 0.4842 0.2704 0.4491 0.050 Uiso 0.520(11) 1 calc R U P E 1
H197 H 0.5003 0.3239 0.4651 0.050 Uiso 0.520(11) 1 calc R U P E 1
C109 C 0.5022(10) 0.2728(6) 0.3322(8) 0.031(4) Uani 0.520(11) 1 d D U P E 1
H198 H 0.5595 0.2778 0.3338 0.046 Uiso 0.520(11) 1 calc R U P E 1
H199 H 0.4732 0.2793 0.2918 0.046 Uiso 0.520(11) 1 calc R U P E 1
H200 H 0.4929 0.2406 0.3426 0.046 Uiso 0.520(11) 1 calc R U P E 1
C110 C 0.4887(9) 0.3570(6) 0.3526(9) 0.032(4) Uani 0.520(11) 1 d D U P E 1
H201 H 0.4659 0.3836 0.3701 0.048 Uiso 0.520(11) 1 calc R U P E 1
H202 H 0.4666 0.3554 0.3099 0.048 Uiso 0.520(11) 1 calc R U P E 1
H203 H 0.5469 0.3603 0.3584 0.048 Uiso 0.520(11) 1 calc R U P E 1
C7T C 0.5066(10) 0.2638(5) 0.4045(9) 0.047(4) Uani 0.480(11) 1 d D U P E 2
H204 H 0.5110 0.2451 0.3693 0.070 Uiso 0.480(11) 1 calc R U P E 2
H205 H 0.4738 0.2473 0.4289 0.070 Uiso 0.480(11) 1 calc R U P E 2
H206 H 0.5601 0.2691 0.4280 0.070 Uiso 0.480(11) 1 calc R U P E 2
C8T C 0.4925(9) 0.3455(6) 0.4379(7) 0.036(4) Uani 0.480(11) 1 d D U P E 2
H207 H 0.5491 0.3410 0.4550 0.054 Uiso 0.480(11) 1 calc R U P E 2
H208 H 0.4602 0.3398 0.4686 0.054 Uiso 0.480(11) 1 calc R U P E 2
H209 H 0.4840 0.3774 0.4234 0.054 Uiso 0.480(11) 1 calc R U P E 2
C9T C 0.4982(9) 0.3263(8) 0.3301(7) 0.040(4) Uani 0.480(11) 1 d D U P E 2
H210 H 0.5567 0.3279 0.3394 0.059 Uiso 0.480(11) 1 calc R U P E 2
H211 H 0.4765 0.3569 0.3179 0.059 Uiso 0.480(11) 1 calc R U P E 2
H212 H 0.4817 0.3042 0.2976 0.059 Uiso 0.480(11) 1 calc R U P E 2

loop_
_atom_site_aniso_label
_atom_site_aniso_U_11
_atom_site_aniso_U_22
_atom_site_aniso_U_33
_atom_site_aniso_U_23
_atom_site_aniso_U_13
_atom_site_aniso_U_12
C1 0.084(7) 0.042(6) 0.031(5) 0.002(7) -0.009(5) 0.005(7)
C2 0.077(7) 0.042(6) 0.041(7) -0.008(6) -0.008(6) -0.005(6)
C3 0.081(7) 0.029(6) 0.055(7) -0.015(6) -0.008(6) -0.007(6)
C4 0.098(7) 0.045(7) 0.054(7) -0.018(6) 0.006(7) 0.011(7)
C5 0.092(8) 0.065(7) 0.046(7) -0.010(7) 0.022(7) 0.002(7)
C6 0.091(7) 0.054(6) 0.027(5) -0.005(7) 0.011(5) 0.003(7)
C7 0.084(7) 0.059(7) 0.033(6) 0.033(6) 0.008(6) -0.005(7)
C8 0.079(7) 0.040(6) 0.036(6) 0.026(5) -0.008(6) 0.007(6)
C9 0.071(7) 0.043(6) 0.037(6) 0.016(6) -0.016(6) 0.016(6)
C10 0.047(7) 0.054(7) 0.048(7) 0.004(6) -0.013(6) 0.020(6)
C11 0.046(7) 0.065(6) 0.054(7) -0.009(7) -0.015(6) 0.001(7)
C12 0.063(7) 0.053(7) 0.055(7) -0.002(6) -0.002(6) -0.013(6)
C13 0.059(7) 0.037(6) 0.062(7) -0.003(6) 0.003(6) -0.026(6)
C14 0.076(7) 0.017(6) 0.083(7) -0.004(6) 0.002(6) -0.020(6)
C15 0.085(7) 0.021(6) 0.089(7) -0.003(7) 0.003(7) -0.008(6)
C16 0.088(7) 0.033(7) 0.085(7) -0.011(6) 0.011(7) 0.025(6)
C17 0.097(8) 0.044(7) 0.067(7) -0.017(6) 0.023(7) 0.035(6)
C18 0.080(7) 0.056(7) 0.071(7) -0.013(6) 0.023(6) 0.035(6)
C19 0.083(8) 0.064(7) 0.061(7) -0.008(6) 0.037(6) 0.014(6)
C20 0.067(7) 0.064(7) 0.049(7) 0.003(6) 0.043(6) 0.001(6)
C21 0.080(7) 0.058(7) 0.050(6) 0.024(6) 0.029(6) -0.014(6)
C22 0.070(7) 0.036(6) 0.055(7) 0.020(6) 0.028(6) -0.023(6)
C23 0.078(7) 0.029(6) 0.083(7) 0.022(6) 0.003(6) -0.018(6)
C24 0.078(7) 0.033(7) 0.070(7) 0.021(6) 0.000(6) 0.010(7)
C25 0.068(7) 0.033(6) 0.069(7) 0.003(6) 0.007(6) 0.017(6)
C26 0.057(7) 0.051(7) 0.058(7) 0.005(6) -0.004(6) 0.022(6)
C27 0.047(7) 0.061(7) 0.068(7) 0.000(6) 0.021(6) 0.018(7)
C28 0.052(7) 0.074(7) 0.065(7) -0.003(7) 0.011(6) -0.001(7)
C29 0.064(7) 0.066(7) 0.061(7) -0.003(6) 0.025(6) -0.014(6)
C30 0.072(7) 0.051(7) 0.068(7) 0.006(6) 0.005(6) -0.025(6)
C31 0.070(7) 0.039(6) 0.057(7) 0.011(6) 0.011(6) -0.019(6)
C32 0.082(7) 0.032(6) 0.082(7) 0.027(6) 0.003(6) -0.005(6)
C33 0.084(7) 0.033(6) 0.077(7) 0.021(6) 0.000(7) 0.006(7)
C34 0.077(7) 0.037(7) 0.084(7) 0.002(7) -0.005(7) 0.035(6)
C35 0.065(7) 0.054(7) 0.075(7) 0.004(7) 0.015(7) 0.039(6)
C36 0.071(8) 0.067(7) 0.083(7) -0.003(7) 0.024(7) 0.035(7)
C37 0.063(7) 0.077(8) 0.077(7) 0.007(7) 0.026(6) 0.005(7)
C38 0.068(7) 0.072(7) 0.066(7) 0.005(6) 0.034(6) -0.005(6)
C39 0.069(7) 0.066(7) 0.071(7) 0.006(7) 0.027(6) -0.020(7)
C40 0.063(7) 0.056(7) 0.069(7) -0.007(7) 0.015(7) -0.023(6)
C41 0.063(7) 0.020(6) 0.074(7) -0.015(6) -0.001(6) -0.019(6)
C42 0.070(7) 0.020(6) 0.077(7) -0.002(6) 0.011(6) -0.005(7)
C43 0.075(7) 0.028(7) 0.081(7) -0.010(6) 0.010(6) 0.015(6)
C44 0.071(7) 0.035(6) 0.056(7) -0.016(6) 0.016(6) 0.026(6)
C45 0.056(7) 0.056(7) 0.054(6) -0.013(6) 0.022(6) 0.022(6)
C46 0.062(7) 0.056(6) 0.041(6) -0.009(6) 0.029(6) 0.010(6)
C47 0.071(7) 0.065(7) 0.052(7) -0.001(6) 0.029(6) -0.008(6)
C48 0.086(7) 0.067(7) 0.060(7) 0.020(7) 0.020(7) -0.013(7)
C49 0.075(7) 0.057(7) 0.036(6) 0.027(6) 0.001(6) -0.004(6)
C50 0.082(7) 0.036(7) 0.049(7) 0.025(6) -0.015(6) 0.009(6)
C51 0.065(7) 0.045(6) 0.047(7) 0.011(6) -0.018(6) 0.018(6)
C52 0.059(7) 0.057(7) 0.063(7) 0.001(7) -0.003(6) 0.018(7)
C53 0.053(7) 0.074(7) 0.068(7) -0.003(7) 0.006(7) 0.001(7)
C54 0.048(7) 0.059(7) 0.062(7) -0.002(7) 0.005(6) -0.017(6)
C55 0.057(7) 0.048(6) 0.045(7) -0.009(6) -0.007(6) -0.010(6)
C56 0.063(7) 0.034(6) 0.046(6) -0.026(6) -0.005(6) -0.012(6)
C57 0.063(7) 0.039(6) 0.034(6) -0.023(5) 0.005(6) 0.005(6)
C58 0.069(7) 0.055(7) 0.030(6) -0.009(6) 0.011(6) 0.013(6)
C59 0.067(6) 0.053(6) 0.020(5) 0.007(6) 0.003(5) 0.007(7)
C60 0.062(6) 0.050(6) 0.030(5) 0.000(7) -0.013(5) 0.008(7)
C61 0.031(5) 0.019(4) 0.030(4) -0.007(4) 0.005(4) -0.001(4)
C62 0.042(3) 0.003(2) 0.036(3) 0.001(2) 0.013(2) 0.003(2)
C63 0.030(5) 0.016(4) 0.030(4) 0.009(4) 0.004(4) -0.009(4)
C64 0.031(6) 0.017(5) 0.027(5) -0.001(4) 0.002(4) -0.005(4)
C65 0.023(5) 0.066(7) 0.011(4) -0.001(4) -0.008(4) -0.008(5)
C66 0.039(7) 0.060(8) 0.043(7) -0.008(6) 0.000(6) -0.005(6)
C67 0.025(5) 0.034(6) 0.026(5) -0.004(4) -0.012(4) -0.003(4)
C68 0.024(5) 0.036(6) 0.029(5) -0.007(5) -0.015(4) -0.007(4)
C69 0.037(6) 0.029(5) 0.038(6) -0.006(5) -0.005(5) -0.011(5)
C70 0.047(7) 0.075(8) 0.023(5) -0.009(5) -0.009(5) 0.015(6)
C71 0.038(6) 0.026(5) 0.027(5) 0.002(4) -0.004(5) -0.001(4)
C72 0.043(6) 0.018(5) 0.021(5) 0.009(4) 0.009(4) -0.003(4)
C73 0.060(7) 0.019(5) 0.024(5) -0.008(4) 0.006(5) 0.002(5)
C74 0.037(5) 0.022(4) 0.037(5) 0.000(4) 0.016(4) -0.001(4)
C75 0.036(5) 0.017(4) 0.027(4) -0.005(4) 0.011(4) -0.005(4)
C76 0.044(6) 0.018(5) 0.027(5) -0.004(4) 0.004(5) -0.011(4)
C77 0.042(3) 0.004(2) 0.036(3) 0.002(2) 0.013(2) 0.004(2)
C78 0.037(5) 0.026(5) 0.046(5) 0.022(4) 0.025(4) 0.011(4)
C79 0.031(5) 0.021(4) 0.046(5) 0.011(4) 0.021(4) 0.009(4)
C80 0.044(6) 0.028(5) 0.050(5) 0.018(5) 0.015(5) -0.003(4)
C81 0.041(3) 0.004(2) 0.035(3) 0.002(2) 0.013(2) 0.003(2)
C82 0.042(3) 0.004(2) 0.036(2) 0.0021(19) 0.013(2) 0.004(2)
C83 0.029(4) 0.016(3) 0.037(4) 0.013(3) 0.009(3) -0.010(3)
C84 0.026(3) 0.018(3) 0.034(3) 0.016(3) 0.004(2) 0.000(2)
C85 0.026(3) 0.018(3) 0.033(3) 0.016(2) 0.004(2) 0.000(2)
C86 0.027(3) 0.019(3) 0.034(3) 0.015(3) 0.004(3) 0.000(3)
C87 0.018(5) 0.010(4) 0.034(5) 0.003(4) 0.003(4) 0.010(3)
C88 0.031(5) 0.013(4) 0.038(4) 0.006(4) 0.016(4) 0.003(4)
C89 0.031(5) 0.025(5) 0.026(5) -0.010(4) 0.012(4) -0.008(4)
C90 0.023(5) 0.024(5) 0.024(5) 0.012(4) -0.005(4) -0.016(4)
C91 0.021(4) 0.014(4) 0.033(5) -0.009(4) 0.005(4) 0.003(3)
C92 0.028(5) 0.035(5) 0.020(4) -0.004(4) 0.000(4) -0.001(4)
C93 0.028(5) 0.029(5) 0.040(5) -0.013(4) 0.000(4) 0.011(4)
C94 0.022(5) 0.043(5) 0.035(5) -0.019(4) -0.001(4) 0.006(4)
C95 0.070(9) 0.034(6) 0.020(5) -0.011(5) 0.015(5) -0.007(6)
C96 0.063(8) 0.042(7) 0.044(6) 0.002(5) 0.014(6) -0.008(6)
C97 0.090(9) 0.060(8) 0.012(5) 0.010(5) 0.001(5) 0.007(7)
C98 0.059(7) 0.013(5) 0.060(7) 0.007(5) 0.041(6) 0.017(5)
C99 0.025(5) 0.032(5) 0.047(5) 0.030(4) 0.014(4) 0.017(4)
C100 0.058(7) 0.059(7) 0.026(5) -0.008(5) 0.019(5) 0.038(6)
C101 0.019(5) 0.067(7) 0.038(5) 0.015(5) -0.005(4) 0.000(5)
C102 0.053(7) 0.040(6) 0.062(7) -0.006(5) 0.023(6) 0.016(5)
C103 0.105(10) 0.110(10) 0.076(8) -0.048(8) 0.005(7) -0.028(8)
C104 0.129(11) 0.127(11) 0.062(7) 0.035(8) -0.017(8) 0.018(9)
C105 0.026(6) 0.043(6) 0.028(5) 0.008(5) 0.000(4) -0.012(5)
C106 0.052(6) 0.135(10) 0.044(6) -0.042(7) -0.004(5) 0.020(7)
C108 0.027(7) 0.094(11) 0.121(12) 0.069(10) 0.018(7) 0.020(7)
C111 0.048(6) 0.031(5) 0.051(6) -0.014(5) -0.003(5) -0.016(5)
C112 0.012(4) 0.028(4) 0.035(5) -0.012(4) -0.002(4) 0.008(4)
C113 0.021(4) 0.031(5) 0.020(4) -0.007(4) -0.003(4) 0.002(4)
C114 0.030(5) 0.014(4) 0.025(4) -0.001(3) 0.002(4) 0.003(4)
C115 0.035(6) 0.026(5) 0.013(4) 0.007(4) 0.007(4) 0.009(4)
C116 0.037(6) 0.028(5) 0.006(4) -0.006(4) -0.005(4) 0.004(5)
C117 0.023(3) 0.029(3) 0.028(3) -0.023(2) 0.001(2) 0.009(2)
C118 0.022(3) 0.028(3) 0.028(2) -0.022(2) 0.002(2) 0.008(2)
C119 0.021(3) 0.027(3) 0.027(3) -0.021(2) 0.003(2) 0.008(2)
C120 0.021(3) 0.027(3) 0.028(3) -0.020(2) 0.003(2) 0.008(2)
C121 0.021(5) 0.027(5) 0.029(5) 0.004(4) 0.006(4) 0.002(4)
C122 0.017(4) 0.037(5) 0.031(4) -0.017(4) -0.012(4) 0.012(4)
C123 0.026(5) 0.015(4) 0.019(4) -0.012(4) -0.004(4) 0.004(4)
C124 0.038(6) 0.041(6) 0.023(5) -0.009(5) 0.012(5) 0.010(5)
C125 0.027(5) 0.022(4) 0.027(4) 0.003(4) 0.000(4) -0.001(4)
C126 0.029(5) 0.003(4) 0.031(4) -0.004(3) 0.008(4) -0.006(3)
C127 0.018(4) 0.020(4) 0.048(5) -0.004(4) -0.004(4) -0.004(4)
C128 0.022(4) 0.020(4) 0.038(5) -0.002(4) 0.006(4) -0.012(3)
C129 0.014(4) 0.027(5) 0.026(4) -0.005(4) -0.005(4) -0.015(4)
C130 0.029(5) 0.024(5) 0.045(6) -0.007(4) 0.008(5) -0.010(4)
C131 0.030(4) 0.023(4) 0.034(4) 0.009(3) 0.007(4) -0.005(4)
C132 0.029(3) 0.016(3) 0.033(3) 0.008(3) 0.008(3) -0.006(3)
C133 0.026(3) 0.009(3) 0.033(3) 0.005(3) 0.009(3) -0.006(3)
C134 0.035(5) 0.021(4) 0.015(4) 0.010(4) 0.001(4) -0.008(4)
C135 0.040(6) 0.018(5) 0.024(5) 0.010(4) -0.007(4) -0.005(4)
C136 0.034(4) 0.014(4) 0.024(4) 0.010(3) 0.006(4) -0.007(3)
C137 0.031(5) 0.016(4) 0.036(5) 0.002(4) 0.025(4) -0.004(4)
C138 0.047(6) 0.023(5) 0.036(5) 0.023(4) 0.010(5) -0.002(4)
C139 0.044(6) 0.023(5) 0.023(5) 0.010(4) 0.008(4) 0.000(4)
C140 0.027(5) 0.015(4) 0.022(4) 0.003(4) 0.001(4) 0.005(4)
C141 0.023(4) 0.007(3) 0.030(4) 0.008(3) 0.004(3) -0.003(3)
C142 0.026(3) 0.011(3) 0.029(3) 0.009(3) 0.004(3) 0.000(3)
C143 0.029(4) 0.014(3) 0.028(3) 0.002(3) 0.001(3) 0.003(3)
C144 0.049(7) 0.034(6) 0.068(8) -0.017(6) 0.009(6) 0.014(5)
C145 0.027(6) 0.053(7) 0.024(5) 0.004(5) 0.003(4) 0.003(5)
C146 0.048(8) 0.064(9) 0.083(9) 0.011(7) 0.041(7) -0.003(6)
C147 0.041(6) 0.056(7) 0.014(4) -0.010(4) 0.005(4) -0.019(5)
C151 0.027(6) 0.046(7) 0.051(7) -0.008(5) 0.002(5) -0.013(5)
C152 0.074(10) 0.128(13) 0.083(10) -0.019(10) 0.011(8) 0.013(9)
C153 0.031(6) 0.034(5) 0.031(5) -0.004(4) 0.016(4) 0.000(4)
C154 0.073(10) 0.115(12) 0.106(11) -0.050(10) -0.020(8) 0.031(9)
C155 0.054(8) 0.126(13) 0.087(10) -0.028(9) 0.021(7) -0.016(8)
C156 0.037(6) 0.035(6) 0.038(6) 0.000(5) 0.021(5) -0.009(5)
C157 0.110(11) 0.048(7) 0.017(5) -0.001(5) 0.017(6) 0.024(7)
C158 0.071(9) 0.027(6) 0.044(6) 0.000(5) 0.036(6) 0.001(6)
C159 0.050(7) 0.027(5) 0.049(6) 0.015(5) 0.029(5) 0.013(5)
C160 0.027(4) 0.017(4) 0.027(4) 0.000(3) 0.005(4) 0.012(3)
C161 0.028(4) 0.013(3) 0.026(4) -0.008(3) 0.012(3) 0.006(3)
C162 0.027(2) 0.015(2) 0.030(2) -0.0135(19) 0.0109(18) 0.0057(18)
C163 0.032(4) 0.010(3) 0.030(3) 0.004(3) 0.007(3) 0.003(3)
C164 0.034(4) 0.012(3) 0.025(3) 0.007(3) 0.007(3) 0.002(3)
C165 0.026(5) 0.012(4) 0.019(4) 0.008(3) 0.011(4) 0.008(4)
C166 0.030(4) 0.011(3) 0.024(3) 0.010(3) 0.004(3) 0.002(3)
C167 0.033(5) 0.016(4) 0.023(4) 0.000(3) -0.001(4) 0.002(4)
C168 0.027(4) 0.027(4) 0.020(3) 0.004(3) 0.006(3) -0.009(3)
C169 0.031(4) 0.032(4) 0.021(3) 0.008(3) 0.008(3) -0.010(3)
C170 0.031(4) 0.033(4) 0.018(3) 0.012(3) 0.008(3) -0.013(3)
C171 0.030(4) 0.012(4) 0.027(4) 0.002(3) 0.003(3) -0.002(3)
C172 0.025(5) 0.024(5) 0.017(4) -0.010(4) 0.004(4) -0.011(4)
C173 0.020(5) 0.023(5) 0.021(4) 0.003(4) 0.006(4) -0.016(4)
C174 0.017(5) 0.048(6) 0.037(6) 0.003(5) 0.005(4) -0.016(5)
C175 0.015(5) 0.043(6) 0.030(5) 0.008(5) -0.001(4) -0.001(4)
C176 0.021(5) 0.044(6) 0.031(5) 0.020(4) -0.002(4) -0.014(4)
C177 0.022(5) 0.040(5) 0.023(4) -0.004(4) -0.004(4) -0.014(4)
C178 0.027(2) 0.016(2) 0.030(2) -0.0142(18) 0.0107(18) 0.0056(18)
C179 0.027(2) 0.0155(19) 0.030(2) -0.0139(18) 0.0109(18) 0.0056(17)
C180 0.027(2) 0.016(2) 0.030(2) -0.0138(19) 0.0109(18) 0.0055(18)
C181 0.023(5) 0.020(4) 0.026(4) -0.013(4) 0.001(4) -0.004(4)
C182 0.030(4) 0.020(3) 0.028(3) -0.010(3) 0.009(3) 0.007(3)
C183 0.029(3) 0.017(3) 0.028(3) -0.015(3) 0.010(3) 0.006(3)
C184 0.024(5) 0.028(5) 0.019(4) -0.010(4) -0.002(4) -0.006(4)
C185 0.027(4) 0.030(4) 0.020(4) -0.012(3) -0.002(3) -0.014(4)
C186 0.036(5) 0.048(5) 0.016(4) -0.009(4) -0.004(4) -0.012(4)
C187 0.022(5) 0.056(7) 0.031(5) -0.003(5) -0.007(4) -0.012(5)
C188 0.027(5) 0.042(6) 0.022(5) -0.005(4) -0.007(4) -0.007(4)
C189 0.034(6) 0.035(5) 0.033(5) -0.009(4) 0.014(5) -0.027(5)
C190 0.033(4) 0.010(3) 0.028(3) 0.001(3) 0.001(3) -0.011(3)
C191 0.033(4) 0.013(4) 0.026(4) -0.002(3) 0.001(4) -0.017(3)
C192 0.032(5) 0.014(4) 0.027(4) -0.005(3) 0.003(4) -0.015(4)
C193 0.035(5) 0.011(4) 0.022(4) -0.008(4) 0.001(4) 0.003(4)
C194 0.078(8) 0.073(8) 0.074(8) 0.027(7) 0.018(7) -0.007(7)
C195 0.020(6) 0.130(12) 0.029(6) 0.019(7) -0.006(5) -0.002(7)
C196 0.084(9) 0.134(12) 0.100(10) 0.037(9) 0.010(8) 0.031(9)
C197 0.146(12) 0.101(10) 0.041(7) 0.012(7) -0.001(7) -0.027(9)
C198 0.054(7) 0.034(6) 0.055(7) -0.023(5) 0.033(6) -0.019(5)
C199 0.029(6) 0.039(6) 0.025(5) -0.011(4) -0.002(4) -0.001(5)
C200 0.051(7) 0.063(7) 0.012(4) 0.005(5) 0.009(5) -0.001(6)
C201 0.031(6) 0.044(7) 0.049(7) -0.015(5) -0.002(5) 0.004(5)
C202 0.020(5) 0.053(7) 0.024(5) 0.006(5) 0.000(4) -0.009(5)
C203 0.047(7) 0.062(8) 0.031(6) -0.015(5) 0.002(5) -0.001(6)
C204 0.039(6) 0.019(5) 0.040(6) 0.005(4) 0.009(5) 0.008(4)
C205 0.046(7) 0.031(6) 0.047(6) -0.026(5) 0.036(5) -0.021(5)
C206 0.062(8) 0.105(11) 0.042(6) 0.025(7) 0.007(6) 0.033(8)
C207 0.036(6) 0.057(7) 0.027(5) -0.003(5) 0.009(5) -0.003(5)
C208 0.081(10) 0.175(16) 0.039(7) 0.004(9) 0.024(7) 0.051(10)
C209 0.052(9) 0.162(15) 0.085(10) 0.044(10) 0.032(8) 0.044(9)
C210 0.053(8) 0.055(7) 0.024(5) 0.000(5) -0.009(5) -0.027(6)
C211 0.023(5) 0.035(5) 0.038(5) 0.004(5) -0.008(4) -0.005(4)
C212 0.027(5) 0.045(6) 0.034(5) 0.001(5) -0.003(4) -0.020(5)
C213 0.025(4) 0.010(4) 0.037(5) -0.001(3) -0.002(4) -0.007(3)
C214 0.031(5) 0.015(4) 0.022(4) 0.008(3) 0.002(4) -0.008(4)
C215 0.032(5) 0.010(4) 0.028(4) 0.000(4) 0.015(4) -0.006(4)
C216 0.034(5) 0.015(4) 0.021(4) -0.007(3) 0.006(4) 0.000(4)
C217 0.034(5) 0.023(4) 0.023(4) -0.011(4) 0.007(4) 0.005(4)
C218 0.036(5) 0.018(4) 0.017(4) 0.001(3) 0.008(4) 0.002(4)
C219 0.035(5) 0.012(4) 0.030(5) 0.000(4) 0.016(4) 0.011(4)
C220 0.031(5) 0.009(4) 0.027(4) 0.012(3) 0.004(4) 0.003(3)
C221 0.027(5) 0.016(4) 0.031(5) -0.004(4) 0.016(4) 0.004(4)
C222 0.027(5) 0.020(4) 0.023(4) 0.001(3) 0.000(3) -0.008(3)
C223 0.019(4) 0.037(5) 0.028(4) -0.002(4) 0.000(4) -0.002(4)
C224 0.023(5) 0.023(5) 0.035(5) 0.010(4) 0.011(4) 0.006(4)
C225 0.031(4) 0.017(4) 0.020(4) 0.008(3) 0.011(3) 0.006(3)
C226 0.027(4) 0.015(3) 0.021(3) 0.008(3) 0.015(3) 0.002(3)
C227 0.024(4) 0.012(3) 0.028(4) 0.009(3) 0.011(3) 0.001(3)
C228 0.025(3) 0.021(3) 0.025(3) 0.016(2) 0.009(2) 0.003(2)
C229 0.029(3) 0.021(3) 0.027(3) 0.013(3) 0.014(3) 0.005(3)
C230 0.031(5) 0.045(5) 0.014(4) 0.011(4) 0.004(4) -0.013(4)
C231 0.033(5) 0.051(5) 0.020(4) 0.002(4) 0.009(4) -0.003(4)
C232 0.020(5) 0.050(6) 0.012(4) 0.002(4) 0.004(4) -0.007(4)
C233 0.020(3) 0.024(4) 0.024(3) 0.011(3) 0.006(3) 0.005(3)
C234 0.026(5) 0.027(5) 0.030(4) 0.006(4) 0.007(4) 0.016(4)
C235 0.021(5) 0.031(5) 0.024(4) 0.011(4) 0.008(4) 0.007(4)
C236 0.024(5) 0.049(6) 0.017(4) 0.018(4) 0.000(4) 0.000(4)
C237 0.030(5) 0.052(6) 0.023(5) 0.015(4) 0.007(4) 0.006(5)
C238 0.026(5) 0.036(5) 0.020(4) 0.011(4) 0.006(4) 0.009(4)
C239 0.033(5) 0.022(5) 0.027(5) 0.005(4) 0.007(4) -0.002(4)
C240 0.027(4) 0.016(4) 0.027(4) 0.009(3) 0.009(3) 0.004(3)
C241 0.025(3) 0.017(3) 0.023(3) 0.013(2) 0.009(2) 0.004(3)
C242 0.026(4) 0.019(3) 0.026(3) 0.010(3) 0.009(3) 0.005(3)
C243 0.025(5) 0.010(4) 0.032(5) 0.007(4) 0.012(4) -0.001(4)
C244 0.010(5) 0.075(8) 0.050(6) 0.007(6) -0.008(5) -0.013(5)
C245 0.045(8) 0.061(9) 0.175(15) 0.036(9) 0.005(9) -0.001(7)
C246 0.028(6) 0.072(8) 0.051(6) 0.018(6) 0.014(5) 0.022(5)
C247 0.018(6) 0.117(10) 0.059(7) -0.029(7) -0.001(5) -0.024(6)
C248 0.043(6) 0.012(4) 0.023(5) 0.001(4) 0.014(4) 0.008(4)
C249 0.045(7) 0.098(10) 0.022(5) 0.033(6) 0.025(5) 0.044(7)
C250 0.083(9) 0.061(8) 0.032(6) -0.032(6) 0.038(6) -0.028(7)
C251 0.040(7) 0.062(7) 0.023(5) -0.002(5) -0.002(5) 0.008(6)
C252 0.028(6) 0.032(6) 0.057(7) 0.002(5) 0.012(5) 0.004(5)
C253 0.027(6) 0.032(6) 0.044(6) 0.016(5) 0.021(5) 0.008(4)
C254 0.019(5) 0.030(5) 0.043(6) 0.017(5) 0.021(4) 0.003(4)
C255 0.020(5) 0.032(6) 0.066(7) 0.020(5) 0.022(5) 0.016(4)
C257 0.051(7) 0.036(5) 0.008(4) -0.003(4) 0.003(4) -0.010(5)
C1A 0.083(5) 0.048(5) 0.066(5) -0.020(4) -0.007(5) 0.012(4)
C2A 0.076(5) 0.032(4) 0.065(5) -0.009(4) 0.005(4) 0.003(4)
C3A 0.057(5) 0.030(4) 0.077(5) -0.002(4) 0.005(4) 0.026(4)
C4A 0.053(5) 0.052(5) 0.075(5) -0.006(4) 0.017(4) 0.033(4)
C5A 0.067(5) 0.064(5) 0.068(5) -0.009(4) 0.029(4) 0.029(4)
C6A 0.080(5) 0.061(5) 0.060(5) -0.017(4) 0.012(4) 0.023(4)
C7A 0.083(5) 0.071(5) 0.055(5) -0.004(4) 0.010(4) 0.012(4)
C8A 0.078(5) 0.070(5) 0.059(5) -0.007(5) -0.010(4) 0.000(5)
C9A 0.077(5) 0.060(5) 0.066(5) -0.014(4) -0.009(4) -0.008(4)
C10A 0.069(5) 0.058(5) 0.074(5) 0.000(4) -0.006(4) -0.026(4)
C11A 0.070(5) 0.049(5) 0.079(5) 0.013(4) 0.001(4) -0.024(4)
C12A 0.072(5) 0.034(4) 0.074(5) 0.013(4) 0.013(4) -0.011(4)
C13A 0.070(5) 0.029(4) 0.068(5) 0.026(4) 0.006(4) 0.001(4)
C14A 0.061(5) 0.032(4) 0.076(5) 0.022(4) 0.003(4) 0.024(4)
C15A 0.057(5) 0.055(5) 0.066(5) 0.023(4) -0.008(4) 0.021(4)
C16A 0.054(5) 0.073(5) 0.076(5) 0.015(5) -0.003(4) 0.019(4)
C17A 0.047(5) 0.064(5) 0.078(5) 0.009(4) 0.018(4) 0.024(4)
C18A 0.048(4) 0.069(5) 0.076(4) 0.014(4) 0.032(4) 0.016(4)
C19A 0.059(5) 0.068(5) 0.065(4) 0.013(4) 0.044(4) 0.028(4)
C20A 0.067(5) 0.069(5) 0.058(4) 0.020(4) 0.048(4) 0.020(4)
C21A 0.083(5) 0.073(5) 0.051(4) 0.020(4) 0.026(4) 0.013(4)
C22A 0.074(5) 0.070(5) 0.051(4) 0.040(4) 0.013(4) 0.016(4)
C23A 0.071(5) 0.068(5) 0.053(4) 0.029(4) -0.008(4) 0.020(5)
C24A 0.071(5) 0.069(4) 0.056(4) 0.009(5) -0.024(4) 0.008(5)
C25A 0.055(4) 0.070(5) 0.059(4) 0.007(5) -0.012(4) 0.004(5)
C26A 0.060(5) 0.072(5) 0.077(5) 0.009(5) -0.006(4) -0.015(5)
C27A 0.053(5) 0.072(5) 0.079(5) 0.019(5) 0.007(4) -0.012(4)
C28A 0.060(5) 0.060(5) 0.075(5) 0.025(4) 0.013(4) -0.017(4)
C29A 0.063(5) 0.057(5) 0.059(5) 0.029(4) 0.025(4) -0.001(4)
C30A 0.064(5) 0.049(5) 0.054(5) 0.038(4) 0.017(4) 0.010(4)
C31A 0.078(5) 0.073(5) 0.050(4) 0.031(4) 0.008(4) 0.009(4)
C32A 0.071(5) 0.070(5) 0.055(5) 0.026(4) -0.008(4) 0.015(5)
C33A 0.077(5) 0.076(5) 0.058(4) 0.004(5) -0.023(4) 0.003(5)
C34A 0.059(5) 0.079(5) 0.073(5) 0.010(5) -0.014(4) 0.000(5)
C35A 0.059(5) 0.076(5) 0.086(5) 0.006(5) -0.002(4) -0.011(5)
C36A 0.049(5) 0.070(5) 0.085(5) 0.017(5) 0.018(4) -0.005(4)
C37A 0.051(5) 0.057(5) 0.080(5) 0.029(4) 0.020(4) -0.009(4)
C38A 0.058(5) 0.057(5) 0.067(5) 0.031(4) 0.039(4) 0.007(4)
C39A 0.056(5) 0.048(5) 0.056(4) 0.044(4) 0.030(4) 0.017(4)
C40A 0.071(5) 0.030(4) 0.064(5) 0.029(4) 0.013(4) 0.008(4)
C41A 0.067(5) 0.035(4) 0.066(5) 0.024(4) 0.007(4) 0.029(4)
C42A 0.063(5) 0.047(5) 0.060(5) 0.025(4) -0.011(4) 0.031(4)
C43A 0.057(5) 0.070(5) 0.067(5) 0.009(4) -0.007(4) 0.024(4)
C44A 0.052(5) 0.069(5) 0.071(5) 0.004(4) 0.007(4) 0.025(4)
C45A 0.047(4) 0.074(5) 0.070(4) 0.009(5) 0.018(4) 0.010(5)
C46A 0.058(5) 0.070(5) 0.059(4) 0.013(4) 0.035(4) 0.017(4)
C47A 0.066(5) 0.068(5) 0.050(4) 0.023(4) 0.037(4) 0.009(4)
C48A 0.082(5) 0.073(5) 0.041(4) 0.013(4) 0.023(4) 0.009(4)
C49A 0.087(5) 0.078(5) 0.048(4) -0.011(4) 0.009(4) 0.004(5)
C50A 0.084(5) 0.077(5) 0.057(5) -0.016(5) -0.010(4) -0.006(5)
C51A 0.084(5) 0.066(5) 0.070(5) -0.023(4) -0.011(4) -0.007(5)
C52A 0.071(5) 0.064(5) 0.084(5) -0.006(5) -0.005(4) -0.018(4)
C53A 0.064(5) 0.049(5) 0.086(5) 0.013(4) 0.006(4) -0.020(4)
C54A 0.075(5) 0.042(5) 0.078(5) 0.011(4) 0.014(4) -0.004(4)
C55A 0.080(5) 0.037(4) 0.065(5) -0.013(4) 0.011(4) 0.012(4)
C56A 0.069(5) 0.036(4) 0.071(5) -0.008(4) 0.008(4) 0.029(4)
C57A 0.064(5) 0.056(5) 0.070(5) -0.014(4) 0.011(4) 0.030(4)
C58A 0.072(5) 0.068(5) 0.062(5) -0.016(4) 0.024(4) 0.023(4)
C59A 0.084(5) 0.066(5) 0.053(5) -0.024(4) 0.013(4) 0.018(4)
C60A 0.083(5) 0.054(5) 0.063(5) -0.031(4) 0.002(4) 0.008(5)
C1B 0.064(3) 0.058(2) 0.070(3) -0.002(2) 0.013(2) -0.008(2)
C2B 0.063(3) 0.057(2) 0.070(3) -0.002(2) 0.013(2) -0.007(2)
C3B 0.063(3) 0.057(2) 0.070(3) -0.002(2) 0.013(2) -0.007(2)
C4B 0.063(3) 0.057(2) 0.071(3) -0.003(2) 0.013(2) -0.007(2)
C5B 0.063(3) 0.058(2) 0.071(3) -0.002(2) 0.013(2) -0.007(2)
C6B 0.063(3) 0.058(2) 0.071(3) -0.002(2) 0.013(2) -0.008(2)
C7B 0.063(3) 0.058(2) 0.071(3) -0.002(2) 0.013(2) -0.008(2)
C8B 0.063(3) 0.057(2) 0.071(3) -0.002(2) 0.013(2) -0.008(2)
C9B 0.064(3) 0.058(2) 0.071(3) -0.001(2) 0.013(2) -0.008(2)
C10B 0.064(3) 0.058(2) 0.071(3) -0.001(2) 0.012(2) -0.007(2)
C11B 0.063(3) 0.058(2) 0.071(3) -0.001(2) 0.012(2) -0.007(2)
C12B 0.063(3) 0.058(2) 0.070(3) -0.002(2) 0.012(2) -0.007(2)
C13B 0.063(3) 0.058(2) 0.070(3) -0.002(2) 0.012(2) -0.008(2)
C14B 0.063(3) 0.057(2) 0.070(3) -0.003(2) 0.012(2) -0.007(2)
C15B 0.064(3) 0.057(2) 0.071(3) -0.003(2) 0.012(2) -0.007(2)
C16B 0.063(3) 0.057(2) 0.071(3) -0.002(2) 0.012(2) -0.007(2)
C17B 0.063(3) 0.057(2) 0.071(3) -0.003(2) 0.012(2) -0.007(2)
C18B 0.063(3) 0.057(2) 0.071(3) -0.002(2) 0.012(2) -0.006(2)
C19B 0.063(3) 0.058(2) 0.071(3) -0.002(2) 0.012(2) -0.007(2)
C20B 0.063(3) 0.058(2) 0.071(3) -0.002(2) 0.012(2) -0.007(2)
C21B 0.063(3) 0.058(2) 0.071(3) -0.002(2) 0.012(2) -0.008(2)
C22B 0.063(3) 0.058(2) 0.071(3) -0.002(2) 0.012(2) -0.008(2)
C23B 0.063(3) 0.057(2) 0.071(3) -0.003(2) 0.012(2) -0.008(2)
C24B 0.063(3) 0.057(2) 0.071(3) -0.002(2) 0.012(2) -0.007(2)
C25B 0.063(3) 0.057(2) 0.072(3) -0.002(2) 0.012(2) -0.007(2)
C26B 0.063(3) 0.057(2) 0.072(3) -0.001(2) 0.012(2) -0.007(2)
C27B 0.063(3) 0.058(2) 0.071(3) -0.002(2) 0.012(2) -0.007(2)
C28B 0.063(3) 0.058(2) 0.071(3) -0.002(2) 0.012(2) -0.007(2)
C29B 0.063(3) 0.058(2) 0.071(3) -0.002(2) 0.011(2) -0.007(2)
C30B 0.063(3) 0.058(2) 0.071(3) -0.002(2) 0.011(2) -0.008(2)
C31B 0.063(3) 0.057(2) 0.071(3) -0.002(2) 0.011(2) -0.008(2)
C32B 0.063(3) 0.057(2) 0.071(3) -0.002(2) 0.012(2) -0.008(2)
C33B 0.063(3) 0.057(2) 0.071(3) -0.002(2) 0.012(2) -0.008(2)
C34B 0.063(3) 0.057(2) 0.071(3) -0.002(2) 0.012(2) -0.007(2)
C35B 0.063(3) 0.057(2) 0.071(3) -0.001(2) 0.012(2) -0.007(2)
C36B 0.063(3) 0.057(2) 0.071(3) -0.002(2) 0.012(2) -0.006(2)
C37B 0.063(3) 0.058(2) 0.071(3) -0.001(2) 0.012(2) -0.006(2)
C38B 0.063(3) 0.058(2) 0.071(3) -0.002(2) 0.012(2) -0.007(2)
C39B 0.063(3) 0.058(2) 0.071(3) -0.002(2) 0.012(2) -0.007(2)
C40B 0.063(3) 0.058(2) 0.070(3) -0.002(2) 0.012(2) -0.008(2)
C41B 0.063(3) 0.058(2) 0.070(3) -0.003(2) 0.013(2) -0.007(2)
C42B 0.064(3) 0.058(2) 0.071(3) -0.003(2) 0.012(2) -0.007(2)
C43B 0.063(3) 0.057(2) 0.071(3) -0.003(2) 0.013(2) -0.007(2)
C44B 0.063(3) 0.058(2) 0.071(3) -0.003(2) 0.013(2) -0.007(2)
C45B 0.063(3) 0.058(2) 0.071(3) -0.002(2) 0.012(2) -0.007(2)
C46B 0.063(3) 0.058(2) 0.072(3) -0.002(2) 0.012(2) -0.007(2)
C47B 0.063(3) 0.058(2) 0.072(3) -0.002(2) 0.011(2) -0.008(2)
C48B 0.063(3) 0.058(2) 0.071(3) -0.002(2) 0.012(2) -0.008(2)
C49B 0.063(3) 0.058(2) 0.071(3) -0.002(2) 0.012(2) -0.008(2)
C50B 0.063(3) 0.057(2) 0.071(3) -0.002(2) 0.012(2) -0.008(2)
C51B 0.063(3) 0.058(2) 0.071(3) -0.001(2) 0.013(2) -0.008(2)
C52B 0.064(3) 0.058(2) 0.071(3) -0.001(2) 0.013(2) -0.007(2)
C53B 0.063(3) 0.058(2) 0.070(3) -0.001(2) 0.012(2) -0.007(2)
C54B 0.063(3) 0.058(2) 0.070(3) -0.002(2) 0.013(2) -0.007(2)
C55B 0.063(3) 0.058(2) 0.070(3) -0.002(2) 0.013(2) -0.007(2)
C56B 0.063(3) 0.058(2) 0.070(3) -0.003(2) 0.013(2) -0.007(2)
C57B 0.063(3) 0.058(2) 0.071(3) -0.003(2) 0.013(2) -0.007(2)
C58B 0.062(3) 0.058(2) 0.071(3) -0.003(2) 0.013(2) -0.007(2)
C59B 0.063(3) 0.058(2) 0.071(3) -0.002(2) 0.013(2) -0.008(2)
C60B 0.063(3) 0.058(2) 0.070(3) -0.002(2) 0.013(2) -0.008(2)
C1D 0.062(8) 0.045(8) 0.059(8) -0.010(7) 0.017(7) -0.002(7)
C2D 0.050(8) 0.032(7) 0.054(7) -0.008(7) 0.011(7) 0.003(7)
C3D 0.044(8) 0.035(7) 0.049(7) -0.003(7) 0.020(7) 0.008(7)
C4D 0.038(8) 0.038(7) 0.054(7) -0.009(7) 0.024(7) 0.002(7)
C5D 0.047(7) 0.038(7) 0.048(7) -0.004(7) 0.023(6) 0.002(7)
C6D 0.063(8) 0.050(8) 0.051(8) -0.009(7) 0.021(7) 0.000(7)
C7D 0.064(8) 0.055(7) 0.043(8) -0.008(7) 0.014(7) -0.004(7)
C8D 0.060(8) 0.048(8) 0.051(8) -0.014(7) 0.005(7) -0.005(7)
C9D 0.063(8) 0.045(8) 0.057(8) -0.019(7) 0.011(7) -0.008(7)
C10D 0.054(8) 0.035(8) 0.056(8) -0.011(7) 0.006(7) -0.003(7)
C11D 0.056(8) 0.028(8) 0.064(8) -0.001(7) 0.007(7) -0.006(7)
C12D 0.054(8) 0.015(7) 0.055(8) 0.001(7) 0.001(7) 0.003(7)
C13D 0.046(8) 0.019(7) 0.051(8) 0.015(7) 0.011(7) 0.007(7)
C14D 0.045(8) 0.032(7) 0.049(8) 0.004(7) 0.009(7) 0.011(7)
C15D 0.049(8) 0.044(7) 0.045(8) -0.001(7) 0.001(7) 0.005(7)
C16D 0.038(8) 0.053(7) 0.049(7) -0.003(7) 0.003(7) -0.003(7)
C17D 0.041(7) 0.044(7) 0.050(7) -0.004(7) 0.015(6) -0.005(7)
C18D 0.040(8) 0.040(7) 0.054(8) 0.000(7) 0.011(7) -0.010(7)
C19D 0.047(8) 0.044(7) 0.048(7) 0.004(7) 0.016(7) -0.006(7)
C20D 0.050(8) 0.045(8) 0.035(7) 0.012(7) 0.024(7) -0.001(7)
C21D 0.050(7) 0.045(7) 0.018(7) 0.006(7) 0.019(6) 0.002(7)
C22D 0.055(8) 0.053(8) 0.041(8) 0.013(7) 0.010(7) 0.002(7)
C23D 0.050(7) 0.054(8) 0.042(8) 0.000(7) 0.003(7) 0.002(7)
C24D 0.049(7) 0.052(8) 0.046(8) -0.007(7) 0.002(7) -0.006(7)
C25D 0.041(8) 0.047(7) 0.048(8) -0.008(7) 0.003(7) -0.006(7)
C26D 0.047(8) 0.041(8) 0.050(8) -0.009(7) 0.000(7) -0.007(7)
C27D 0.043(8) 0.043(8) 0.049(8) 0.002(7) 0.015(7) -0.011(7)
C28D 0.052(8) 0.040(8) 0.063(8) 0.013(7) 0.009(7) -0.013(7)
C29D 0.060(8) 0.039(8) 0.055(8) 0.018(7) 0.016(7) -0.004(7)
C30D 0.063(8) 0.038(8) 0.051(8) 0.018(7) 0.008(7) -0.003(7)
C31D 0.066(8) 0.052(8) 0.046(8) 0.011(7) 0.008(7) 0.004(7)
C32D 0.060(8) 0.051(8) 0.044(8) 0.004(7) -0.003(7) 0.004(7)
C33D 0.054(7) 0.049(8) 0.042(8) -0.006(7) -0.001(7) -0.005(7)
C34D 0.043(8) 0.049(7) 0.047(8) -0.004(7) 0.002(7) -0.008(7)
C35D 0.047(8) 0.042(8) 0.053(8) -0.005(7) 0.000(7) -0.012(7)
C36D 0.046(8) 0.046(8) 0.049(8) -0.001(7) 0.008(7) -0.019(7)
C37D 0.050(8) 0.037(8) 0.055(7) 0.009(7) 0.010(7) -0.015(7)
C38D 0.051(8) 0.033(8) 0.040(7) 0.015(7) 0.013(7) -0.010(7)
C39D 0.045(7) 0.039(7) 0.038(7) 0.017(7) 0.011(6) 0.002(7)
C40D 0.042(8) 0.024(8) 0.048(8) 0.015(7) 0.002(7) 0.007(7)
C41D 0.035(7) 0.038(7) 0.046(7) 0.000(7) 0.006(7) 0.009(7)
C42D 0.040(8) 0.049(7) 0.045(8) -0.002(7) 0.003(7) 0.006(7)
C43D 0.033(7) 0.050(7) 0.046(7) -0.008(7) 0.001(6) 0.000(7)
C44D 0.040(7) 0.044(7) 0.054(7) -0.014(7) 0.016(7) 0.002(7)
C45D 0.045(8) 0.049(8) 0.057(8) -0.007(7) 0.016(7) -0.005(7)
C46D 0.051(8) 0.060(7) 0.055(8) -0.002(7) 0.018(7) -0.002(7)
C47D 0.065(8) 0.059(8) 0.058(8) 0.015(7) 0.020(7) -0.001(7)
C48D 0.060(8) 0.054(7) 0.044(8) 0.007(7) 0.017(7) 0.005(7)
C49D 0.059(8) 0.053(8) 0.042(8) -0.008(7) 0.015(7) 0.009(7)
C50D 0.061(7) 0.049(7) 0.045(8) -0.017(7) 0.005(7) 0.003(7)
C51D 0.053(8) 0.036(8) 0.049(8) -0.024(7) 0.006(7) 0.004(7)
C52D 0.053(8) 0.030(8) 0.053(8) -0.014(7) 0.000(7) -0.008(7)
C53D 0.051(8) 0.028(8) 0.053(8) 0.003(7) 0.004(7) -0.011(7)
C54D 0.043(7) 0.013(7) 0.048(7) 0.001(7) 0.000(7) 0.000(6)
C55D 0.047(8) 0.031(8) 0.050(7) -0.007(7) 0.008(7) 0.007(7)
C56D 0.040(8) 0.036(7) 0.053(8) -0.010(7) 0.011(7) 0.011(7)
C57D 0.037(8) 0.042(8) 0.060(8) -0.016(7) 0.018(7) 0.007(7)
C58D 0.038(7) 0.047(7) 0.046(7) -0.013(7) 0.030(6) 0.001(7)
C59D 0.045(7) 0.044(7) 0.036(7) -0.015(7) 0.023(7) 0.008(7)
C60D 0.054(8) 0.035(8) 0.047(8) -0.016(7) 0.006(7) 0.007(7)
N1 0.037(5) 0.011(4) 0.024(4) 0.006(3) 0.010(4) -0.004(3)
N2 0.028(4) 0.010(3) 0.026(3) 0.001(3) 0.005(3) -0.009(3)
N3 0.023(4) 0.025(4) 0.028(4) -0.001(3) 0.007(3) -0.011(3)
N4 0.030(3) 0.016(3) 0.024(3) -0.002(3) -0.004(3) 0.001(3)
C300 0.025(5) 0.007(4) 0.026(4) -0.005(3) -0.003(4) -0.009(3)
C149 0.036(5) 0.030(5) 0.028(5) -0.011(5) -0.004(5) 0.005(5)
C150 0.043(8) 0.054(9) 0.042(7) 0.017(8) 0.006(6) -0.006(8)
C148 0.037(6) 0.025(5) 0.017(5) -0.002(4) -0.005(5) 0.017(5)
C1T 0.055(8) 0.030(7) 0.019(6) 0.001(6) -0.011(6) 0.013(6)
C2T 0.040(7) 0.036(8) 0.035(6) -0.002(7) -0.006(5) -0.003(6)
C256 0.031(8) 0.056(9) 0.018(7) -0.026(7) -0.003(6) 0.000(7)
C258 0.038(9) 0.027(8) 0.029(8) -0.003(6) -0.019(7) -0.016(7)
C259 0.049(10) 0.045(8) 0.009(6) 0.000(6) -0.010(6) 0.004(7)
C4T 0.070(13) 0.035(10) 0.032(10) -0.014(9) 0.009(10) 0.010(10)
C6T 0.026(10) 0.041(10) 0.024(9) -0.017(8) -0.005(8) 0.000(8)
C5T 0.023(10) 0.070(12) 0.012(8) -0.010(9) 0.001(8) 0.000(9)
C107 0.021(7) 0.058(8) 0.023(7) -0.006(7) 0.010(6) 0.001(7)
C109 0.026(7) 0.034(8) 0.036(8) -0.006(7) 0.014(6) 0.019(6)
C110 0.016(7) 0.039(8) 0.042(8) -0.014(7) 0.012(6) -0.002(7)
C7T 0.035(8) 0.058(9) 0.049(8) -0.004(7) 0.011(7) 0.019(7)
C8T 0.021(7) 0.055(8) 0.032(7) -0.013(7) 0.003(6) -0.006(7)
C9T 0.028(7) 0.051(9) 0.043(8) 0.000(7) 0.017(7) 0.007(7)

loop_
_atom_type_symbol
_atom_type_description
_atom_type_scat_dispersion_real
_atom_type_scat_dispersion_imag
_atom_type_scat_source
C C 0.0033 0.0016 'International Tables Vol C Tables 4.2.6.8 and 6.1.1.4'
H H 0.0000 0.0000 'International Tables Vol C Tables 4.2.6.8 and 6.1.1.4'
N N 0.0061 0.0033 'International Tables Vol C Tables 4.2.6.8 and 6.1.1.4'

loop_
_geom_angle_atom_site_label_1
_geom_angle_atom_site_label_2
_geom_angle_atom_site_label_3
_geom_angle
C2 C1 C9 120.8(13)
C2 C1 C6 118.5(16)
C9 C1 C6 107.9(15)
C1 C2 C3 120.1(17)
C1 C2 C12 120.0(15)
C3 C2 C12 106.7(14)
C4 C3 C2 123.4(15)
C4 C3 C14 117.8(14)
C2 C3 C14 110.5(14)
C3 C4 C5 115.5(16)
C3 C4 C17 120.7(16)
C5 C4 C17 107.0(15)
C4 C5 C6 123.8(17)
C4 C5 C19 112.4(15)
C6 C5 C19 112.8(15)
C5 C6 C1 118.4(16)
C5 C6 C7 118.5(14)
C1 C6 C7 110.9(14)
C21 C7 C6 127.9(16)
C21 C7 C8 116.4(15)
C6 C7 C8 104.4(13)
C24 C8 C9 120.9(15)
C24 C8 C7 119.6(16)
C9 C8 C7 107.8(13)
C10 C9 C1 117.4(15)
C10 C9 C8 121.7(15)
C1 C9 C8 109.1(15)
C11 C10 C9 123.2(15)
C11 C10 C26 107.9(14)
C9 C10 C26 116.5(16)
C10 C11 C12 120.5(13)
C10 C11 C28 111.8(15)
C12 C11 C28 115.3(15)
C11 C12 C2 118.0(15)
C11 C12 C13 121.4(15)
C2 C12 C13 109.4(14)
C30 C13 C12 121.7(15)
C30 C13 C14 116.6(16)
C12 C13 C14 108.4(14)
C15 C14 C13 124.8(17)
C15 C14 C3 118.4(16)
C13 C14 C3 105.0(13)
C14 C15 C16 122.8(18)
C14 C15 C32 118.2(17)
C16 C15 C32 107.9(15)
C17 C16 C15 120.9(17)
C17 C16 C34 116.5(16)
C15 C16 C34 108.2(15)
C16 C17 C4 118.5(17)
C16 C17 C18 125.4(17)
C4 C17 C18 107.6(14)
C36 C18 C19 124.4(16)
C36 C18 C17 115.7(16)
C19 C18 C17 107.2(14)
C20 C19 C5 127.3(16)
C20 C19 C18 117.1(15)
C5 C19 C18 105.6(14)
C19 C20 C21 116.5(16)
C19 C20 C38 118.7(15)
C21 C20 C38 108.2(13)
C7 C21 C20 116.7(16)
C7 C21 C22 126.8(17)
C20 C21 C22 105.9(13)
C23 C22 C39 121.3(15)
C23 C22 C21 113.6(15)
C39 C22 C21 109.4(14)
C22 C23 C24 121.5(15)
C22 C23 C42 119.7(14)
C24 C23 C42 109.6(14)
C8 C24 C23 121.7(17)
C8 C24 C25 118.9(16)
C23 C24 C25 107.0(14)
C26 C25 C24 120.7(16)
C26 C25 C43 115.4(14)
C24 C25 C43 107.9(14)
C25 C26 C27 121.5(15)
C25 C26 C10 121.1(16)
C27 C26 C10 107.6(14)
C45 C27 C26 123.0(17)
C45 C27 C28 117.6(15)
C26 C27 C28 108.5(14)
C29 C28 C11 123.4(16)
C29 C28 C27 121.3(15)
C11 C28 C27 104.2(14)
C28 C29 C30 120.9(15)
C28 C29 C47 120.7(15)
C30 C29 C47 106.4(13)
C13 C30 C31 120.4(17)
C13 C30 C29 117.3(15)
C31 C30 C29 110.2(14)
C32 C31 C30 123.0(15)
C32 C31 C48 117.7(16)
C30 C31 C48 107.0(14)
C31 C32 C33 121.7(16)
C31 C32 C15 116.9(15)
C33 C32 C15 108.6(15)
C50 C33 C32 120.0(17)
C50 C33 C34 120.2(16)
C32 C33 C34 108.6(14)
C35 C34 C33 121.9(16)
C35 C34 C16 120.1(16)
C33 C34 C16 106.6(14)
C34 C35 C52 119.5(17)
C34 C35 C36 120.5(17)
C52 C35 C36 105.7(14)
C18 C36 C37 119.3(16)
C18 C36 C35 121.8(18)
C37 C36 C35 108.1(14)
C38 C37 C36 118.5(16)
C38 C37 C53 120.5(17)
C36 C37 C53 107.5(14)
C37 C38 C39 121.9(16)
C37 C38 C20 121.5(16)
C39 C38 C20 108.3(14)
C40 C39 C38 116.8(16)
C40 C39 C22 120.7(16)
C38 C39 C22 108.0(14)
C39 C40 C54 123.2(16)
C39 C40 C41 115.9(16)
C54 C40 C41 110.1(15)
C42 C41 C40 126.2(16)
C42 C41 C56 118.4(16)
C40 C41 C56 104.6(13)
C41 C42 C43 123.4(17)
C41 C42 C23 115.9(15)
C43 C42 C23 107.4(15)
C44 C43 C42 121.6(16)
C44 C43 C25 121.2(16)
C42 C43 C25 108.0(14)
C43 C44 C45 122.8(16)
C43 C44 C57 116.3(15)
C45 C44 C57 109.7(13)
C27 C45 C46 121.9(15)
C27 C45 C44 115.9(15)
C46 C45 C44 106.9(13)
C47 C46 C45 120.6(15)
C47 C46 C58 121.0(15)
C45 C46 C58 107.9(14)
C46 C47 C48 122.1(17)
C46 C47 C29 117.6(15)
C48 C47 C29 107.6(14)
C49 C48 C47 118.0(17)
C49 C48 C31 121.3(18)
C47 C48 C31 108.9(15)
C48 C49 C59 122.1(15)
C48 C49 C50 119.0(16)
C59 C49 C50 108.1(13)
C33 C50 C51 118.1(16)
C33 C50 C49 120.2(16)
C51 C50 C49 109.2(13)
C52 C51 C50 124.5(16)
C52 C51 C60 119.2(15)
C50 C51 C60 105.6(14)
C51 C52 C53 121.2(17)
C51 C52 C35 115.8(17)
C53 C52 C35 110.0(15)
C54 C53 C52 120.0(15)
C54 C53 C37 117.6(16)
C52 C53 C37 108.7(15)
C53 C54 C40 119.7(15)
C53 C54 C55 121.3(16)
C40 C54 C55 108.5(14)
C60 C55 C56 122.5(15)
C60 C55 C54 118.8(15)
C56 C55 C54 105.7(13)
C57 C56 C55 119.4(14)
C57 C56 C41 116.5(14)
C55 C56 C41 111.0(13)
C56 C57 C58 118.3(14)
C56 C57 C44 123.6(14)
C58 C57 C44 105.0(13)
C59 C58 C57 122.0(15)
C59 C58 C46 116.5(14)
C57 C58 C46 110.4(14)
C58 C59 C60 120.7(15)
C58 C59 C49 120.1(13)
C60 C59 C49 105.8(13)
C55 C60 C59 117.0(15)
C55 C60 C51 119.4(12)
C59 C60 C51 111.2(14)
C62 C61 N3 112.8(9)
C62 C61 C75 123.3(9)
N3 C61 C75 119.9(8)
C61 C62 C82 123.8(9)
C61 C62 C63 102.2(8)
C82 C62 C63 122.3(8)
C64 C63 C83 125.6(10)
C64 C63 C62 108.5(8)
C83 C63 C62 120.4(8)
C63 C64 N3 109.8(9)
C63 C64 C90 120.0(9)
N3 C64 C90 122.9(8)
C70 C65 C66 118.0(10)
C70 C65 H1 121.0
C66 C65 H1 121.0
C67 C66 C65 121.7(11)
C67 C66 H2 119.2
C65 C66 H2 119.2
C68 C67 C66 115.1(10)
C68 C67 C76 121.0(9)
C66 C67 C76 123.8(10)
C67 C68 N3 116.8(9)
C67 C68 C69 126.8(10)
N3 C68 C69 115.5(9)
C70 C69 C68 112.4(10)
C70 C69 C89 127.4(10)
C68 C69 C89 119.6(9)
C65 C70 C69 124.6(11)
C65 C70 H3 117.7
C69 C70 H3 117.7
C72 C71 C76 123.5(9)
C72 C71 H4 118.3
C76 C71 H4 118.3
C71 C72 C73 119.4(9)
C71 C72 C95 121.2(9)
C73 C72 C95 119.2(9)
C72 C73 C74 120.9(10)
C72 C73 H5 119.6
C74 C73 H5 119.6
C73 C74 C77 124.4(9)
C73 C74 C75 113.6(9)
C77 C74 C75 120.1(9)
C76 C75 C61 118.8(9)
C76 C75 C74 126.3(9)
C61 C75 C74 114.4(8)
C75 C76 C71 115.7(10)
C75 C76 C67 118.4(9)
C71 C76 C67 123.8(9)
C78 C77 C74 127.7(9)
C78 C77 C82 110.1(9)
C74 C77 C82 121.8(9)
C79 C78 C77 127.5(9)
C79 C78 H6 116.2
C77 C78 H6 116.2
C78 C79 C80 117.2(9)
C78 C79 C108 126.2(9)
C80 C79 C108 116.5(9)
C81 C80 C79 120.4(10)
C81 C80 H7 119.8
C79 C80 H7 119.8
C80 C81 C82 116.8(9)
C80 C81 C84 122.1(9)
C82 C81 C84 120.5(9)
C62 C82 C81 117.9(8)
C62 C82 C77 114.2(8)
C81 C82 C77 126.1(9)
C88 C83 C63 114.9(9)
C88 C83 C84 125.8(9)
C63 C83 C84 117.0(9)
C85 C84 C83 111.6(9)
C85 C84 C81 125.9(9)
C83 C84 C81 120.0(8)
C84 C85 C86 124.1(9)
C84 C85 H8 118.0
C86 C85 H8 118.0
C87 C86 C85 119.3(9)
C87 C86 C105 124.0(9)
C85 C86 C105 116.6(8)
C88 C87 C86 121.2(9)
C88 C87 H9 119.4
C86 C87 H9 119.4
C87 C88 C83 115.9(8)
C87 C88 C91 123.7(8)
C83 C88 C91 120.3(8)
C94 C89 C90 115.7(8)
C94 C89 C69 123.9(9)
C90 C89 C69 119.7(9)
C91 C90 C64 120.5(8)
C91 C90 C89 123.3(9)
C64 C90 C89 115.7(8)
C92 C91 C90 117.2(8)
C92 C91 C88 123.4(8)
C90 C91 C88 116.6(8)
C91 C92 C93 123.5(9)
C91 C92 H10 118.3
C93 C92 H10 118.3
C92 C93 C94 118.1(9)
C92 C93 C99 121.6(9)
C94 C93 C99 120.3(8)
C89 C94 C93 121.4(9)
C89 C94 H11 119.3
C93 C94 H11 119.3
C96 C95 C72 112.9(9)
C96 C95 C98 107.6(9)
C72 C95 C98 109.2(8)
C96 C95 C97 109.2(9)
C72 C95 C97 106.8(9)
C98 C95 C97 111.2(9)
C95 C96 H12 109.5
C95 C96 H13 109.5
H12 C96 H13 109.5
C95 C96 H14 109.5
H12 C96 H14 109.5
H13 C96 H14 109.5
C95 C97 H15 109.5
C95 C97 H16 109.5
H15 C97 H16 109.5
C95 C97 H17 109.5
H15 C97 H17 109.5
H16 C97 H17 109.5
C95 C98 H18 109.5
C95 C98 H19 109.5
H18 C98 H19 109.5
C95 C98 H20 109.5
H18 C98 H20 109.5
H19 C98 H20 109.5
C102 C99 C93 114.4(8)
C102 C99 C100 110.9(9)
C93 C99 C100 109.7(8)
C102 C99 C101 104.1(9)
C93 C99 C101 109.7(9)
C100 C99 C101 107.8(8)
C99 C100 H21 109.5
C99 C100 H22 109.5
H21 C100 H22 109.5
C99 C100 H23 109.5
H21 C100 H23 109.5
H22 C100 H23 109.5
C99 C101 H24 109.5
C99 C101 H25 109.5
H24 C101 H25 109.5
C99 C101 H26 109.5
H24 C101 H26 109.5
H25 C101 H26 109.5
C99 C102 H27 109.5
C99 C102 H28 109.5
H27 C102 H28 109.5
C99 C102 H29 109.5
H27 C102 H29 109.5
H28 C102 H29 109.5
C105 C103 H30 109.5
C105 C103 H31 109.5
H30 C103 H31 109.5
C105 C103 H32 109.5
H30 C103 H32 109.5
H31 C103 H32 109.5
C105 C104 H33 109.5
C105 C104 H34 109.5
H33 C104 H34 109.5
C105 C104 H35 109.5
H33 C104 H35 109.5
H34 C104 H35 109.5
C103 C105 C106 110.6(11)
C103 C105 C86 110.5(9)
C106 C105 C86 106.8(8)
C103 C105 C104 99.6(12)
C106 C105 C104 120.8(11)
C86 C105 C104 108.2(9)
C105 C106 H36 109.5
C105 C106 H37 109.5
H36 C106 H37 109.5
C105 C106 H38 109.5
H36 C106 H38 109.5
H37 C106 H38 109.5
C107 C108 C79 119.5(11)
C9T C108 C79 110.6(10)
C9T C108 C7T 107.9(13)
C79 C108 C7T 108.4(10)
C9T C108 C8T 111.1(13)
C79 C108 C8T 112.0(10)
C7T C108 C8T 106.7(11)
C107 C108 C110 120.7(14)
C79 C108 C110 108.4(9)
C107 C108 C109 106.0(12)
C79 C108 C109 102.6(10)
C110 C108 C109 94.6(10)
C116 C111 C112 125.6(9)
C116 C111 H39 117.2
C112 C111 H39 117.2
C111 C112 C113 117.2(9)
C111 C112 H40 121.4
C113 C112 H40 121.4
C114 C113 C112 117.4(8)
C114 C113 C122 121.1(8)
C112 C113 C122 119.8(9)
N4 C114 C113 118.5(8)
N4 C114 C115 117.5(8)
C113 C114 C115 123.8(8)
C116 C115 C114 115.5(8)
C116 C115 C134 122.7(8)
C114 C115 C134 119.0(8)
C111 C116 C115 120.0(8)
C111 C116 H41 120.0
C115 C116 H41 120.0
C118 C117 C122 121.2(9)
C118 C117 H42 119.4
C122 C117 H42 119.4
C117 C118 C119 121.9(9)
C117 C118 C145 116.5(8)
C119 C118 C145 121.2(8)
C118 C119 C120 120.3(8)
C118 C119 H43 119.8
C120 C119 H43 119.8
C119 C120 C121 112.8(8)
C119 C120 C123 124.8(8)
C121 C120 C123 122.4(8)
C122 C121 C140 120.5(9)
C122 C121 C120 123.7(9)
C140 C121 C120 113.6(8)
C117 C122 C121 117.0(8)
C117 C122 C113 127.5(8)
C121 C122 C113 114.7(9)
C124 C123 C300 115.3(8)
C124 C123 C120 124.3(9)
C300 C123 C120 117.3(7)
C125 C124 C123 122.6(10)
C125 C124 H44 118.7
C123 C124 H44 118.7
C127 C125 C124 118.7(8)
C127 C125 C151 123.7(8)
C124 C125 C151 117.4(8)
C300 C126 C127 117.2(9)
C300 C126 C128 119.2(8)
C127 C126 C128 123.2(9)
C125 C127 C126 121.9(9)
C125 C127 H45 119.0
C126 C127 H45 119.0
C133 C128 C129 113.7(8)
C133 C128 C126 119.0(8)
C129 C128 C126 125.9(8)
C130 C129 C128 122.7(8)
C130 C129 H46 118.6
C128 C129 H46 118.6
C129 C130 C131 122.7(9)
C129 C130 C153 121.9(8)
C131 C130 C153 114.3(9)
C130 C131 C132 115.5(9)
C130 C131 H47 122.3
C132 C131 H47 122.3
C133 C132 C131 121.4(9)
C133 C132 C136 116.4(8)
C131 C132 C136 120.3(9)
C142 C133 C132 121.0(8)
C142 C133 C128 115.6(8)
C132 C133 C128 122.2(8)
C139 C134 C135 117.0(9)
C139 C134 C115 126.1(8)
C135 C134 C115 116.8(8)
C143 C135 C136 118.5(8)
C143 C135 C134 117.3(9)
C136 C135 C134 122.2(9)
C137 C136 C135 115.8(8)
C137 C136 C132 125.1(9)
C135 C136 C132 118.7(8)
C138 C137 C136 123.4(9)
C138 C137 H48 118.3
C136 C137 H48 118.3
C137 C138 C139 120.7(9)
C137 C138 C156 125.3(9)
C139 C138 C156 113.9(9)
C134 C139 C138 118.9(9)
C134 C139 H49 120.5
C138 C139 H49 120.5
C121 C140 N4 123.3(8)
C121 C140 C141 126.5(8)
N4 C140 C141 106.5(8)
C142 C141 C300 123.3(8)
C142 C141 C140 106.9(8)
C300 C141 C140 119.3(8)
C141 C142 C133 124.0(8)
C141 C142 C143 112.7(8)
C133 C142 C143 119.2(9)
C135 C143 C142 125.0(9)
C135 C143 N4 124.9(8)
C142 C143 N4 104.1(8)
C145 C144 H50 109.5
C145 C144 H51 109.5
H50 C144 H51 109.5
C145 C144 H52 109.5
H50 C144 H52 109.5
H51 C144 H52 109.5
C144 C145 C146 110.5(10)
C144 C145 C147 106.5(9)
C146 C145 C147 112.2(9)
C144 C145 C118 109.0(8)
C146 C145 C118 107.6(8)
C147 C145 C118 111.1(8)
C145 C146 H53 109.5
C145 C146 H54 109.5
H53 C146 H54 109.5
C145 C146 H55 109.5
H53 C146 H55 109.5
H54 C146 H55 109.5
C145 C147 H56 109.5
C145 C147 H57 109.5
H56 C147 H57 109.5
C145 C147 H58 109.5
H56 C147 H58 109.5
H57 C147 H58 109.5
C150 C151 C149 86.0(12)
C150 C151 C148 131.3(12)
C149 C151 C148 107.5(10)
C150 C151 C125 116.0(10)
C149 C151 C125 99.2(9)
C3T C151 C125 116.0(10)
C148 C151 C125 107.8(9)
C3T C151 C2T 97.3(12)
C125 C151 C2T 111.9(11)
C3T C151 C1T 107.5(12)
C125 C151 C1T 114.3(9)
C2T C151 C1T 108.3(13)
C153 C152 H59 109.5
C153 C152 H60 109.5
H59 C152 H60 109.5
C153 C152 H61 109.5
H59 C152 H61 109.5
H60 C152 H61 109.5
C154 C153 C155 112.9(11)
C154 C153 C130 114.5(10)
C155 C153 C130 114.8(9)
C154 C153 C152 107.2(12)
C155 C153 C152 102.1(11)
C130 C153 C152 103.8(9)
C153 C154 H62 109.5
C153 C154 H63 109.5
H62 C154 H63 109.5
C153 C154 H64 109.5
H62 C154 H64 109.5
H63 C154 H64 109.5
C153 C155 H65 109.5
C153 C155 H66 109.5
H65 C155 H66 109.5
C153 C155 H67 109.5
H65 C155 H67 109.5
H66 C155 H67 109.5
C159 C156 C157 107.4(9)
C159 C156 C138 111.8(9)
C157 C156 C138 109.5(8)
C159 C156 C158 107.2(8)
C157 C156 C158 109.5(10)
C138 C156 C158 111.4(9)
C156 C157 H68 109.5
C156 C157 H69 109.5
H68 C157 H69 109.5
C156 C157 H70 109.5
H68 C157 H70 109.5
H69 C157 H70 109.5
C156 C158 H71 109.5
C156 C158 H72 109.5
H71 C158 H72 109.5
C156 C158 H73 109.5
H71 C158 H73 109.5
H72 C158 H73 109.5
C156 C159 H74 109.5
C156 C159 H75 109.5
H74 C159 H75 109.5
C156 C159 H76 109.5
H74 C159 H76 109.5
H75 C159 H76 109.5
C165 C160 C161 125.1(9)
C165 C160 H77 117.5
C161 C160 H77 117.5
C162 C161 C160 117.3(8)
C162 C161 H78 121.3
C160 C161 H78 121.3
C163 C162 C161 114.4(8)
C163 C162 C179 121.5(8)
C161 C162 C179 123.2(8)
C164 C163 C162 124.6(9)
C164 C163 N2 119.7(8)
C162 C163 N2 114.6(8)
C163 C164 C165 120.6(9)
C163 C164 C166 121.0(8)
C165 C164 C166 118.3(8)
C160 C165 C164 115.9(8)
C160 C165 H79 122.0
C164 C165 H79 122.0
C167 C166 C171 119.3(9)
C167 C166 C164 126.5(8)
C171 C166 C164 112.8(7)
C166 C167 C168 123.3(9)
C166 C167 H80 118.3
C168 C167 H80 118.3
C167 C168 C169 116.3(8)
C167 C168 C202 121.1(8)
C169 C168 C202 121.8(9)
C170 C169 C168 122.7(9)
C170 C169 H81 118.7
C168 C169 H81 118.7
C169 C170 C171 117.8(9)
C169 C170 C173 124.4(9)
C171 C170 C173 117.3(8)
C190 C171 C170 117.8(8)
C190 C171 C166 121.4(9)
C170 C171 C166 118.9(8)
C191 C172 C173 119.5(8)
C191 C172 C177 119.5(8)
C173 C172 C177 119.2(9)
C174 C173 C172 119.9(8)
C174 C173 C170 122.3(8)
C172 C173 C170 117.4(8)
C173 C174 C175 119.3(9)
C173 C174 H82 120.4
C175 C174 H82 120.4
C176 C175 C174 119.4(9)
C176 C175 C207 124.1(8)
C174 C175 C207 116.5(9)
C177 C176 C175 125.1(9)
C177 C176 H83 117.5
C175 C176 H83 117.5
C176 C177 C172 115.1(9)
C176 C177 C186 128.2(9)
C172 C177 C186 116.2(8)
C179 C178 C183 121.5(9)
C179 C178 H84 119.2
C183 C178 H84 119.2
C178 C179 C180 118.2(8)
C178 C179 C162 123.8(8)
C180 C179 C162 117.6(8)
C193 C180 C179 118.8(8)
C193 C180 C181 119.5(8)
C179 C180 C181 120.9(8)
C182 C181 C180 118.7(8)
C182 C181 C184 127.0(9)
C180 C181 C184 113.7(8)
C181 C182 C183 122.3(9)
C181 C182 H85 118.9
C183 C182 H85 118.9
C182 C183 C199 123.8(8)
C182 C183 C178 117.3(8)
C199 C183 C178 118.8(8)
C185 C184 C189 119.6(9)
C185 C184 C181 119.8(8)
C189 C184 C181 119.4(8)
C184 C185 C192 117.9(9)
C184 C185 C186 122.3(9)
C192 C185 C186 118.7(9)
C187 C186 C185 115.2(9)
C187 C186 C177 122.7(10)
C185 C186 C177 120.0(8)
C186 C187 C188 126.1(10)
C186 C187 H86 116.9
C188 C187 H86 116.9
C187 C188 C189 116.2(9)
C187 C188 C195 126.1(10)
C189 C188 C195 117.8(9)
C184 C189 C188 120.0(9)
C184 C189 H87 120.0
C188 C189 H87 120.0
C191 C190 C171 126.1(10)
C191 C190 N2 106.1(8)
C171 C190 N2 123.2(8)
C190 C191 C172 121.2(9)
C190 C191 C192 108.2(9)
C172 C191 C192 122.8(8)
C193 C192 C185 123.9(9)
C193 C192 C191 108.1(8)
C185 C192 C191 121.5(9)
C192 C193 N2 109.1(9)
C192 C193 C180 123.5(9)
N2 C193 C180 121.7(8)
C195 C194 H88 109.5
C195 C194 H89 109.5
H88 C194 H89 109.5
C195 C194 H90 109.5
H88 C194 H90 109.5
H89 C194 H90 109.5
C188 C195 C197 108.4(12)
C188 C195 C196 113.3(10)
C197 C195 C196 110.6(13)
C188 C195 C194 112.3(9)
C197 C195 C194 105.6(11)
C196 C195 C194 106.4(13)
C195 C196 H91 109.5
C195 C196 H92 109.5
H91 C196 H92 109.5
C195 C196 H93 109.5
H91 C196 H93 109.5
H92 C196 H93 109.5
C195 C197 H94 109.5
C195 C197 H95 109.5
H94 C197 H95 109.5
C195 C197 H96 109.5
H94 C197 H96 109.5
H95 C197 H96 109.5
C199 C198 H97 109.5
C199 C198 H98 109.5
H97 C198 H98 109.5
C199 C198 H99 109.5
H97 C198 H99 109.5
H98 C198 H99 109.5
C183 C199 C198 111.1(8)
C183 C199 C200 111.2(8)
C198 C199 C200 109.4(9)
C183 C199 C201 109.0(9)
C198 C199 C201 109.9(8)
C200 C199 C201 106.1(8)
C199 C200 H100 109.5
C199 C200 H101 109.5
H100 C200 H101 109.5
C199 C200 H102 109.5
H100 C200 H102 109.5
H101 C200 H102 109.5
C199 C201 H103 109.5
C199 C201 H104 109.5
H103 C201 H104 109.5
C199 C201 H105 109.5
H103 C201 H105 109.5
H104 C201 H105 109.5
C205 C202 C168 112.2(8)
C205 C202 C203 110.2(9)
C168 C202 C203 108.3(9)
C205 C202 C204 108.2(9)
C168 C202 C204 113.0(8)
C203 C202 C204 104.7(8)
C202 C203 H106 109.5
C202 C203 H107 109.5
H106 C203 H107 109.5
C202 C203 H108 109.5
H106 C203 H108 109.5
H107 C203 H108 109.5
C202 C204 H109 109.5
C202 C204 H110 109.5
H109 C204 H110 109.5
C202 C204 H111 109.5
H109 C204 H111 109.5
H110 C204 H111 109.5
C202 C205 H112 109.5
C202 C205 H113 109.5
H112 C205 H113 109.5
C202 C205 H114 109.5
H112 C205 H114 109.5
H113 C205 H114 109.5
C207 C206 H213 109.5
C207 C206 H214 109.5
H213 C206 H214 109.5
C207 C206 H215 109.5
H213 C206 H215 109.5
H214 C206 H215 109.5
C175 C207 C208 111.6(9)
C175 C207 C209 113.2(10)
C208 C207 C209 104.1(12)
C175 C207 C206 112.2(9)
C208 C207 C206 114.9(12)
C209 C207 C206 100.2(11)
C207 C208 H216 109.5
C207 C208 H217 109.5
H216 C208 H217 109.5
C207 C208 H218 109.5
H216 C208 H218 109.5
H217 C208 H218 109.5
C207 C209 H219 109.5
C207 C209 H220 109.5
H219 C209 H220 109.5
C207 C209 H221 109.5
H219 C209 H221 109.5
H220 C209 H221 109.5
C215 C210 C211 125.4(9)
C215 C210 H115 117.3
C211 C210 H115 117.3
C212 C211 C210 118.3(9)
C212 C211 H116 120.9
C210 C211 H116 120.9
C211 C212 C213 124.7(10)
C211 C212 H117 117.7
C213 C212 H117 117.7
C212 C213 C214 115.4(9)
C212 C213 C222 124.8(9)
C214 C213 C222 118.9(8)
N1 C214 C213 119.2(8)
N1 C214 C215 115.2(8)
C213 C214 C215 125.5(8)
C210 C215 C218 129.3(9)
C210 C215 C214 110.4(8)
C218 C215 C214 118.1(8)
C221 C216 C217 124.1(9)
C221 C216 C248 119.7(9)
C217 C216 C248 116.2(8)
C216 C217 C218 119.0(8)
C216 C217 H118 120.5
C218 C217 H118 120.5
C219 C218 C215 122.4(8)
C219 C218 C217 113.9(8)
C215 C218 C217 123.3(8)
C218 C219 C220 128.1(8)
C218 C219 C243 116.0(9)
C220 C219 C243 114.9(8)
C219 C220 C239 121.6(8)
C219 C220 C221 112.9(8)
C239 C220 C221 124.5(8)
C216 C221 C220 121.1(9)
C216 C221 H119 119.5
C220 C221 H119 119.5
C223 C222 C227 114.7(8)
C223 C222 C213 126.1(8)
C227 C222 C213 117.5(8)
C224 C223 C222 121.1(9)
C224 C223 H120 119.4
C222 C223 H120 119.4
C223 C224 C225 122.3(9)
C223 C224 C254 116.6(8)
C225 C224 C254 121.0(8)
C224 C225 C226 122.1(8)
C224 C225 H121 118.9
C226 C225 H121 118.9
C227 C226 C225 111.3(8)
C227 C226 C229 124.6(8)
C225 C226 C229 123.0(8)
C240 C227 C226 114.1(8)
C240 C227 C222 117.6(8)
C226 C227 C222 127.4(8)
C241 C228 C233 116.0(8)
C241 C228 C229 115.7(8)
C233 C228 C229 126.5(9)
C230 C229 C226 130.1(9)
C230 C229 C228 110.7(9)
C226 C229 C228 118.7(8)
C231 C230 C229 124.6(9)
C231 C230 H122 117.7
C229 C230 H122 117.7
C230 C231 C232 124.0(9)
C230 C231 C257 122.3(9)
C232 C231 C257 113.6(8)
C233 C232 C231 116.6(9)
C233 C232 H123 121.7
C231 C232 H123 121.7
C228 C233 C232 115.7(8)
C228 C233 C235 119.3(8)
C232 C233 C235 124.4(8)
C235 C234 C242 115.9(8)
C235 C234 C239 128.3(9)
C242 C234 C239 114.7(9)
C234 C235 C236 116.4(8)
C234 C235 C233 122.1(8)
C236 C235 C233 120.7(8)
C237 C236 C235 117.8(9)
C237 C236 H124 121.1
C235 C236 H124 121.1
C238 C237 C236 120.6(10)
C238 C237 C244 120.6(9)
C236 C237 C244 118.5(9)
C237 C238 C239 123.9(9)
C237 C238 H125 118.1
C239 C238 H125 118.1
C238 C239 C234 111.7(8)
C238 C239 C220 125.8(8)
C234 C239 C220 120.9(9)
C227 C240 N1 123.5(8)
C227 C240 C241 123.6(8)
N1 C240 C241 108.6(8)
C242 C241 C228 123.9(8)
C242 C241 C240 105.5(8)
C228 C241 C240 121.5(8)
C241 C242 C243 108.9(8)
C241 C242 C234 121.5(9)
C243 C242 C234 122.8(8)
N1 C243 C242 110.2(8)
N1 C243 C219 120.9(8)
C242 C243 C219 122.8(8)
C247 C244 C245 110.7(13)
C247 C244 C237 114.9(9)
C245 C244 C237 106.4(9)
C247 C244 C246 108.9(10)
C245 C244 C246 112.2(11)
C237 C244 C246 103.8(9)
C244 C245 H126 109.5
C244 C245 H127 109.5
H126 C245 H127 109.5
C244 C245 H128 109.5
H126 C245 H128 109.5
H127 C245 H128 109.5
C244 C246 H129 109.5
C244 C246 H130 109.5
H129 C246 H130 109.5
C244 C246 H131 109.5
H129 C246 H131 109.5
H130 C246 H131 109.5
C244 C247 H132 109.5
C244 C247 H133 109.5
H132 C247 H133 109.5
C244 C247 H134 109.5
H132 C247 H134 109.5
H133 C247 H134 109.5
C249 C248 C250 112.1(9)
C249 C248 C216 112.9(8)
C250 C248 C216 109.5(8)
C249 C248 C251 108.1(9)
C250 C248 C251 107.2(9)
C216 C248 C251 106.6(7)
C248 C249 H135 109.5
C248 C249 H136 109.5
H135 C249 H136 109.5
C248 C249 H137 109.5
H135 C249 H137 109.5
H136 C249 H137 109.5
C248 C250 H138 109.5
C248 C250 H139 109.5
H138 C250 H139 109.5
C248 C250 H140 109.5
H138 C250 H140 109.5
H139 C250 H140 109.5
C248 C251 H141 109.5
C248 C251 H142 109.5
H141 C251 H142 109.5
C248 C251 H143 109.5
H141 C251 H143 109.5
H142 C251 H143 109.5
C254 C252 H144 109.5
C254 C252 H145 109.5
H144 C252 H145 109.5
C254 C252 H146 109.5
H144 C252 H146 109.5
H145 C252 H146 109.5
C254 C253 H147 109.5
C254 C253 H148 109.5
H147 C253 H148 109.5
C254 C253 H149 109.5
H147 C253 H149 109.5
H148 C253 H149 109.5
C255 C254 C253 110.6(8)
C255 C254 C252 108.0(9)
C253 C254 C252 107.7(8)
C255 C254 C224 112.9(8)
C253 C254 C224 110.7(8)
C252 C254 C224 106.8(7)
C254 C255 H150 109.5
C254 C255 H151 109.5
H150 C255 H151 109.5
C254 C255 H152 109.5
H150 C255 H152 109.5
H151 C255 H152 109.5
C259 C257 C256 113.7(11)
C4T C257 C5T 117.3(15)
C259 C257 C258 110.6(11)
C256 C257 C258 99.8(10)
C4T C257 C6T 109.4(14)
C5T C257 C6T 101.2(12)
C259 C257 C231 110.8(9)
C4T C257 C231 109.5(10)
C256 C257 C231 113.8(8)
C5T C257 C231 110.0(10)
C258 C257 C231 107.5(8)
C6T C257 C231 108.9(9)
C2A C1A C6A 144(2)
C2A C1A C9A 109.5(16)
C6A C1A C9A 97.3(13)
C1A C2A C3A 105.4(16)
C1A C2A C12A 135.1(17)
C3A C2A C12A 106.3(13)
C14A C3A C4A 116.7(15)
C14A C3A C2A 104.6(14)
C4A C3A C2A 126.8(15)
C3A C4A C5A 116.4(15)
C3A C4A C17A 119.3(15)
C5A C4A C17A 112.2(14)
C6A C5A C4A 117.9(15)
C6A C5A C19A 122.4(14)
C4A C5A C19A 105.9(13)
C1A C6A C5A 109.3(15)
C1A C6A C7A 119.6(15)
C5A C6A C7A 118.7(15)
C21A C7A C8A 129.4(17)
C21A C7A C6A 116.5(15)
C8A C7A C6A 99.5(13)
C9A C8A C24A 126.4(17)
C9A C8A C7A 114.6(15)
C24A C8A C7A 107.7(14)
C8A C9A C10A 123.2(17)
C8A C9A C1A 108.6(14)
C10A C9A C1A 117.2(15)
C9A C10A C11A 119.5(16)
C9A C10A C26A 112.1(15)
C11A C10A C26A 115.6(15)
C12A C11A C28A 113.2(16)
C12A C11A C10A 128.8(17)
C28A C11A C10A 105.3(14)
C11A C12A C13A 129.4(17)
C11A C12A C2A 108.6(15)
C13A C12A C2A 108.5(13)
C12A C13A C30A 123.2(15)
C12A C13A C14A 105.1(14)
C30A C13A C14A 123.4(14)
C3A C14A C15A 129.1(16)
C3A C14A C13A 115.2(14)
C15A C14A C13A 104.5(13)
C32A C15A C14A 130.0(16)
C32A C15A C16A 105.2(15)
C14A C15A C16A 111.5(15)
C17A C16A C15A 121.9(16)
C17A C16A C34A 113.4(15)
C15A C16A C34A 112.9(14)
C16A C17A C4A 121.3(16)
C16A C17A C18A 120.6(16)
C4A C17A C18A 105.9(13)
C36A C18A C19A 112.2(14)
C36A C18A C17A 126.5(14)
C19A C18A C17A 109.5(13)
C20A C19A C18A 125.0(14)
C20A C19A C5A 113.3(14)
C18A C19A C5A 106.4(12)
C19A C20A C38A 119.4(14)
C19A C20A C21A 121.8(15)
C38A C20A C21A 107.9(12)
C7A C21A C20A 127.1(15)
C7A C21A C22A 115.0(14)
C20A C21A C22A 106.7(12)
C23A C22A C39A 127.7(16)
C23A C22A C21A 119.0(15)
C39A C22A C21A 102.2(12)
C22A C23A C42A 108.7(16)
C22A C23A C24A 119.4(15)
C42A C23A C24A 117.4(15)
C23A C24A C8A 128.5(14)
C23A C24A C25A 105.7(14)
C8A C24A C25A 113.5(14)
C26A C25A C43A 132.4(14)
C26A C25A C24A 113.1(15)
C43A C25A C24A 100.6(14)
C25A C26A C27A 117.0(16)
C25A C26A C10A 131.2(17)
C27A C26A C10A 99.3(13)
C45A C27A C26A 110.4(14)
C45A C27A C28A 123.0(15)
C26A C27A C28A 112.1(15)
C29A C28A C11A 121.7(16)
C29A C28A C27A 122.1(16)
C11A C28A C27A 107.4(14)
C28A C29A C47A 116.0(14)
C28A C29A C30A 122.7(16)
C47A C29A C30A 106.1(13)
C31A C30A C13A 124.9(16)
C31A C30A C29A 111.8(14)
C13A C30A C29A 109.1(14)
C30A C31A C32A 113.8(16)
C30A C31A C48A 108.2(14)
C32A C31A C48A 126.3(15)
C31A C32A C15A 122.1(17)
C31A C32A C33A 107.6(14)
C15A C32A C33A 116.7(16)
C50A C33A C32A 133.9(15)
C50A C33A C34A 112.6(15)
C32A C33A C34A 102.9(14)
C35A C34A C16A 129.0(14)
C35A C34A C33A 113.6(16)
C16A C34A C33A 102.0(14)
C34A C35A C52A 130.4(17)
C34A C35A C36A 119.4(16)
C52A C35A C36A 99.8(13)
C18A C36A C37A 122.8(15)
C18A C36A C35A 110.4(14)
C37A C36A C35A 114.2(14)
C38A C37A C53A 121.2(15)
C38A C37A C36A 119.5(15)
C53A C37A C36A 103.8(13)
C37A C38A C20A 120.5(14)
C37A C38A C39A 120.4(15)
C20A C38A C39A 108.3(14)
C22A C39A C40A 117.9(14)
C22A C39A C38A 114.7(14)
C40A C39A C38A 113.4(14)
C54A C40A C39A 121.9(15)
C54A C40A C41A 105.0(14)
C39A C40A C41A 122.4(14)
C42A C41A C56A 125.9(16)
C42A C41A C40A 107.1(14)
C56A C41A C40A 114.9(14)
C41A C42A C23A 135.4(16)
C41A C42A C43A 114.0(15)
C23A C42A C43A 99.2(14)
C44A C43A C25A 112.6(15)
C44A C43A C42A 120.9(16)
C25A C43A C42A 116.4(14)
C43A C44A C57A 122.6(17)
C43A C44A C45A 115.7(15)
C57A C44A C45A 108.3(13)
C27A C45A C46A 111.1(14)
C27A C45A C44A 130.7(14)
C46A C45A C44A 106.2(13)
C47A C46A C45A 126.0(14)
C47A C46A C58A 114.2(14)
C45A C46A C58A 108.9(12)
C46A C47A C29A 121.2(14)
C46A C47A C48A 118.9(14)
C29A C47A C48A 108.1(13)
C49A C48A C47A 127.5(15)
C49A C48A C31A 117.1(14)
C47A C48A C31A 105.8(13)
C48A C49A C59A 115.6(15)
C48A C49A C50A 126.0(17)
C59A C49A C50A 103.8(14)
C51A C50A C33A 129.5(18)
C51A C50A C49A 110.8(15)
C33A C50A C49A 108.0(15)
C50A C51A C52A 120.2(17)
C50A C51A C60A 110.2(15)
C52A C51A C60A 116.1(15)
C51A C52A C53A 120.5(16)
C51A C52A C35A 113.4(15)
C53A C52A C35A 111.9(15)
C54A C53A C37A 112.0(15)
C54A C53A C52A 129.5(17)
C37A C53A C52A 109.8(14)
C40A C54A C53A 130.0(17)
C40A C54A C55A 112.0(15)
C53A C54A C55A 104.6(15)
C60A C55A C56A 100.6(15)
C60A C55A C54A 138.7(16)
C56A C55A C54A 104.7(13)
C57A C56A C41A 120.0(15)
C57A C56A C55A 128.3(15)
C41A C56A C55A 103.2(14)
C56A C57A C58A 119.0(16)
C56A C57A C44A 116.4(16)
C58A C57A C44A 110.2(14)
C59A C58A C57A 116.9(16)
C59A C58A C46A 124.1(15)
C57A C58A C46A 106.5(13)
C58A C59A C60A 111.6(15)
C58A C59A C49A 119.4(16)
C60A C59A C49A 117.0(15)
C55A C60A C59A 142.6(19)
C55A C60A C51A 108.5(16)
C59A C60A C51A 97.9(13)
C9B C1B C2B 132(2)
C9B C1B C6B 98.0(18)
C2B C1B C6B 117(2)
C1B C2B C3B 131(2)
C1B C2B C12B 107.8(19)
C3B C2B C12B 106.2(18)
C4B C3B C2B 106.5(19)
C4B C3B C14B 129(2)
C2B C3B C14B 115.0(18)
C3B C4B C5B 127(2)
C3B C4B C17B 110(2)
C5B C4B C17B 109.7(18)
C6B C5B C4B 119(2)
C6B C5B C19B 125(2)
C4B C5B C19B 103.1(17)
C5B C6B C1B 118(2)
C5B C6B C7B 113.8(19)
C1B C6B C7B 113.6(19)
C21B C7B C8B 121(2)
C21B C7B C6B 118(2)
C8B C7B C6B 106.3(17)
C24B C8B C7B 115(2)
C24B C8B C9B 133(2)
C7B C8B C9B 99.4(18)
C10B C9B C1B 115(2)
C10B C9B C8B 114(2)
C1B C9B C8B 122(2)
C9B C10B C11B 122(2)
C9B C10B C26B 114(2)
C11B C10B C26B 109.6(19)
C10B C11B C28B 106.5(19)
C10B C11B C12B 121(2)
C28B C11B C12B 121(2)
C13B C12B C11B 119(2)
C13B C12B C2B 107.2(17)
C11B C12B C2B 121(2)
C12B C13B C30B 121(2)
C12B C13B C14B 115.0(18)
C30B C13B C14B 113.1(19)
C15B C14B C3B 113(2)
C15B C14B C13B 138(2)
C3B C14B C13B 96.6(16)
C14B C15B C16B 123(2)
C14B C15B C32B 102(2)
C16B C15B C32B 120(2)
C17B C16B C15B 120(2)
C17B C16B C34B 125(2)
C15B C16B C34B 102.1(18)
C16B C17B C18B 115(2)
C16B C17B C4B 124(2)
C18B C17B C4B 109.9(18)
C36B C18B C17B 113(2)
C36B C18B C19B 131(2)
C17B C18B C19B 103.6(17)
C20B C19B C18B 115(2)
C20B C19B C5B 119(2)
C18B C19B C5B 113.6(17)
C19B C20B C21B 114(2)
C19B C20B C38B 111.6(19)
C21B C20B C38B 121.0(18)
C7B C21B C20B 129(2)
C7B C21B C22B 125(2)
C20B C21B C22B 96.3(16)
C23B C22B C21B 109.9(19)
C23B C22B C39B 127(2)
C21B C22B C39B 112.7(18)
C24B C23B C22B 127(2)
C24B C23B C42B 97.4(18)
C22B C23B C42B 121(2)
C23B C24B C8B 121(2)
C23B C24B C25B 117(2)
C8B C24B C25B 109.8(19)
C26B C25B C43B 133(2)
C26B C25B C24B 114(2)
C43B C25B C24B 104.8(17)
C25B C26B C10B 133(2)
C25B C26B C27B 106(2)
C10B C26B C27B 107.8(17)
C45B C27B C28B 116(2)
C45B C27B C26B 129(2)
C28B C27B C26B 98.9(17)
C11B C28B C29B 118(2)
C11B C28B C27B 117.1(19)
C29B C28B C27B 115(2)
C28B C29B C30B 121(2)
C28B C29B C47B 129(2)
C30B C29B C47B 96.0(16)
C13B C30B C29B 119(2)
C13B C30B C31B 111.9(19)
C29B C30B C31B 116.3(18)
C32B C31B C30B 129(2)
C32B C31B C48B 109.8(19)
C30B C31B C48B 108.7(18)
C33B C32B C31B 126(2)
C33B C32B C15B 96.4(18)
C31B C32B C15B 125(2)
C32B C33B C50B 125(2)
C32B C33B C34B 116.4(19)
C50B C33B C34B 108.0(19)
C35B C34B C16B 126(2)
C35B C34B C33B 119(2)
C16B C34B C33B 103.8(17)
C34B C35B C36B 107(2)
C34B C35B C52B 129(2)
C36B C35B C52B 111.2(18)
C18B C36B C37B 117(2)
C18B C36B C35B 134(2)
C37B C36B C35B 101.7(16)
C36B C37B C53B 110.1(19)
C36B C37B C38B 108(2)
C53B C37B C38B 123(2)
C39B C38B C37B 115(2)
C39B C38B C20B 97.8(16)
C37B C38B C20B 136(2)
C40B C39B C38B 115(2)
C40B C39B C22B 119(2)
C38B C39B C22B 111.4(18)
C54B C40B C39B 135(2)
C54B C40B C41B 106.0(17)
C39B C40B C41B 108.9(18)
C42B C41B C56B 109.6(19)
C42B C41B C40B 136(2)
C56B C41B C40B 102.2(16)
C41B C42B C43B 122(2)
C41B C42B C23B 108(2)
C43B C42B C23B 117(2)
C25B C43B C44B 120(2)
C25B C43B C42B 103.3(18)
C44B C43B C42B 125(2)
C43B C44B C45B 115(2)
C43B C44B C57B 120(2)
C45B C44B C57B 111.7(18)
C27B C45B C44B 116(2)
C27B C45B C46B 129(2)
C44B C45B C46B 105.8(17)
C47B C46B C58B 126(2)
C47B C46B C45B 115(2)
C58B C46B C45B 106.7(16)
C46B C47B C48B 109.8(19)
C46B C47B C29B 115.8(19)
C48B C47B C29B 120.5(18)
C49B C48B C47B 128(2)
C49B C48B C31B 123(2)
C47B C48B C31B 97.7(16)
C48B C49B C50B 122(2)
C48B C49B C59B 119(2)
C50B C49B C59B 102.0(17)
C33B C50B C51B 131(2)
C33B C50B C49B 113(2)
C51B C50B C49B 102.5(18)
C52B C51B C50B 120(2)
C52B C51B C60B 112.0(19)
C50B C51B C60B 122(2)
C51B C52B C53B 129(2)
C51B C52B C35B 112(2)
C53B C52B C35B 101.8(18)
C52B C53B C37B 114.1(19)
C52B C53B C54B 115(2)
C37B C53B C54B 121(2)
C40B C54B C53B 110.0(19)
C40B C54B C55B 115.4(19)
C53B C54B C55B 122.6(19)
C56B C55B C60B 133(2)
C56B C55B C54B 105.8(17)
C60B C55B C54B 109.4(18)
C57B C56B C55B 101.8(18)
C57B C56B C41B 135(2)
C55B C56B C41B 110.5(17)
C56B C57B C58B 131(2)
C56B C57B C44B 108.0(19)
C58B C57B C44B 105.3(17)
C59B C58B C57B 117(2)
C59B C58B C46B 120(2)
C57B C58B C46B 110.3(17)
C58B C59B C60B 116.6(19)
C58B C59B C49B 116.3(19)
C60B C59B C49B 120.8(18)
C55B C60B C59B 117(2)
C55B C60B C51B 128(2)
C59B C60B C51B 92.6(17)
C2D C1D C9D 114(2)
C2D C1D C6D 120(2)
C9D C1D C6D 108(2)
C1D C2D C3D 118(2)
C1D C2D C12D 124(2)
C3D C2D C12D 110.4(17)
C2D C3D C4D 123(2)
C2D C3D C14D 108.4(18)
C4D C3D C14D 116.7(19)
C5D C4D C3D 117(2)
C5D C4D C17D 112.1(18)
C3D C4D C17D 120.0(19)
C6D C5D C4D 120(2)
C6D C5D C19D 124(2)
C4D C5D C19D 106.1(18)
C5D C6D C1D 121(2)
C5D C6D C7D 117(2)
C1D C6D C7D 111(2)
C21D C7D C6D 123(2)
C21D C7D C8D 119(2)
C6D C7D C8D 104.7(18)
C24D C8D C7D 121(2)
C24D C8D C9D 117(2)
C7D C8D C9D 110.2(19)
C10D C9D C1D 123(2)
C10D C9D C8D 122(2)
C1D C9D C8D 105.9(18)
C9D C10D C11D 123(2)
C9D C10D C26D 118(2)
C11D C10D C26D 107.0(18)
C12D C11D C10D 116(2)
C12D C11D C28D 124(2)
C10D C11D C28D 108.3(19)
C11D C12D C13D 120(2)
C11D C12D C2D 119(2)
C13D C12D C2D 104.9(17)
C30D C13D C12D 117(2)
C30D C13D C14D 121(2)
C12D C13D C14D 107.9(17)
C15D C14D C3D 122(2)
C15D C14D C13D 113(2)
C3D C14D C13D 108.2(17)
C14D C15D C16D 120(2)
C14D C15D C32D 127(2)
C16D C15D C32D 106.4(18)
C17D C16D C15D 119(2)
C17D C16D C34D 120(2)
C15D C16D C34D 111.2(18)
C16D C17D C18D 118(2)
C16D C17D C4D 121(2)
C18D C17D C4D 107.0(16)
C36D C18D C17D 123(2)
C36D C18D C19D 117(2)
C17D C18D C19D 107.0(16)
C20D C19D C5D 115(2)
C20D C19D C18D 121(2)
C5D C19D C18D 107.7(18)
C19D C20D C21D 124(2)
C19D C20D C38D 121(2)
C21D C20D C38D 104.8(17)
C7D C21D C22D 121(2)
C7D C21D C20D 117(2)
C22D C21D C20D 112.4(17)
C23D C22D C39D 119(2)
C23D C22D C21D 120(2)
C39D C22D C21D 103.7(17)
C22D C23D C42D 120(2)
C22D C23D C24D 118(2)
C42D C23D C24D 111.0(19)
C8D C24D C25D 124(2)
C8D C24D C23D 120(2)
C25D C24D C23D 104.0(18)
C26D C25D C24D 116(2)
C26D C25D C43D 121(2)
C24D C25D C43D 109.6(17)
C25D C26D C27D 119(2)
C25D C26D C10D 123(2)
C27D C26D C10D 106.6(17)
C45D C27D C28D 121(2)
C45D C27D C26D 120.3(19)
C28D C27D C26D 111.0(17)
C29D C28D C27D 121(2)
C29D C28D C11D 115(2)
C27D C28D C11D 107.0(18)
C28D C29D C30D 122(2)
C28D C29D C47D 119(2)
C30D C29D C47D 108.5(19)
C13D C30D C29D 122(2)
C13D C30D C31D 123(2)
C29D C30D C31D 107.6(18)
C32D C31D C30D 118(2)
C32D C31D C48D 120(2)
C30D C31D C48D 108.3(18)
C31D C32D C33D 121(2)
C31D C32D C15D 118(2)
C33D C32D C15D 108.1(19)
C50D C33D C34D 120(2)
C50D C33D C32D 119(2)
C34D C33D C32D 107.8(19)
C35D C34D C16D 120(2)
C35D C34D C33D 117(2)
C16D C34D C33D 106.4(18)
C34D C35D C36D 121(2)
C34D C35D C52D 122(2)
C36D C35D C52D 105.3(17)
C18D C36D C37D 120(2)
C18D C36D C35D 118(2)
C37D C36D C35D 112.4(18)
C38D C37D C36D 125(2)
C38D C37D C53D 114(2)
C36D C37D C53D 104.6(18)
C37D C38D C39D 129(2)
C37D C38D C20D 114.7(19)
C39D C38D C20D 106.8(17)
C40D C39D C38D 116.2(19)
C40D C39D C22D 120(2)
C38D C39D C22D 112.3(17)
C39D C40D C41D 121(2)
C39D C40D C54D 115.5(19)
C41D C40D C54D 109.8(18)
C42D C41D C40D 117.6(19)
C42D C41D C56D 124.1(19)
C40D C41D C56D 110.4(17)
C41D C42D C43D 117(2)
C41D C42D C23D 121(2)
C43D C42D C23D 106.5(18)
C44D C43D C42D 121(2)
C44D C43D C25D 120(2)
C42D C43D C25D 108.8(15)
C43D C44D C45D 118(2)
C43D C44D C57D 122(2)
C45D C44D C57D 107.4(17)
C27D C45D C44D 121(2)
C27D C45D C46D 116(2)
C44D C45D C46D 105.4(18)
C47D C46D C45D 124(2)
C47D C46D C58D 117(2)
C45D C46D C58D 112.1(19)
C46D C47D C48D 124(2)
C46D C47D C29D 118(2)
C48D C47D C29D 107.1(19)
C49D C48D C47D 119(2)
C49D C48D C31D 117(2)
C47D C48D C31D 108.2(19)
C48D C49D C50D 123(2)
C48D C49D C59D 121(2)
C50D C49D C59D 107.3(18)
C33D C50D C49D 119(2)
C33D C50D C51D 123(2)
C49D C50D C51D 108.7(18)
C52D C51D C60D 119(2)
C52D C51D C50D 117(2)
C60D C51D C50D 109.5(19)
C51D C52D C53D 118(2)
C51D C52D C35D 121(2)
C53D C52D C35D 108.7(19)
C54D C53D C52D 127(2)
C54D C53D C37D 117(2)
C52D C53D C37D 108.8(18)
C53D C54D C40D 128(2)
C53D C54D C55D 113.9(19)
C40D C54D C55D 104.3(16)
C60D C55D C56D 123(2)
C60D C55D C54D 117.8(19)
C56D C55D C54D 109.2(16)
C57D C56D C55D 120(2)
C57D C56D C41D 118(2)
C55D C56D C41D 106.0(17)
C56D C57D C58D 118(2)
C56D C57D C44D 118(2)
C58D C57D C44D 111.8(18)
C59D C58D C57D 122(2)
C59D C58D C46D 122(2)
C57D C58D C46D 103.2(18)
C58D C59D C49D 117(2)
C58D C59D C60D 120(2)
C49D C59D C60D 107.8(18)
C55D C60D C51D 125(2)
C55D C60D C59D 117(2)
C51D C60D C59D 106.5(18)
C214 N1 C243 124.2(7)
C214 N1 C240 121.0(8)
C243 N1 C240 106.7(8)
C193 N2 C190 108.4(8)
C193 N2 C163 123.9(8)
C190 N2 C163 120.8(7)
C61 N3 C64 106.3(8)
C61 N3 C68 123.2(8)
C64 N3 C68 124.2(8)
C114 N4 C140 120.0(8)
C114 N4 C143 122.0(8)
C140 N4 C143 109.4(7)
C126 C300 C141 117.1(8)
C126 C300 C123 123.3(8)
C141 C300 C123 118.9(8)
C151 C149 H153 109.5
C151 C149 H154 109.5
H153 C149 H154 109.5
C151 C149 H155 109.5
H153 C149 H155 109.5
H154 C149 H155 109.5
C151 C150 H156 109.5
C151 C150 H157 109.5
H156 C150 H157 109.5
C151 C150 H158 109.5
H156 C150 H158 109.5
H157 C150 H158 109.5
C151 C148 H159 109.5
C151 C148 H160 109.5
H159 C148 H160 109.5
C151 C148 H161 109.5
H159 C148 H161 109.5
H160 C148 H161 109.5
C151 C1T H162 109.5
C151 C1T H163 109.5
H162 C1T H163 109.5
C151 C1T H164 109.5
H162 C1T H164 109.5
H163 C1T H164 109.5
C151 C2T H165 109.5
C151 C2T H166 109.5
H165 C2T H166 109.5
C151 C2T H167 109.5
H165 C2T H167 109.5
H166 C2T H167 109.5
C151 C3T H168 109.5
C151 C3T H169 109.5
H168 C3T H169 109.5
C151 C3T H170 109.5
H168 C3T H170 109.5
H169 C3T H170 109.5
C257 C256 H171 109.5
C257 C256 H172 109.5
H171 C256 H172 109.5
C257 C256 H173 109.5
H171 C256 H173 109.5
H172 C256 H173 109.5
C257 C258 H174 109.5
C257 C258 H175 109.5
H174 C258 H175 109.5
C257 C258 H176 109.5
H174 C258 H176 109.5
H175 C258 H176 109.5
C257 C259 H177 109.5
C257 C259 H178 109.5
H177 C259 H178 109.5
C257 C259 H179 109.5
H177 C259 H179 109.5
H178 C259 H179 109.5
C257 C4T H180 109.5
C257 C4T H181 109.5
H180 C4T H181 109.5
C257 C4T H182 109.5
H180 C4T H182 109.5
H181 C4T H182 109.5
C257 C6T H183 109.5
C257 C6T H184 109.5
H183 C6T H184 109.5
C257 C6T H185 109.5
H183 C6T H185 109.5
H184 C6T H185 109.5
C257 C5T H186 109.5
C257 C5T H187 109.5
H186 C5T H187 109.5
C257 C5T H188 109.5
H186 C5T H188 109.5
H187 C5T H188 109.5
C108 C107 H195 109.5
C108 C107 H196 109.5
H195 C107 H196 109.5
C108 C107 H197 109.5
H195 C107 H197 109.5
H196 C107 H197 109.5
C108 C109 H198 109.5
C108 C109 H199 109.5
H198 C109 H199 109.5
C108 C109 H200 109.5
H198 C109 H200 109.5
H199 C109 H200 109.5
C108 C110 H201 109.5
C108 C110 H202 109.5
H201 C110 H202 109.5
C108 C110 H203 109.5
H201 C110 H203 109.5
H202 C110 H203 109.5
C108 C7T H204 109.5
C108 C7T H205 109.5
H204 C7T H205 109.5
C108 C7T H206 109.5
H204 C7T H206 109.5
H205 C7T H206 109.5
C108 C8T H207 109.5
C108 C8T H208 109.5
H207 C8T H208 109.5
C108 C8T H209 109.5
H207 C8T H209 109.5
H208 C8T H209 109.5
C108 C9T H210 109.5
C108 C9T H211 109.5
H210 C9T H211 109.5
C108 C9T H212 109.5
H210 C9T H212 109.5
H211 C9T H212 109.5

loop_
_geom_bond_atom_site_label_1
_geom_bond_atom_site_label_2
_geom_bond_distance
C1 C2 1.40(2)
C1 C9 1.41(2)
C1 C6 1.442(17)
C2 C3 1.411(19)
C2 C12 1.440(19)
C3 C4 1.396(19)
C3 C14 1.485(19)
C4 C5 1.41(2)
C4 C17 1.46(2)
C5 C6 1.414(19)
C5 C19 1.46(2)
C6 C7 1.444(19)
C7 C21 1.318(19)
C7 C8 1.505(19)
C8 C24 1.345(19)
C8 C9 1.453(19)
C9 C10 1.384(19)
C10 C11 1.384(19)
C10 C26 1.453(19)
C11 C12 1.389(19)
C11 C28 1.464(17)
C12 C13 1.445(19)
C13 C30 1.363(19)
C13 C14 1.447(19)
C14 C15 1.347(19)
C15 C16 1.41(2)
C15 C32 1.46(2)
C16 C17 1.352(19)
C16 C34 1.49(2)
C17 C18 1.51(2)
C18 C36 1.337(19)
C18 C19 1.466(19)
C19 C20 1.400(18)
C20 C21 1.448(19)
C20 C38 1.478(19)
C21 C22 1.475(19)
C22 C23 1.415(19)
C22 C39 1.442(19)
C23 C24 1.426(19)
C23 C42 1.461(19)
C24 C25 1.436(19)
C25 C26 1.384(19)
C25 C43 1.480(19)
C26 C27 1.45(2)
C27 C45 1.349(18)
C27 C28 1.47(2)
C28 C29 1.331(18)
C29 C30 1.460(19)
C29 C47 1.482(19)
C30 C31 1.420(19)
C31 C32 1.391(19)
C31 C48 1.48(2)
C32 C33 1.421(19)
C33 C50 1.358(19)
C33 C34 1.45(2)
C34 C35 1.369(19)
C35 C52 1.48(2)
C35 C36 1.49(2)
C36 C37 1.47(2)
C37 C38 1.391(19)
C37 C53 1.471(18)
C38 C39 1.42(2)
C39 C40 1.391(19)
C40 C54 1.440(19)
C40 C41 1.460(19)
C41 C42 1.384(19)
C41 C56 1.472(19)
C42 C43 1.40(2)
C43 C44 1.350(19)
C44 C45 1.461(19)
C44 C57 1.495(18)
C45 C46 1.440(18)
C46 C47 1.372(17)
C46 C58 1.476(19)
C47 C48 1.44(2)
C48 C49 1.341(19)
C49 C59 1.485(19)
C49 C50 1.492(19)
C50 C51 1.435(19)
C51 C52 1.392(19)
C51 C60 1.505(19)
C52 C53 1.42(2)
C53 C54 1.39(2)
C54 C55 1.469(19)
C55 C60 1.388(19)
C55 C56 1.451(18)
C56 C57 1.389(18)
C57 C58 1.426(19)
C58 C59 1.390(18)
C59 C60 1.437(16)
C61 C62 1.353(13)
C61 N3 1.362(12)
C61 C75 1.445(13)
C62 C82 1.414(14)
C62 C63 1.478(13)
C63 C64 1.323(13)
C63 C83 1.423(13)
C64 N3 1.372(12)
C64 C90 1.392(14)
C65 C70 1.376(15)
C65 C66 1.449(16)
C65 H1 0.9500
C66 C67 1.381(16)
C66 H2 0.9500
C67 C68 1.369(14)
C67 C76 1.505(15)
C68 N3 1.393(13)
C68 C69 1.455(15)
C69 C70 1.377(16)
C69 C89 1.468(14)
C70 H3 0.9500
C71 C72 1.368(14)
C71 C76 1.386(14)
C71 H4 0.9500
C72 C73 1.400(14)
C72 C95 1.564(14)
C73 C74 1.417(14)
C73 H5 0.9500
C74 C77 1.440(14)
C74 C75 1.453(14)
C75 C76 1.334(14)
C77 C78 1.384(14)
C77 C82 1.452(13)
C78 C79 1.382(15)
C78 H6 0.9500
C79 C80 1.464(14)
C79 C108 1.509(16)
C80 C81 1.357(14)
C80 H7 0.9500
C81 C82 1.414(13)
C81 C84 1.500(13)
C83 C88 1.403(13)
C83 C84 1.473(14)
C84 C85 1.407(13)
C85 C86 1.420(14)
C85 H8 0.9500
C86 C87 1.407(13)
C86 C105 1.525(13)
C87 C88 1.401(13)
C87 H9 0.9500
C88 C91 1.510(13)
C89 C94 1.391(13)
C89 C90 1.463(14)
C90 C91 1.382(12)
C91 C92 1.365(13)
C92 C93 1.409(14)
C92 H10 0.9500
C93 C94 1.424(14)
C93 C99 1.495(14)
C94 H11 0.9500
C95 C96 1.505(17)
C95 C98 1.567(14)
C95 C97 1.602(15)
C96 H12 0.9800
C96 H13 0.9800
C96 H14 0.9800
C97 H15 0.9800
C97 H16 0.9800
C97 H17 0.9800
C98 H18 0.9800
C98 H19 0.9800
C98 H20 0.9800
C99 C102 1.433(15)
C99 C100 1.525(15)
C99 C101 1.553(15)
C100 H21 0.9800
C100 H22 0.9800
C100 H23 0.9800
C101 H24 0.9800
C101 H25 0.9800
C101 H26 0.9800
C102 H27 0.9800
C102 H28 0.9800
C102 H29 0.9800
C103 C105 1.452(17)
C103 H30 0.9800
C103 H31 0.9800
C103 H32 0.9800
C104 C105 1.628(18)
C104 H33 0.9800
C104 H34 0.9800
C104 H35 0.9800
C105 C106 1.492(15)
C106 H36 0.9800
C106 H37 0.9800
C106 H38 0.9800
C108 C107 1.291(18)
C108 C9T 1.499(12)
C108 C7T 1.550(12)
C108 C8T 1.579(12)
C108 C110 1.59(2)
C108 C109 1.80(2)
C111 C116 1.331(15)
C111 C112 1.393(14)
C111 H39 0.9500
C112 C113 1.418(13)
C112 H40 0.9500
C113 C114 1.387(13)
C113 C122 1.541(13)
C114 N4 1.369(12)
C114 C115 1.444(12)
C115 C116 1.400(13)
C115 C134 1.513(13)
C116 H41 0.9500
C117 C118 1.365(12)
C117 C122 1.375(14)
C117 H42 0.9500
C118 C119 1.376(13)
C118 C145 1.592(14)
C119 C120 1.444(14)
C119 H43 0.9500
C120 C121 1.448(13)
C120 C123 1.494(13)
C121 C122 1.386(13)
C121 C140 1.391(13)
C123 C124 1.390(13)
C123 C300 1.432(13)
C124 C125 1.388(14)
C124 H44 0.9500
C125 C127 1.386(14)
C125 C151 1.558(14)
C126 C300 1.373(13)
C126 C127 1.390(13)
C126 C128 1.516(13)
C127 H45 0.9500
C128 C133 1.432(13)
C128 C129 1.441(13)
C129 C130 1.346(13)
C129 H46 0.9500
C130 C131 1.410(14)
C130 C153 1.557(14)
C131 C132 1.413(14)
C131 H47 0.9500
C132 C133 1.399(13)
C132 C136 1.541(13)
C133 C142 1.388(13)
C134 C139 1.389(13)
C134 C135 1.498(13)
C135 C143 1.341(13)
C135 C136 1.402(14)
C136 C137 1.400(13)
C137 C138 1.375(14)
C137 H48 0.9500
C138 C139 1.456(15)
C138 C156 1.520(15)
C139 H49 0.9500
C140 N4 1.391(11)
C140 C141 1.416(13)
C141 C142 1.331(13)
C141 C300 1.401(12)
C142 C143 1.389(13)
C143 N4 1.404(12)
C144 C145 1.526(15)
C144 H50 0.9800
C144 H51 0.9800
C144 H52 0.9800
C145 C146 1.548(17)
C145 C147 1.575(13)
C146 H53 0.9800
C146 H54 0.9800
C146 H55 0.9800
C147 H56 0.9800
C147 H57 0.9800
C147 H58 0.9800
C151 C150 1.518(13)
C151 C149 1.526(12)
C151 C3T 1.528(12)
C151 C148 1.546(12)
C151 C2T 1.563(13)
C151 C1T 1.564(12)
C152 C153 1.57(2)
C152 H59 0.9800
C152 H60 0.9800
C152 H61 0.9800
C153 C154 1.481(18)
C153 C155 1.505(16)
C154 H62 0.9800
C154 H63 0.9800
C154 H64 0.9800
C155 H65 0.9800
C155 H66 0.9800
C155 H67 0.9800
C156 C159 1.475(15)
C156 C157 1.518(15)
C156 C158 1.545(15)
C157 H68 0.9800
C157 H69 0.9800
C157 H70 0.9800
C158 H71 0.9800
C158 H72 0.9800
C158 H73 0.9800
C159 H74 0.9800
C159 H75 0.9800
C159 H76 0.9800
C160 C165 1.350(13)
C160 C161 1.446(12)
C160 H77 0.9500
C161 C162 1.419(13)
C161 H78 0.9500
C162 C163 1.406(13)
C162 C179 1.471(13)
C163 C164 1.364(12)
C163 N2 1.423(12)
C164 C165 1.377(13)
C164 C166 1.606(13)
C165 H79 0.9500
C166 C167 1.319(12)
C166 C171 1.465(13)
C167 C168 1.398(13)
C167 H80 0.9500
C168 C169 1.468(13)
C168 C202 1.519(13)
C169 C170 1.338(13)
C169 H81 0.9500
C170 C171 1.440(13)
C170 C173 1.531(12)
C171 C190 1.368(13)
C172 C191 1.389(13)
C172 C173 1.430(12)
C172 C177 1.463(13)
C173 C174 1.358(14)
C174 C175 1.399(14)
C174 H82 0.9500
C175 C176 1.390(14)
C175 C207 1.506(15)
C176 C177 1.330(14)
C176 H83 0.9500
C177 C186 1.541(14)
C178 C179 1.385(13)
C178 C183 1.474(13)
C178 H84 0.9500
C179 C180 1.425(13)
C180 C193 1.376(13)
C180 C181 1.463(13)
C181 C182 1.357(13)
C181 C184 1.556(13)
C182 C183 1.438(14)
C182 H85 0.9500
C183 C199 1.466(14)
C184 C185 1.386(13)
C184 C189 1.410(14)
C185 C192 1.402(13)
C185 C186 1.431(14)
C186 C187 1.372(15)
C187 C188 1.401(15)
C187 H86 0.9500
C188 C189 1.438(15)
C188 C195 1.465(15)
C189 H87 0.9500
C190 C191 1.323(13)
C190 N2 1.402(12)
C191 C192 1.418(13)
C192 C193 1.295(13)
C193 N2 1.350(11)
C194 C195 1.595(17)
C194 H88 0.9800
C194 H89 0.9800
C194 H90 0.9800
C195 C197 1.467(19)
C195 C196 1.579(19)
C196 H91 0.9800
C196 H92 0.9800
C196 H93 0.9800
C197 H94 0.9800
C197 H95 0.9800
C197 H96 0.9800
C198 C199 1.555(14)
C198 H97 0.9800
C198 H98 0.9800
C198 H99 0.9800
C199 C200 1.584(13)
C199 C201 1.587(15)
C200 H100 0.9800
C200 H101 0.9800
C200 H102 0.9800
C201 H103 0.9800
C201 H104 0.9800
C201 H105 0.9800
C202 C205 1.497(14)
C202 C203 1.543(15)
C202 C204 1.553(14)
C203 H106 0.9800
C203 H107 0.9800
C203 H108 0.9800
C204 H109 0.9800
C204 H110 0.9800
C204 H111 0.9800
C205 H112 0.9800
C205 H113 0.9800
C205 H114 0.9800
C206 C207 1.535(18)
C206 H213 0.9800
C206 H214 0.9800
C206 H215 0.9800
C207 C208 1.514(17)
C207 C209 1.521(19)
C208 H216 0.9800
C208 H217 0.9800
C208 H218 0.9800
C209 H219 0.9800
C209 H220 0.9800
C209 H221 0.9800
C210 C215 1.402(15)
C210 C211 1.445(16)
C210 H115 0.9500
C211 C212 1.326(14)
C211 H116 0.9500
C212 C213 1.388(13)
C212 H117 0.9500
C213 C214 1.431(13)
C213 C222 1.527(13)
C214 N1 1.329(12)
C214 C215 1.475(12)
C215 C218 1.402(13)
C216 C221 1.313(13)
C216 C217 1.412(14)
C216 C248 1.569(12)
C217 C218 1.456(12)
C217 H118 0.9500
C218 C219 1.380(13)
C219 C220 1.419(13)
C219 C243 1.421(12)
C220 C239 1.459(13)
C220 C221 1.462(12)
C221 H119 0.9500
C222 C223 1.383(14)
C222 C227 1.414(13)
C223 C224 1.353(13)
C223 H120 0.9500
C224 C225 1.358(13)
C224 C254 1.611(13)
C225 C226 1.443(12)
C225 H121 0.9500
C226 C227 1.398(12)
C226 C229 1.446(13)
C227 C240 1.392(13)
C228 C241 1.400(13)
C228 C233 1.405(13)
C228 C229 1.457(13)
C229 C230 1.394(13)
C230 C231 1.321(14)
C230 H122 0.9500
C231 C232 1.430(14)
C231 C257 1.629(13)
C232 C233 1.429(13)
C232 H123 0.9500
C233 C235 1.493(12)
C234 C235 1.381(13)
C234 C242 1.419(14)
C234 C239 1.430(13)
C235 C236 1.450(13)
C236 C237 1.434(13)
C236 H124 0.9500
C237 C238 1.398(14)
C237 C244 1.571(15)
C238 C239 1.422(14)
C238 H125 0.9500
C240 N1 1.416(11)
C240 C241 1.439(13)
C241 C242 1.391(12)
C242 C243 1.397(13)
C243 N1 1.365(12)
C244 C247 1.444(16)
C244 C245 1.493(18)
C244 C246 1.605(16)
C245 H126 0.9800
C245 H127 0.9800
C245 H128 0.9800
C246 H129 0.9800
C246 H130 0.9800
C246 H131 0.9800
C247 H132 0.9800
C247 H133 0.9800
C247 H134 0.9800
C248 C249 1.500(15)
C248 C250 1.540(14)
C248 C251 1.575(14)
C249 H135 0.9800
C249 H136 0.9800
C249 H137 0.9800
C250 H138 0.9800
C250 H139 0.9800
C250 H140 0.9800
C251 H141 0.9800
C251 H142 0.9800
C251 H143 0.9800
C252 C254 1.520(14)
C252 H144 0.9800
C252 H145 0.9800
C252 H146 0.9800
C253 C254 1.501(14)
C253 H147 0.9800
C253 H148 0.9800
C253 H149 0.9800
C254 C255 1.496(15)
C255 H150 0.9800
C255 H151 0.9800
C255 H152 0.9800
C257 C259 1.499(11)
C257 C4T 1.501(13)
C257 C256 1.534(12)
C257 C5T 1.542(12)
C257 C258 1.542(12)
C257 C6T 1.569(12)
C1A C2A 1.186(18)
C1A C6A 1.37(2)
C1A C9A 1.68(2)
C2A C3A 1.463(19)
C2A C12A 1.567(19)
C3A C14A 1.350(18)
C3A C4A 1.353(19)
C4A C5A 1.468(19)
C4A C17A 1.47(2)
C5A C6A 1.453(19)
C5A C19A 1.548(19)
C6A C7A 1.499(19)
C7A C21A 1.315(19)
C7A C8A 1.48(2)
C8A C9A 1.312(19)
C8A C24A 1.462(19)
C9A C10A 1.359(19)
C10A C11A 1.441(19)
C10A C26A 1.48(2)
C11A C12A 1.267(18)
C11A C28A 1.42(2)
C12A C13A 1.336(18)
C13A C30A 1.392(18)
C13A C14A 1.500(18)
C14A C15A 1.415(19)
C15A C32A 1.366(19)
C15A C16A 1.456(19)
C16A C17A 1.317(18)
C16A C34A 1.49(2)
C17A C18A 1.506(19)
C18A C36A 1.442(19)
C18A C19A 1.497(18)
C19A C20A 1.390(16)
C20A C38A 1.437(19)
C20A C21A 1.475(18)
C21A C22A 1.620(19)
C22A C23A 1.314(19)
C22A C39A 1.389(19)
C23A C42A 1.404(19)
C23A C24A 1.41(2)
C24A C25A 1.538(18)
C25A C26A 1.330(19)
C25A C43A 1.461(19)
C26A C27A 1.47(2)
C27A C45A 1.386(19)
C27A C28A 1.487(19)
C28A C29A 1.353(19)
C29A C47A 1.446(18)
C29A C30A 1.499(18)
C30A C31A 1.354(19)
C31A C32A 1.354(19)
C31A C48A 1.515(19)
C32A C33A 1.46(2)
C33A C50A 1.439(19)
C33A C34A 1.607(19)
C34A C35A 1.346(19)
C35A C52A 1.51(2)
C35A C36A 1.51(2)
C36A C37A 1.495(19)
C37A C38A 1.387(19)
C37A C53A 1.45(2)
C38A C39A 1.449(18)
C39A C40A 1.394(18)
C40A C54A 1.292(18)
C40A C41A 1.462(18)
C41A C42A 1.382(19)
C41A C56A 1.385(18)
C42A C43A 1.472(19)
C43A C44A 1.339(18)
C44A C57A 1.47(2)
C44A C45A 1.506(19)
C45A C46A 1.481(17)
C46A C47A 1.344(17)
C46A C58A 1.522(19)
C47A C48A 1.502(18)
C48A C49A 1.319(19)
C49A C59A 1.441(19)
C49A C50A 1.45(2)
C50A C51A 1.354(19)
C51A C52A 1.41(2)
C51A C60A 1.61(2)
C52A C53A 1.463(19)
C53A C54A 1.300(19)
C54A C55A 1.531(19)
C55A C60A 1.281(19)
C55A C56A 1.478(19)
C56A C57A 1.377(19)
C57A C58A 1.449(19)
C58A C59A 1.398(19)
C59A C60A 1.41(2)
C1B C9B 1.37(3)
C1B C2B 1.39(2)
C1B C6B 1.42(2)
C2B C3B 1.41(2)
C2B C12B 1.50(2)
C3B C4B 1.38(2)
C3B C14B 1.53(2)
C4B C5B 1.48(2)
C4B C17B 1.49(2)
C5B C6B 1.35(2)
C5B C19B 1.49(2)
C6B C7B 1.50(2)
C7B C21B 1.31(2)
C7B C8B 1.45(2)
C8B C24B 1.41(2)
C8B C9B 1.46(2)
C9B C10B 1.33(2)
C10B C11B 1.35(2)
C10B C26B 1.50(2)
C11B C28B 1.41(2)
C11B C12B 1.44(2)
C12B C13B 1.39(2)
C13B C30B 1.39(2)
C13B C14B 1.55(2)
C14B C15B 1.37(2)
C15B C16B 1.42(2)
C15B C32B 1.46(2)
C16B C17B 1.40(2)
C16B C34B 1.43(2)
C17B C18B 1.46(2)
C18B C36B 1.39(2)
C18B C19B 1.49(2)
C19B C20B 1.34(2)
C20B C21B 1.45(2)
C20B C38B 1.49(2)
C21B C22B 1.46(2)
C22B C23B 1.39(2)
C22B C39B 1.47(2)
C23B C24B 1.33(2)
C23B C42B 1.51(2)
C24B C25B 1.54(2)
C25B C26B 1.31(2)
C25B C43B 1.41(2)
C26B C27B 1.53(2)
C27B C45B 1.40(2)
C27B C28B 1.44(2)
C28B C29B 1.42(2)
C29B C30B 1.43(2)
C29B C47B 1.50(2)
C30B C31B 1.47(2)
C31B C32B 1.37(2)
C31B C48B 1.50(2)
C32B C33B 1.36(2)
C33B C50B 1.37(2)
C33B C34B 1.55(2)
C34B C35B 1.30(2)
C35B C36B 1.50(2)
C35B C52B 1.51(2)
C36B C37B 1.42(2)
C37B C53B 1.42(2)
C37B C38B 1.45(2)
C38B C39B 1.42(2)
C39B C40B 1.38(2)
C40B C54B 1.33(2)
C40B C41B 1.61(2)
C41B C42B 1.33(2)
C41B C56B 1.56(2)
C42B C43B 1.45(2)
C43B C44B 1.45(2)
C44B C45B 1.48(2)
C44B C57B 1.49(2)
C45B C46B 1.52(2)
C46B C47B 1.35(2)
C46B C58B 1.51(2)
C47B C48B 1.48(2)
C48B C49B 1.35(2)
C49B C50B 1.44(2)
C49B C59B 1.49(2)
C50B C51B 1.44(2)
C51B C52B 1.31(2)
C51B C60B 1.44(2)
C52B C53B 1.37(2)
C53B C54B 1.44(2)
C54B C55B 1.51(2)
C55B C56B 1.39(2)
C55B C60B 1.40(2)
C56B C57B 1.39(2)
C57B C58B 1.47(2)
C58B C59B 1.36(2)
C59B C60B 1.42(2)
C1D C2D 1.36(2)
C1D C9D 1.43(4)
C1D C6D 1.44(2)
C2D C3D 1.37(2)
C2D C12D 1.51(2)
C3D C4D 1.41(2)
C3D C14D 1.45(2)
C4D C5D 1.41(2)
C4D C17D 1.46(2)
C5D C6D 1.35(2)
C5D C19D 1.48(2)
C6D C7D 1.44(2)
C7D C21D 1.38(2)
C7D C8D 1.45(2)
C8D C24D 1.37(2)
C8D C9D 1.48(2)
C9D C10D 1.35(2)
C10D C11D 1.46(2)
C10D C26D 1.49(2)
C11D C12D 1.35(2)
C11D C28D 1.47(2)
C12D C13D 1.45(2)
C13D C30D 1.40(2)
C13D C14D 1.46(2)
C14D C15D 1.39(2)
C15D C16D 1.42(2)
C15D C32D 1.47(2)
C16D C17D 1.39(2)
C16D C34D 1.45(2)
C17D C18D 1.44(2)
C18D C36D 1.37(2)
C18D C19D 1.51(2)
C19D C20D 1.35(2)
C20D C21D 1.45(2)
C20D C38D 1.49(2)
C21D C22D 1.45(2)
C22D C23D 1.38(2)
C22D C39D 1.44(2)
C23D C42D 1.45(2)
C23D C24D 1.49(2)
C24D C25D 1.44(2)
C25D C26D 1.37(2)
C25D C43D 1.48(2)
C26D C27D 1.44(2)
C27D C45D 1.42(2)
C27D C28D 1.42(2)
C28D C29D 1.39(2)
C29D C30D 1.42(2)
C29D C47D 1.49(2)
C30D C31D 1.45(2)
C31D C32D 1.36(2)
C31D C48D 1.47(2)
C32D C33D 1.47(2)
C33D C50D 1.39(2)
C33D C34D 1.46(2)
C34D C35D 1.36(2)
C35D C36D 1.45(2)
C35D C52D 1.46(2)
C36D C37D 1.44(2)
C37D C38D 1.38(2)
C37D C53D 1.48(2)
C38D C39D 1.44(2)
C39D C40D 1.41(2)
C40D C41D 1.43(2)
C40D C54D 1.43(2)
C41D C42D 1.40(2)
C41D C56D 1.45(2)
C42D C43D 1.42(2)
C43D C44D 1.39(2)
C44D C45D 1.44(2)
C44D C57D 1.49(2)
C45D C46D 1.46(2)
C46D C47D 1.36(2)
C46D C58D 1.49(2)
C47D C48D 1.42(2)
C48D C49D 1.40(2)
C49D C50D 1.44(2)
C49D C59D 1.47(2)
C50D C51D 1.44(2)
C51D C52D 1.35(2)
C51D C60D 1.44(2)
C52D C53D 1.45(2)
C53D C54D 1.37(2)
C54D C55D 1.54(2)
C55D C60D 1.37(2)
C55D C56D 1.43(2)
C56D C57D 1.41(2)
C57D C58D 1.42(2)
C58D C59D 1.39(2)
C59D C60D 1.48(2)
C149 H153 0.9800
C149 H154 0.9800
C149 H155 0.9800
C150 H156 0.9800
C150 H157 0.9800
C150 H158 0.9800
C148 H159 0.9800
C148 H160 0.9800
C148 H161 0.9800
C1T H162 0.9800
C1T H163 0.9800
C1T H164 0.9800
C2T H165 0.9800
C2T H166 0.9800
C2T H167 0.9800
C3T H168 0.9800
C3T H169 0.9800
C3T H170 0.9800
C256 H171 0.9800
C256 H172 0.9800
C256 H173 0.9800
C258 H174 0.9800
C258 H175 0.9800
C258 H176 0.9800
C259 H177 0.9800
C259 H178 0.9800
C259 H179 0.9800
C4T H180 0.9800
C4T H181 0.9800
C4T H182 0.9800
C6T H183 0.9800
C6T H184 0.9800
C6T H185 0.9800
C5T H186 0.9800
C5T H187 0.9800
C5T H188 0.9800
C107 H195 0.9800
C107 H196 0.9800
C107 H197 0.9800
C109 H198 0.9800
C109 H199 0.9800
C109 H200 0.9800
C110 H201 0.9800
C110 H202 0.9800
C110 H203 0.9800
C7T H204 0.9800
C7T H205 0.9800
C7T H206 0.9800
C8T H207 0.9800
C8T H208 0.9800
C8T H209 0.9800
C9T H210 0.9800
C9T H211 0.9800
C9T H212 0.9800
